data_7133949
loop_
_publ_author_name
'Lee, Seungwon'
'Lee, Byeung Ju'
'Song, Geunmoo'
'Jeong, Kyu-Sung'

_publ_section_title
;
 Helical aromatic foldamers with tubular cavities capable of accommodating
 multiple halide ions.
;
_journal_issue 95
_journal_name_full 'Chemical communications (Cambridge, England)'
_journal_page_first 14081
_journal_page_last 14084
_journal_paper_doi 10.1039/d4cc05474a
_journal_volume 60
_journal_year 2024
_chemical_formula_moiety '4(I), 0.5(C114 H104 N10), 0.5(C114 H95 N10), 0.25(C6)'
_chemical_formula_sum 'C115.5 H99.5 I4 N10'
_chemical_formula_weight 2135.15
_space_group_crystal_system triclinic
_space_group_IT_number 2
_space_group_name_Hall '-P 1'
_space_group_name_H-M_alt 'P -1'
_atom_sites_solution_hydrogens geom
_audit_creation_date 2024-07-25
_audit_creation_method
;
Olex2 1.5
(compiled 2023.08.24 svn.re1ec1418 for OlexSys, GUI svn.r6817)
;
_audit_update_record
;
2024-10-09 deposited with the CCDC.	2024-11-06 downloaded from the CCDC.
;
_cell_angle_alpha 100.82(3)
_cell_angle_beta 101.36(3)
_cell_angle_gamma 91.89(3)
_cell_formula_units_Z 8
_cell_length_a 22.459(5)
_cell_length_b 30.925(6)
_cell_length_c 33.796(7)
_cell_measurement_reflns_used 262945
_cell_measurement_temperature 100.00
_cell_measurement_theta_max 33.749
_cell_measurement_theta_min 0.458
_cell_volume 22544(9)
_computing_cell_refinement 'HKL3000sm (Otwinowski & Minor, 1997)'
_computing_data_collection 'PAL BL2D-SMDC Program (Shin et. al, 2016)'
_computing_data_reduction 'HKL3000sm (Otwinowski & Minor, 1997)'
_computing_molecular_graphics 'Olex2 1.5 (Dolomanov et al., 2009)'
_computing_publication_material 'Olex2 1.5 (Dolomanov et al., 2009)'
_computing_structure_refinement 'XL  (Sheldrick, 2008)'
_diffrn_ambient_temperature 100.00
_diffrn_measured_fraction_theta_full 0.914
_diffrn_measured_fraction_theta_max 0.914
_diffrn_measurement_device_type 'Rayonix MX225HS CCD area detector'
_diffrn_measurement_method 'omega scan'
_diffrn_radiation_type synchrotron
_diffrn_radiation_wavelength 0.800000
_diffrn_reflns_av_R_equivalents 0.2973
_diffrn_reflns_av_unetI/netI 0.5971
_diffrn_reflns_Laue_measured_fraction_full 0.914
_diffrn_reflns_Laue_measured_fraction_max 0.914
_diffrn_reflns_limit_h_max 25
_diffrn_reflns_limit_h_min -25
_diffrn_reflns_limit_k_max 35
_diffrn_reflns_limit_k_min -35
_diffrn_reflns_limit_l_max 34
_diffrn_reflns_limit_l_min -35
_diffrn_reflns_number 123015
_diffrn_reflns_point_group_measured_fraction_full 0.914
_diffrn_reflns_point_group_measured_fraction_max 0.914
_diffrn_reflns_theta_full 27.000
_diffrn_reflns_theta_max 27.000
_diffrn_reflns_theta_min 1.326
_diffrn_source 'PLSII 2D bending magnet'
_exptl_absorpt_coefficient_mu 1.588
_exptl_absorpt_correction_T_max 1.000
_exptl_absorpt_correction_T_min 0.553
_exptl_absorpt_correction_type empirical
_exptl_absorpt_process_details 'HKL3000sm Scalepack(Otwinowski et.al,2003)'
_exptl_crystal_colour Yellow
_exptl_crystal_density_diffrn 1.258
_exptl_crystal_description Needle
_exptl_crystal_F_000 8596
_exptl_crystal_size_max 0.1
_exptl_crystal_size_mid 0.02
_exptl_crystal_size_min 0.015
_refine_diff_density_max 1.716
_refine_diff_density_min -0.977
_refine_diff_density_rms 0.084
_refine_ls_extinction_coef 0.000018(4)
_refine_ls_extinction_expression Fc^*^=kFc[1+0.001xFc^2^\l^3^/sin(2\q)]^-1/4^
_refine_ls_extinction_method 'SHELXL-2014/7 (Sheldrick 2014'
_refine_ls_goodness_of_fit_ref 0.690
_refine_ls_hydrogen_treatment constr
_refine_ls_matrix_type full
_refine_ls_number_parameters 4155
_refine_ls_number_reflns 63118
_refine_ls_number_restraints 3120
_refine_ls_restrained_S_all 0.686
_refine_ls_R_factor_all 0.2965
_refine_ls_R_factor_gt 0.0746
_refine_ls_shift/su_max 0.001
_refine_ls_shift/su_mean 0.000
_refine_ls_structure_factor_coef Fsqd
_refine_ls_weighting_details 'w=1/[\s^2^(Fo^2^)+(0.0369P)^2^] where P=(Fo^2^+2Fc^2^)/3'
_refine_ls_weighting_scheme calc
_refine_ls_wR_factor_gt 0.1324
_refine_ls_wR_factor_ref 0.1859
_reflns_Friedel_coverage 0.000
_reflns_number_gt 12006
_reflns_number_total 63118
_reflns_threshold_expression 'I > 2\s(I)'
_cod_data_source_file d4cc05474a2.cif
_cod_data_source_block lsw6x_a
_cod_depositor_comments 'Adding full bibliography for 7133949--7133951.cif.'
_cod_original_cell_volume 22544(8)
_cod_original_formula_sum 'C115.50 H99.50 I4 N10'
_cod_database_code 7133949
_shelx_shelxl_version_number 2014/7
_shelx_space_group_comment
;
The symmetry employed for this shelxl refinement is uniquely defined
by the following loop, which should always be used as a source of
symmetry information in preference to the above space-group names.
They are only intended as comments.
;
_olex2_refinement_description
;
1. Others
 Fixed Uiso: H395(0.08) H418(0.079) H254(0.073) H294(0.094) H6(0.085)
 H398(0.081) H251(0.096) H127(0.097) H170(0.076) H274(0.069) H167(0.095)
 H271(0.083) H415(0.089) H3(0.067) H378(0.073) H15(0.102) H14(0.088)
 H283(0.078) H282(0.075) H147(0.081) H43(0.108) H23(0.088) H175(0.115)
 H173(0.096) H164(0.086) H162(0.089) H375(0.085) H328(0.077) H150(0.083)
 H71(0.081) H69(0.086) H73(0.064) H130(0.113) H10A(0.111) H10B(0.111)
 H10C(0.111) H87(0.094) H85(0.107) H84(0.103) H83(0.105) H20(0.084) H18(0.103)
 H308(0.097) H306(0.076) H263(0.098) H262(0.115) H31A(0.151) H31B(0.151)
 H31C(0.151) H324(0.082) H426(0.096) H46(0.092) H179(0.095) H178(0.117)
 H326(0.07) H60(0.091) H58(0.095) H55(0.071) H54(0.081) H392(0.117) H390(0.096)
 H159(0.075) H158(0.07) H387(0.091) H386(0.081) H279(0.073) H202(0.063)
 H200(0.088) H204(0.08) H36A(0.15) H36B(0.15) H36C(0.15) H319(0.097)
 H317(0.083) H321(0.089) H407(0.104) H406(0.076) H12A(0.127) H12B(0.127)
 H12C(0.127) H78(0.07) H76(0.083) H80(0.097) H211(0.076) H209(0.098)
 H208(0.114) H207(0.104) H186(0.088) H190(0.11) H189(0.116) H188(0.108)
 H456(0.092) H412(0.082) H410(0.083) H445(0.104) H443(0.091) H441(0.09)
 H268(0.068) H266(0.093) H401(0.087) H421(0.091) H423(0.133) H257(0.058)
 H47A(0.265) H47B(0.265) H47C(0.265) H195(0.079) H193(0.09) H197(0.089)
 H299(0.1) H297(0.107) H314(0.092) H313(0.09) H312(0.087) H310(0.093)
 H452(0.075) H40(0.093) H38(0.102) H48A(0.203) H48B(0.203) H48C(0.203)
 H291(0.09) H383(0.094) H381(0.097) H49(0.088) H51(0.096) H436(0.104)
 H332(0.112) H331(0.089) H335(0.101) H333(0.093) H35(0.075) H34(0.094)
 H67A(0.123) H67B(0.123) H67C(0.123) H427(0.121) H303(0.101) H403(0.111)
 H12D(0.118) H12E(0.118) H12F(0.118) H11A(0.172) H11B(0.172) H11C(0.172)
 H302(0.107) H45A(0.114) H45B(0.114) H45C(0.114) H455(0.096) H10D(0.163)
 H10E(0.163) H10F(0.163) H437(0.116) H26(0.085) H46A(0.154) H46B(0.154)
 H46C(0.154) H74A(0.14) H74B(0.14) H74C(0.14) H459(0.101) H448(0.086)
 H288(0.106) H11(0.078) H9(0.092) H66(0.092) H65(0.097) H64(0.087) H62(0.075)
 H450(0.083) H10G(0.134) H10H(0.134) H10I(0.134) H434(0.11) H35A(0.165)
 H35B(0.165) H35C(0.165) H286(0.089) H36D(0.149) H36E(0.149) H36F(0.149)
 H138(0.115) H139(0.135) H155(0.07) H153(0.101) H48D(0.174) H48E(0.174)
 H48F(0.174) H10J(0.187) H10K(0.187) H10L(0.187) H438(0.091) H184(0.109)
 H182(0.109) H24A(0.144) H24B(0.144) H24C(0.144) H19A(0.18) H19B(0.18)
 H19C(0.18) H20A(0.154) H20B(0.154) H20C(0.154) H21A(0.155) H21B(0.155)
 H21C(0.155) H457(0.101) H24D(0.134) H24E(0.134) H24F(0.134) H33A(0.132)
 H33B(0.132) H33C(0.132) H24G(0.172) H24H(0.172) H24I(0.172) H36G(0.154)
 H36H(0.154) H36I(0.154) H10M(0.142) H10N(0.142) H10O(0.142) H32A(0.154)
 H32B(0.154) H32C(0.154) H32D(0.135) H32E(0.135) H32F(0.135) H11D(0.207)
 H11E(0.207) H11F(0.207) H10P(0.152) H10Q(0.152) H10R(0.152) H35D(0.208)
 H35E(0.208) H35F(0.208) H35G(0.154) H35H(0.154) H35I(0.154) H43A(0.143)
 H43B(0.143) H43C(0.143) H19D(0.188) H19E(0.188) H19F(0.188) H35J(0.258)
 H35K(0.258) H35L(0.258) H36J(0.173) H36K(0.173) H36L(0.173) H23A(0.262)
 H23B(0.262) H23C(0.262) H142(0.117) H144(0.127) H35M(0.185) H35N(0.185)
 H35O(0.185) H36M(0.177) H36N(0.177) H36O(0.177) H35P(0.155) H35Q(0.155)
 H35R(0.155) H12G(0.19) H12H(0.19) H12I(0.19) H23D(0.175) H23E(0.175)
 H23F(0.175) H49A(0.22) H49B(0.22) H49C(0.22) H23G(0.206) H23H(0.206)
 H23I(0.206) H259(0.095) H277(0.089) H48G(0.226) H48H(0.226) H48I(0.226)
 H11G(0.261) H11H(0.261) H11I(0.261) H23J(0.228) H23K(0.228) H23L(0.228)
 H44A(0.186) H44B(0.186) H44C(0.186) H23M(0.185) H23N(0.185) H23O(0.185)
 H23P(0.199) H23Q(0.199) H23R(0.199) H49D(0.229) H49E(0.229) H49F(0.229)
 H24J(0.177) H24K(0.177) H24L(0.177) H37A(0.2) H37B(0.2) H37C(0.2) H11J(0.267)
 H11K(0.267) H11L(0.267) H23S(0.222) H23T(0.222) H23U(0.222) H23V(0.223)
 H23W(0.223) H23X(0.223) H47D(0.206) H47E(0.206) H47F(0.206) H12J(0.262)
 H12K(0.262) H12L(0.262) H88A(0.151) H88B(0.151) H88C(0.151) H37D(0.202)
 H37E(0.202) H37F(0.202) H36P(0.338) H36Q(0.338) H36R(0.338) H35S(0.296)
 H35T(0.296) H35U(0.296) H37G(0.239) H37H(0.239) H37I(0.239) H81A(0.172)
 H81B(0.172) H81C(0.172) H35V(0.168) H35W(0.168) H35X(0.168) H24M(0.156)
 H24N(0.156) H24O(0.156) H49G(0.322) H49H(0.322) H49I(0.322) H49J(0.302)
 H49K(0.302) H49L(0.302) H24P(0.206) H24Q(0.206) H24R(0.206) H31(0.127)
 H29(0.136) H49M(0.319) H49N(0.319) H49O(0.319) H24S(0.234) H24T(0.234)
 H24U(0.234) H135(0.095) H133(0.113) H48J(0.277) H48K(0.277) H48L(0.277)
 H430(0.136) H432(0.135) H49P(0.306) H49Q(0.306) H49R(0.306) H36S(0.208)
 H36T(0.208) H36U(0.208) H11M(0.211) H11N(0.211) H11O(0.211) H48M(0.49)
 H48N(0.49) H48O(0.49) H48P(0.383) H48Q(0.383) H48R(0.383) H48S(0.355)
 H48T(0.355) H48U(0.355) H47G(0.22) H47H(0.22) H47I(0.22) H47J(0.161)
 H47K(0.161) H47L(0.161) H47M(0.195) H47N(0.195) H47O(0.195)
 Fixed X: H395(0.7078) H418(0.8481) H254(0.8328) H294(0.5785) H6(0.8953)
 H398(0.5894) H251(0.8417) H127(0.485) H170(0.7883) H274(0.7099) H167(0.7605)
 H271(0.6051) H415(0.7978) H3(0.8928) H378(0.6064) H15(1.1247) H14(1.1254)
 H283(0.4881) H282(0.5755) H147(0.6518) H43(0.7202) H23(0.6579) H175(1.0121)
 H173(0.8778) H164(0.8304) H162(0.6814) H375(0.5127) H328(0.9355) H150(0.5395)
 H71(0.7357) H69(0.7499) H73(0.584) H130(0.5797) H10A(1.043) H10B(1.0042)
 H10C(1.071) H87(0.6649) H85(0.5166) H84(0.579) H83(0.6843) H20(0.938)
 H18(1.0938) H308(0.8013) H306(0.6278) H263(1.0737) H262(1.0648) H31A(0.5174)
 H31B(0.5604) H31C(0.562) H324(0.9588) H426(1.0593) H46(0.6181) H179(0.9951)
 H178(1.0139) H326(0.7982) H60(0.8709) H58(0.6994) H55(0.5802) H54(0.4933)
 H392(0.3179) H390(0.2929) H159(0.5551) H158(0.4573) H387(0.365) H386(0.4449)
 H279(0.6977) H202(0.5815) H200(0.4178) H204(0.5728) H36A(0.8218) H36B(0.7988)
 H36C(0.7717) H319(0.6676) H317(0.6591) H321(0.507) H407(0.6439) H406(0.5415)
 H12A(0.3178) H12B(0.2554) H12C(0.3051) H78(0.8462) H76(1.01) H80(0.9928)
 H211(0.6465) H209(0.6759) H208(0.5715) H207(0.5047) H186(0.5566) H190(0.5835)
 H189(0.4784) H188(0.4125) H456(0.6724) H412(0.9046) H410(0.7738) H445(0.9453)
 H443(0.7646) H441(0.8773) H268(0.9111) H266(1.0555) H401(0.3698) H421(0.977)
 H423(1.0781) H257(0.8638) H47A(0.7495) H47B(0.6973) H47C(0.7269) H195(0.7256)
 H193(0.8549) H197(0.9042) H299(0.3604) H297(0.3828) H314(0.552) H313(0.6313)
 H312(0.7316) H310(0.6732) H452(0.5782) H40(0.4699) H38(0.4506) H48A(0.2991)
 H48B(0.2757) H48C(0.3454) H291(0.6739) H383(0.5547) H381(0.7336) H49(0.4089)
 H51(0.4095) H436(0.4307) H332(0.5868) H331(0.6895) H335(0.646) H333(0.5137)
 H35(0.5233) H34(0.604) H67A(0.56) H67B(0.6125) H67C(0.6033) H427(1.019)
 H303(0.5171) H403(0.4313) H12D(0.3147) H12E(0.2678) H12F(0.3366) H11A(0.3488)
 H11B(0.342) H11C(0.3016) H302(0.4365) H45A(0.4821) H45B(0.4349) H45C(0.4352)
 H455(0.5945) H10D(1.1636) H10E(1.1552) H10F(1.1365) H437(0.4881) H26(0.7539)
 H46A(0.5974) H46B(0.6136) H46C(0.5671) H74A(0.5946) H74B(0.6241) H74C(0.66)
 H459(0.7215) H448(0.4381) H288(0.4102) H11(1.1) H9(0.9516) H66(0.5839)
 H65(0.6536) H64(0.7558) H62(0.7184) H450(0.6118) H10G(1.03) H10H(1.0808)
 H10I(1.1006) H434(0.5787) H35A(1.0371) H35B(1.0462) H35C(0.9795) H286(0.4058)
 H36D(0.778) H36E(0.7869) H36F(0.7231) H138(0.4213) H139(0.3408) H155(0.3545)
 H153(0.324) H48D(0.2902) H48E(0.2384) H48F(0.2736) H10J(1.0334) H10K(0.9878)
 H10L(1.0531) H438(0.5921) H184(0.7674) H182(0.9389) H24A(1.0101) H24B(0.9478)
 H24C(0.9562) H19A(0.6543) H19B(0.6673) H19C(0.6557) H20A(0.4251) H20B(0.4822)
 H20C(0.4334) H21A(0.5234) H21B(0.4895) H21C(0.5467) H457(0.7719) H24D(1.0443)
 H24E(1.0677) H24F(1.0911) H33A(0.7666) H33B(0.7508) H33C(0.7443) H24G(1.043)
 H24H(1.0487) H24I(0.9852) H36G(0.8938) H36H(0.8935) H36I(0.8973) H10M(1.1487)
 H10N(1.143) H10O(1.128) H32A(1.018) H32B(1.0378) H32C(1.0401) H32D(0.5674)
 H32E(0.5041) H32F(0.5442) H11D(0.3591) H11E(0.4266) H11F(0.4154) H10P(1.0165)
 H10Q(1.0867) H10R(1.0686) H35D(1.0287) H35E(1.0192) H35F(0.9646) H35G(1.1097)
 H35H(1.1046) H35I(1.1248) H43A(0.6737) H43B(0.6676) H43C(0.6783) H19D(0.9693)
 H19E(0.9775) H19F(0.9577) H35J(0.2869) H35K(0.245) H35L(0.2964) H36J(0.7987)
 H36K(0.738) H36L(0.7934) H23A(0.8071) H23B(0.7395) H23C(0.792) H142(0.2685)
 H144(0.2902) H35M(0.9577) H35N(0.9022) H35O(0.9565) H36M(0.7018) H36N(0.6517)
 H36O(0.6698) H35P(1.072) H35Q(1.0638) H35R(1.0475) H12G(0.319) H12H(0.2573)
 H12I(0.3119) H23D(0.7163) H23E(0.6534) H23F(0.6966) H49A(1.0571) H49B(1.1154)
 H49C(1.124) H23G(0.2587) H23H(0.1945) H23I(0.2484) H259(1.023) H277(0.8622)
 H48G(0.3536) H48H(0.2811) H48I(0.3202) H11G(0.7457) H11H(0.8114) H11I(0.7808)
 H23J(0.7027) H23K(0.6881) H23L(0.7378) H44A(0.9979) H44B(0.9801) H44C(1.0109)
 H23M(0.2193) H23N(0.1802) H23O(0.2393) H23P(0.5618) H23Q(0.5786) H23R(0.6077)
 H49D(1.0561) H49E(1.1288) H49F(1.0966) H24J(0.2698) H24K(0.2054) H24L(0.2651)
 H37A(0.2904) H37B(0.2842) H37C(0.227) H11J(0.3889) H11K(0.3598) H11L(0.3223)
 H23S(0.8802) H23T(0.8775) H23U(0.8906) H23V(0.7444) H23W(0.8036) H23X(0.8095)
 H47D(0.6227) H47E(0.5772) H47F(0.5958) H12J(0.8299) H12K(0.8137) H12L(0.7612)
 H88A(0.757) H88B(0.7707) H88C(0.7644) H37D(0.2242) H37E(0.2857) H37F(0.282)
 H36P(0.2943) H36Q(0.2673) H36R(0.3337) H35S(0.3735) H35T(0.3008) H35U(0.3392)
 H37G(0.2688) H37H(0.2606) H37I(0.2112) H81A(1.0948) H81B(1.0957) H81C(1.0811)
 H35V(1.0196) H35W(0.9468) H35X(0.9847) H24M(0.9626) H24N(0.9608) H24O(0.9708)
 H49G(0.8682) H49H(0.8388) H49I(0.8007) H49J(0.9569) H49K(0.9542) H49L(0.9408)
 H24P(0.8059) H24Q(0.8658) H24R(0.8596) H31(0.7181) H29(0.8905) H49M(0.8463)
 H49N(0.7926) H49O(0.852) H24S(0.8981) H24T(0.8614) H24U(0.8269) H135(0.5366)
 H133(0.713) H48J(0.7276) H48K(0.6878) H48L(0.6585) H430(0.9446) H432(0.7663)
 H49P(1.155) H49Q(1.1545) H49R(1.1885) H36S(0.7955) H36T(0.8124) H36U(0.7455)
 H11M(0.8946) H11N(0.9003) H11O(0.9067) H48M(0.8378) H48N(0.9045) H48O(0.8561)
 H48P(0.9436) H48Q(0.9798) H48R(0.9743) H48S(0.8869) H48T(0.9545) H48U(0.9032)
 H47G(0.2211) H47H(0.1615) H47I(0.2232) H47J(0.2123) H47K(0.1554) H47L(0.2159)
 H47M(0.1889) H47N(0.1516) H47O(0.2156)
 Fixed Y: H395(0.2886) H418(0.2437) H254(0.3521) H294(0.3056) H6(0.3325)
 H398(0.2612) H251(0.2588) H127(0.1713) H170(0.2596) H274(0.2081) H167(0.1668)
 H271(0.2511) H415(0.1547) H3(0.2409) H378(0.1191) H15(0.2552) H14(0.3318)
 H283(0.0981) H282(0.0615) H147(0.2872) H43(0.356) H23(0.2525) H175(0.3235)
 H173(0.4076) H164(0.3852) H162(0.4554) H375(0.1769) H328(0.3868) H150(0.2479)
 H71(0.3645) H69(0.4961) H73(0.4324) H130(0.1189) H10A(0.5395) H10B(0.5472)
 H10C(0.5711) H87(0.1953) H85(0.1087) H84(0.0534) H83(0.0691) H20(0.0877)
 H18(0.1632) H308(0.4975) H306(0.5296) H263(0.2941) H262(0.3704) H31A(0.155)
 H31B(0.1975) H31C(0.1792) H324(0.2552) H426(0.1795) H46(0.2991) H179(0.1538)
 H178(0.2305) H326(0.2991) H60(0.4821) H58(0.522) H55(0.4846) H54(0.4359)
 H392(0.2402) H390(0.1073) H159(0.436) H158(0.4028) H387(0.036) H386(-0.0108)
 H279(0.0381) H202(0.145) H200(0.0748) H204(0.0127) H36A(0.5691) H36B(0.6176)
 H36C(0.5861) H319(0.3653) H317(0.4958) H321(0.4216) H407(0.4477) H406(0.4237)
 H12A(0.232) H12B(0.2509) H12C(0.2387) H78(0.2824) H76(0.2339) H80(0.3656)
 H211(0.3044) H209(0.4354) H208(0.4437) H207(0.3823) H186(0.285) H190(0.4162)
 H189(0.4229) H188(0.3606) H456(0.4477) H412(0.3686) H410(0.4553) H445(0.2183)
 H443(0.1929) H441(0.0932) H268(0.1119) H266(0.2012) H401(0.2444) H421(0.3766)
 H423(0.2705) H257(0.5119) H47A(-0.1009) H47B(-0.1083) H47C(-0.0596)
 H195(0.1969) H193(0.1089) H197(0.239) H299(0.3553) H297(0.2252) H314(0.0847)
 H313(0.0382) H312(0.0683) H310(0.1914) H452(0.0228) H40(0.3048) H38(0.1727)
 H48A(0.3282) H48B(0.3676) H48C(0.3689) H291(0.3681) H383(-0.0482) H381(-
 0.0067) H49(0.2338) H51(0.3664) H436(0.3632) H332(0.059) H331(0.0838)
 H335(0.2092) H333(0.1092) H35(0.1078) H34(0.0654) H67A(0.1662) H67B(0.2036)
 H67C(0.1874) H427(0.1093) H303(0.4847) H403(0.3736) H12D(0.3491) H12E(0.307)
 H12F(0.3063) H11A(0.1743) H11B(0.2082) H11C(0.2117) H302(0.4336) H45A(-0.01)
 H45B(0.0228) H45C(0.0114) H455(0.3924) H10D(0.5275) H10E(0.4747) H10F(0.5)
 H437(0.4279) H26(0.2016) H46A(0.2953) H46B(0.2904) H46C(0.3256) H74A(0.5072)
 H74B(0.5255) H74C(0.5338) H459(0.3047) H448(0.0977) H288(0.2912) H11(0.4197)
 H9(0.4894) H66(0.0904) H65(0.0367) H64(0.0579) H62(0.1865) H450(0.1532)
 H10G(0.5169) H10H(0.4822) H10I(0.5337) H434(0.2945) H35A(0.1068) H35B(0.0611)
 H35C(0.0782) H286(0.1585) H36D(0.5984) H36E(0.5466) H36F(0.5634) H138(-0.0147)
 H139(0.0303) H155(0.3421) H153(0.2096) H48D(0.2697) H48E(0.2987) H48F(0.2674)
 H10J(0.0646) H10K(0.0396) H10L(0.0216) H438(0.4276) H184(0.0104) H182(0.0678)
 H24A(0.4769) H24B(0.4593) H24C(0.453) H19A(0.3313) H19B(0.3731) H19C(0.3247)
 H20A(-0.0077) H20B(-0.0287) H20C(-0.0062) H21A(0.295) H21B(0.3027)
 H21C(0.2731) H457(0.4317) H24D(0.41) H24E(0.3724) H24F(0.4229) H33A(0.1411)
 H33B(0.1893) H33C(0.1757) H24G(0.4349) H24H(0.3829) H24I(0.4013) H36G(0.0484)
 H36H(-0.0016) H36I(0.0379) H10M(0.0632) H10N(0.1126) H10O(0.1001) H32A(0.339)
 H32B(0.301) H32C(0.3511) H32D(0.5274) H32E(0.4993) H32F(0.5175) H11D(0.2184)
 H11E(0.2418) H11F(0.1916) H10P(0.0509) H10Q(0.0665) H10R(0.0216) H35D(0.0554)
 H35E(0.0991) H35F(0.0771) H35G(0.1515) H35H(0.1418) H35I(0.1043) H43A(0.3342)
 H43B(0.3609) H43C(0.387) H19D(0.1683) H19E(0.182) H19F(0.1319) H35J(0.1965)
 H35K(0.1898) H35L(0.1565) H36J(0.0324) H36K(0.012) H36L(-0.0182) H23A(0.4716)
 H23B(0.4792) H23C(0.5183) H142(0.0997) H144(0.2327) H35M(0.6019) H35N(0.566)
 H35O(0.5725) H36M(0.6306) H36N(0.5914) H36O(0.6015) H35P(0.5224) H35Q(0.5713)
 H35R(0.5298) H12G(0.312) H12H(0.3167) H12I(0.3543) H23D(-0.0637) H23E(-0.0819)
 H23F(-0.1154) H49A(0.4055) H49B(0.3851) H49C(0.4211) H23G(0.2932) H23H(0.2993)
 H23I(0.3373) H259(0.4545) H277(0.1063) H48G(0.3796) H48H(0.3708) H48I(0.3401)
 H11G(0.5916) H11H(0.6107) H11I(0.5658) H23J(-0.1206) H23K(-0.0769) H23L(-
 0.0743) H44A(0.1362) H44B(0.1053) H44C(0.1541) H23M(0.2331) H23N(0.2434)
 H23O(0.216) H23P(-0.1046) H23Q(-0.1211) H23R(-0.1427) H49D(0.396) H49E(0.4029)
 H49F(0.3588) H24J(0.3423) H24K(0.3155) H24L(0.2995) H37A(0.2944) H37B(0.3383)
 H37C(0.3031) H11J(0.3023) H11K(0.2869) H11L(0.2774) H23S(0.4585) H23T(0.4392)
 H23U(0.4911) H23V(0.5077) H23W(0.4935) H23X(0.5325) H47D(-0.1451) H47E(-0.112)
 H47F(-0.1078) H12J(0.5682) H12K(0.6118) H12L(0.5742) H88A(0.1482) H88B(0.1166)
 H88C(0.1681) H37D(0.2302) H37E(0.2156) H37F(0.223) H36P(0.2657) H36Q(0.2625)
 H36R(0.2859) H35S(0.1795) H35T(0.1758) H35U(0.2192) H37G(0.3316) H37H(0.2832)
 H37I(0.299) H81A(0.2781) H81B(0.3308) H81C(0.3053) H35V(0.5426) H35W(0.5405)
 H35X(0.5851) H24M(0.0001) H24N(-0.0451) H24O(0.0012) H49G(-0.0618) H49H(-
 0.1004) H49I(-0.0591) H49J(-0.0395) H49K(-0.0375) H49L(-0.0836) H24P(-0.0517)
 H24Q(-0.0783) H24R(-0.0432) H31(0.0348) H29(0.0862) H49M(-0.0483) H49N(-
 0.0693) H49O(-0.0956) H24S(-0.0144) H24T(-0.0587) H24U(-0.0145) H135(-0.0497)
 H133(-0.0018) H48J(-0.1077) H48K(-0.0721) H48L(-0.121) H430(0.0327) H432(-
 0.006) H49P(0.3199) H49Q(0.3129) H49R(0.3564) H36S(-0.0051) H36T(-0.0392)
 H36U(-0.0221) H11M(0.554) H11N(0.5937) H11O(0.5441) H48M(0.5102) H48N(0.5249)
 H48O(0.4988) H48P(0.443) H48Q(0.4782) H48R(0.427) H48S(0.4419) H48T(0.4591)
 H48U(0.4934) H47G(0.1811) H47H(0.1555) H47I(0.131) H47J(0.2328) H47K(0.218)
 H47L(0.2414) H47M(0.1135) H47N(0.153) H47O(0.1434)
 Fixed Z: H395(-0.5431) H418(-0.6172) H254(-0.1919) H294(-0.3742) H6(0.3013)
 H398(-0.5806) H251(-0.2052) H127(-0.0304) H170(-0.122) H274(-0.3107) H167(-
 0.1336) H271(-0.3038) H415(-0.6258) H3(0.2922) H378(-0.5361) H15(0.2962)
 H14(0.3026) H283(-0.3469) H282(-0.3556) H147(-0.0562) H43(0.1688) H23(0.2069)
 H175(-0.0686) H173(-0.0788) H164(0.0116) H162(-0.0051) H375(-0.5278) H328(-
 0.285) H150(-0.091) H71(0.2674) H69(0.3132) H73(0.2629) H130(-0.0408)
 H10A(0.3671) H10B(0.3242) H10C(0.3418) H87(0.0941) H85(0.051) H84(0.0301)
 H83(0.0412) H20(0.2705) H18(0.2822) H308(-0.2528) H306(-0.2872) H263(-0.1879)
 H262(-0.1771) H31A(-0.2371) H31B(-0.2366) H31C(-0.1952) H324(-0.3058) H426(-
 0.6082) H46(0.136) H179(-0.1001) H178(-0.0872) H326(-0.2902) H60(0.2237)
 H58(0.2039) H55(0.1761) H54(0.1507) H392(-0.545) H390(-0.5825) H159(-0.0376)
 H158(-0.0669) H387(-0.5785) H386(-0.5776) H279(-0.3639) H202(-0.1295) H200(-
 0.1641) H204(-0.1705) H36A(-0.2551) H36B(-0.2446) H36C(-0.2882) H319(-0.2325)
 H317(-0.1888) H321(-0.2543) H407(-0.532) H406(-0.559) H12A(0.0623)
 H12B(0.0716) H12C(0.1079) H78(0.1963) H76(0.1892) H80(0.2034) H211(-0.156)
 H209(-0.1074) H208(-0.1263) H207(-0.16) H186(0.0215) H190(0.0693) H189(0.0528)
 H188(0.0207) H456(-0.6192) H412(-0.5002) H410(-0.5115) H445(-0.5149) H443(-
 0.5233) H441(-0.5228) H268(-0.2239) H266(-0.2035) H401(-0.6399) H421(-0.5878)
 H423(-0.5866) H257(-0.1564) H47A(-0.5263) H47B(-0.5016) H47C(-0.4983) H195(-
 0.0347) H193(-0.0243) H197(-0.0103) H299(-0.3969) H297(-0.4323) H314(-0.2494)
 H313(-0.2546) H312(-0.2432) H310(-0.2214) H452(-0.6604) H40(0.2381)
 H38(0.1943) H48A(-0.5693) H48B(-0.5915) H48C(-0.5686) H291(-0.3309) H383(-
 0.5647) H381(-0.5392) H49(0.087) H51(0.1241) H436(-0.4844) H332(-0.4607) H331(-
 0.4489) H335(-0.4123) H333(-0.4483) H35(0.1659) H34(0.1521) H67A(0.2682)
 H67B(0.2708) H67C(0.3116) H427(-0.6128) H303(-0.3323) H403(-0.5951)
 H12D(0.0599) H12E(0.0397) H12F(0.0335) H11A(0.2015) H11B(0.1708) H11C(0.2052)
 H302(-0.356) H45A(-0.686) H45B(-0.7036) H45C(-0.6593) H455(-0.6459)
 H10D(0.3405) H10E(0.3283) H10F(0.3694) H437(-0.4506) H26(0.1908) H46A(-0.6459)
 H46B(-0.6905) H46C(-0.6768) H74A(0.3069) H74B(0.2733) H74C(0.3202) H459(-
 0.6455) H448(-0.6545) H288(-0.2792) H11(0.3102) H9(0.3178) H66(0.2663)
 H65(0.2572) H64(0.2604) H62(0.282) H450(-0.6196) H10G(0.2592) H10H(0.2553)
 H10I(0.2714) H434(-0.4757) H35A(-0.1566) H35B(-0.1852) H35C(-0.1868) H286(-
 0.3205) H36D(-0.1806) H36E(-0.1905) H36F(-0.182) H138(-0.0848) H139(-0.0778)
 H155(-0.1067) H153(-0.1459) H48D(-0.6708) H48E(-0.6554) H48F(-0.6273)
 H10J(0.2054) H10K(0.226) H10L(0.2233) H438(-0.4389) H184(-0.1341) H182(-
 0.1104) H24A(-0.0441) H24B(-0.0343) H24C(-0.081) H19A(0.0809) H19B(0.0613)
 H19C(0.033) H20A(-0.1678) H20B(-0.1839) H20C(-0.2134) H21A(-0.2103) H21B(-
 0.1724) H21C(-0.1713) H457(-0.6038) H24D(-0.0986) H24E(-0.0739) H24F(-0.0552)
 H33A(-0.4216) H33B(-0.4014) H33C(-0.4503) H24G(0.0114) H24H(-0.0004)
 H24I(0.0069) H36G(-0.3823) H36H(-0.3761) H36I(-0.3373) H10M(0.2705)
 H10N(0.2934) H10O(0.2442) H32A(-0.3242) H32B(-0.2989) H32C(-0.2751) H32D(-
 0.1938) H32E(-0.2143) H32F(-0.2428) H11D(0.2762) H11E(0.2895) H11F(0.2651)
 H10P(0.3107) H10Q(0.3295) H10R(0.296) H35D(-0.2635) H35E(-0.2823) H35F(-
 0.2669) H35G(-0.1863) H35H(-0.2351) H35I(-0.2094) H43A(-0.4572) H43B(-0.413)
 H43C(-0.4479) H19D(0.0223) H19E(-0.0197) H19F(-0.0194) H35J(-0.3505) H35K(-
 0.3187) H35L(-0.3266) H36J(-0.4353) H36K(-0.4256) H36L(-0.4311) H23A(0.0919)
 H23B(0.0699) H23C(0.08) H142(-0.0631) H144(-0.0254) H35M(-0.1483) H35N(-
 0.1697) H35O(-0.1929) H36M(-0.2296) H36N(-0.2325) H36O(-0.2736) H35P(-0.1354)
 H35Q(-0.1437) H35R(-0.1812) H12G(0.1539) H12H(0.1223) H12I(0.1328) H23D(-
 0.1103) H23E(-0.1415) H23F(-0.121) H49A(-0.5978) H49B(-0.6128) H49C(-0.571)
 H23G(-0.0755) H23H(-0.1035) H23I(-0.0935) H259(-0.1672) H277(-0.3383) H48G(-
 0.6478) H48H(-0.6568) H48I(-0.6839) H11G(0.2522) H11H(0.2791) H11I(0.2856)
 H23J(-0.0472) H23K(-0.018) H23L(-0.0457) H44A(-0.5398) H44B(-0.5102) H44C(-
 0.4911) H23M(-0.1869) H23N(-0.1519) H23O(-0.1447) H23P(-0.1137) H23Q(-0.071)
 H23R(-0.1091) H49D(-0.5184) H49E(-0.5091) H49F(-0.5022) H24J(-0.1593) H24K(-
 0.179) H24L(-0.195) H37A(-0.4904) H37B(-0.4582) H37C(-0.4765) H11J(0.2305)
 H11K(0.2657) H11L(0.2191) H23S(0.0087) H23T(0.0492) H23U(0.0527) H23V(-0.0071)
 H23W(-0.0246) H23X(0.0147) H47D(-0.5595) H47E(-0.5786) H47F(-0.5297)
 H12J(0.1753) H12K(0.2038) H12L(0.1807) H88A(0.046) H88B(0.0787) H88C(0.0941)
 H37D(-0.4532) H37E(-0.4282) H37F(-0.4742) H36P(-0.2521) H36Q(-0.3001) H36R(-
 0.2798) H35S(-0.2474) H35T(-0.2542) H35U(-0.2263) H37G(-0.3862) H37H(-0.3767)
 H37I(-0.4111) H81A(0.204) H81B(0.2147) H81C(0.1677) H35V(-0.0831) H35W(-
 0.0918) H35X(-0.0921) H24M(-0.1344) H24N(-0.1179) H24O(-0.0861) H49G(-0.5906)
 H49H(-0.6289) H49I(-0.6159) H49J(-0.6134) H49K(-0.6607) H49L(-0.648) H24P(-
 0.1566) H24Q(-0.1502) H24R(-0.1797) H31(0.1489) H29(0.1606) H49M(-0.7111)
 H49N(-0.6942) H49O(-0.6984) H24S(-0.0545) H24T(-0.0821) H24U(-0.0733) H135(-
 0.0854) H133(-0.0594) H48J(-0.5891) H48K(-0.6088) H48L(-0.6127) H430(-0.631)
 H432(-0.6448) H49P(-0.5917) H49Q(-0.546) H49R(-0.5528) H36S(-0.3259) H36T(-
 0.3632) H36U(-0.3672) H11M(0.2764) H11N(0.2528) H11O(0.2305) H48M(-0.4955)
 H48N(-0.4681) H48O(-0.4506) H48P(-0.4399) H48Q(-0.4573) H48R(-0.4785) H48S(-
 0.5581) H48T(-0.5337) H48U(-0.5396) H47G(-0.6401) H47H(-0.634) H47I(-0.6342)
 H47J(-0.5388) H47K(-0.5764) H47L(-0.5835) H47M(-0.5755) H47N(-0.5572) H47O(-
 0.531)
;
_smtbx_masks_void_probe_radius 1.2
_smtbx_masks_void_truncation_radius 1.2
_olex2_submission_special_instructions 'No special instructions were received'

loop_
_space_group_symop_operation_xyz
'x, y, z'
'-x, -y, -z'

loop_
_atom_site_label
_atom_site_type_symbol
_atom_site_fract_x
_atom_site_fract_y
_atom_site_fract_z
_atom_site_U_iso_or_equiv
_atom_site_adp_type
_atom_site_occupancy
_atom_site_site_symmetry_order
_atom_site_calc_flag
_atom_site_refinement_flags_posn
_atom_site_refinement_flags_adp
_atom_site_refinement_flags_occupancy
_atom_site_disorder_assembly
_atom_site_disorder_group
I6 I 0.66849(6) 0.22045(4) -0.12588(4) 0.0724(4) Uani 1 1 d . . . . .
I14 I 0.71935(6) 0.21891(4) -0.61809(4) 0.0717(4) Uani 1 1 d . . . . .
I13 I 0.63289(6) 0.20918(4) -0.51562(4) 0.0737(4) Uani 1 1 d . . . . .
I9 I 0.72288(6) 0.28101(4) -0.22990(4) 0.0766(5) Uani 1 1 d . . . . .
I1 I 0.78047(6) 0.27422(4) 0.27022(4) 0.0753(4) Uani 1 1 d . . . . .
I8 I 0.63555(7) 0.53899(4) -0.09843(4) 0.0978(5) Uani 1 1 d . . . . .
I16 I 0.58246(7) -0.05996(4) -0.72519(4) 0.0971(5) Uani 1 1 d . . . . .
I7 I 0.55429(7) -0.07989(4) -0.23668(4) 0.0964(5) Uani 1 1 d . . . . .
I2 I 0.73467(7) 0.27336(4) 0.13085(4) 0.0910(5) Uani 1 1 d . . . . .
I5 I 0.60424(7) 0.20604(4) -0.01685(4) 0.0906(5) Uani 1 1 d . . . . .
I3 I 0.48594(7) 0.41379(4) 0.30815(5) 0.1060(6) Uani 1 1 d . . . . .
I10 I 0.69460(7) 0.28549(4) -0.36355(4) 0.1023(6) Uani 1 1 d . . . . .
I11 I 0.40166(7) 0.40717(4) -0.21557(5) 0.1046(6) Uani 1 1 d . . . . .
N395 N 0.7077(6) 0.3175(4) -0.5401(4) 0.066(4) Uani 1 1 d . U . . .
H395 H 0.7078 0.2886 -0.5431 0.080 Uiso 1 1 calc R U . . .
N418 N 0.8874(6) 0.2402(4) -0.6135(4) 0.066(4) Uani 1 1 d . U . . .
H418 H 0.8481 0.2437 -0.6172 0.079 Uiso 1 1 calc R U . . .
C325 C 0.8748(9) 0.2699(6) -0.3004(5) 0.052(5) Uani 1 1 d . U . . .
N254 N 0.8703(6) 0.3633(4) -0.1887(3) 0.061(4) Uani 1 1 d . U . . .
H254 H 0.8328 0.3521 -0.1919 0.073 Uiso 1 1 calc R U . . .
N294 N 0.5466(7) 0.3214(5) -0.3743(4) 0.078(5) Uani 1 1 d . U . . .
H294 H 0.5785 0.3056 -0.3742 0.094 Uiso 1 1 calc R U . . .
N6 N 0.9335(7) 0.3399(4) 0.3015(4) 0.071(5) Uani 1 1 d . U . . .
H6 H 0.8953 0.3325 0.3013 0.085 Uiso 1 1 calc R U . . .
N398 N 0.5703(7) 0.2856(4) -0.5796(4) 0.067(4) Uani 1 1 d . U . . .
H398 H 0.5894 0.2612 -0.5806 0.081 Uiso 1 1 calc R U . . .
N323 N 0.9578(8) 0.3222(6) -0.2939(5) 0.088(5) Uani 1 1 d . U . . .
N447 N 0.5055(8) 0.0543(5) -0.6593(4) 0.073(5) Uiso 1 1 d . . . . .
N251 N 0.8810(7) 0.2572(4) -0.2043(4) 0.080(5) Uani 1 1 d . U . . .
H251 H 0.8417 0.2588 -0.2052 0.096 Uiso 1 1 calc R U . . .
N127 N 0.4525(7) 0.1527(5) -0.0382(4) 0.081(5) Uani 1 1 d . U . . .
H127 H 0.4850 0.1713 -0.0304 0.097 Uiso 1 1 calc R U . . .
N170 N 0.8282(6) 0.2615(4) -0.1141(3) 0.063(4) Uani 1 1 d . U . . .
H170 H 0.7883 0.2596 -0.1220 0.076 Uiso 1 1 calc R U . . .
N274 N 0.6969(6) 0.1802(4) -0.3199(3) 0.058(4) Uani 1 1 d . U . . .
H274 H 0.7099 0.2081 -0.3107 0.069 Uiso 1 1 calc R U . . .
N167 N 0.7967(7) 0.1564(4) -0.1285(4) 0.079(5) Uani 1 1 d . U . . .
H167 H 0.7605 0.1668 -0.1336 0.095 Uiso 1 1 calc R U . . .
N271 N 0.5773(7) 0.2289(4) -0.3096(4) 0.069(5) Uani 1 1 d . U . . .
H271 H 0.6051 0.2511 -0.3038 0.083 Uiso 1 1 calc R U . . .
C399 C 0.5082(9) 0.2873(6) -0.5934(5) 0.055(5) Uani 1 1 d . U . . .
N415 N 0.8302(7) 0.1393(4) -0.6252(4) 0.074(5) Uani 1 1 d . U . . .
H415 H 0.7978 0.1547 -0.6258 0.089 Uiso 1 1 calc R U . . .
C417 C 0.9137(10) 0.1993(7) -0.6139(5) 0.077(6) Uani 1 1 d . U . . .
N3 N 0.9309(6) 0.2358(4) 0.2916(3) 0.056(4) Uani 1 1 d . U . . .
H3 H 0.8928 0.2409 0.2922 0.067 Uiso 1 1 calc R U . . .
N378 N 0.5875(6) 0.0926(4) -0.5423(4) 0.061(4) Uani 1 1 d . U . . .
H378 H 0.6064 0.1191 -0.5361 0.073 Uiso 1 1 calc R U . . .
C13 C 1.0346(7) 0.3359(3) 0.3013(3) 0.065(6) Uani 1 1 d G U . . .
C5 C 0.9805(5) 0.3112(5) 0.2982(3) 0.073(6) Uani 1 1 d G U . . .
C4 C 0.9800(5) 0.2656(5) 0.2944(3) 0.081(6) Uani 1 1 d G U . . .
C16 C 1.0338(7) 0.2448(3) 0.2937(3) 0.075(6) Uani 1 1 d G U . . .
C15 C 1.0880(5) 0.2694(4) 0.2967(3) 0.085(6) Uani 1 1 d G U . . .
H15 H 1.1247 0.2552 0.2962 0.102 Uiso 1 1 calc R U . . .
C14 C 1.0884(5) 0.3150(4) 0.3005(3) 0.073(6) Uani 1 1 d G U . . .
H14 H 1.1254 0.3318 0.3026 0.088 Uiso 1 1 calc R U . . .
N454 N 0.6546(9) 0.3446(6) -0.6505(5) 0.087(5) Uani 1 1 d . U . . .
C273 C 0.6381(5) 0.1623(4) -0.3273(3) 0.056(5) Uani 1 1 d G U . . .
C272 C 0.5861(7) 0.1840(3) -0.3222(3) 0.049(5) Uani 1 1 d G U . . .
C284 C 0.5302(5) 0.1601(4) -0.3295(3) 0.072(6) Uani 1 1 d G U . . .
C283 C 0.5263(5) 0.1145(4) -0.3419(3) 0.065(5) Uani 1 1 d G U . . .
H283 H 0.4881 0.0981 -0.3469 0.078 Uiso 1 1 calc R U . . .
C282 C 0.5782(6) 0.0927(3) -0.3471(3) 0.063(5) Uani 1 1 d G U . . .
H282 H 0.5755 0.0615 -0.3556 0.075 Uiso 1 1 calc R U . . .
C281 C 0.6341(5) 0.1166(4) -0.3398(3) 0.056(5) Uani 1 1 d G U . . .
N147 N 0.6457(4) 0.3154(3) -0.0497(3) 0.067(4) Uani 1 1 d D U . . .
H147 H 0.6518 0.2872 -0.0562 0.081 Uiso 1 1 calc R U . . .
N43 N 0.7070(7) 0.3826(5) 0.1728(4) 0.090(5) Uani 1 1 d . U . . .
H43 H 0.7202 0.3560 0.1688 0.108 Uiso 1 1 calc R U . . .
N23 N 0.6269(7) 0.2326(4) 0.2004(4) 0.074(5) Uani 1 1 d . U . . .
H23 H 0.6579 0.2525 0.2069 0.088 Uiso 1 1 calc R U . . .
C171 C 0.8659(6) 0.2999(4) -0.1018(3) 0.058(5) Uani 1 1 d G U . . .
C176 C 0.9272(7) 0.2927(3) -0.0911(3) 0.094(7) Uani 1 1 d G U . . .
C175 C 0.9702(4) 0.3284(5) -0.0759(3) 0.095(7) Uani 1 1 d G U . . .
H175 H 1.0121 0.3235 -0.0686 0.115 Uiso 1 1 calc R U . . .
C174 C 0.9518(6) 0.3712(4) -0.0713(3) 0.071(6) Uani 1 1 d G U . . .
C173 C 0.8904(7) 0.3784(3) -0.0819(3) 0.080(6) Uani 1 1 d G U . . .
H173 H 0.8778 0.4076 -0.0788 0.096 Uiso 1 1 calc R U . . .
C172 C 0.8475(4) 0.3427(5) -0.0972(3) 0.065(6) Uani 1 1 d DG U . . .
C146 C 0.6898(5) 0.3489(3) -0.0305(3) 0.061(5) Uani 1 1 d DG U . . .
C145 C 0.7520(5) 0.3474(3) -0.0164(3) 0.049(5) Uani 1 1 d DG U . . .
C164 C 0.7879(4) 0.3862(4) 0.0019(3) 0.071(6) Uani 1 1 d G U . . .
H164 H 0.8304 0.3852 0.0116 0.086 Uiso 1 1 calc R U . . .
C163 C 0.7616(6) 0.4264(3) 0.0061(3) 0.082(6) Uani 1 1 d DG U . . .
C162 C 0.6994(6) 0.4279(3) -0.0080(3) 0.074(6) Uani 1 1 d G U . . .
H162 H 0.6814 0.4554 -0.0051 0.089 Uiso 1 1 calc R U . . .
C161 C 0.6635(4) 0.3891(4) -0.0263(3) 0.048(5) Uani 1 1 d G U . . .
C416 C 0.8876(10) 0.1566(7) -0.6208(5) 0.073(6) Uani 1 1 d . U . . .
N375 N 0.4803(7) 0.1583(4) -0.5377(4) 0.071(5) Uani 1 1 d . U . . .
H375 H 0.5127 0.1769 -0.5278 0.085 Uiso 1 1 calc R U . . .
C339 C 0.7900(11) 0.4409(6) -0.1813(5) 0.062(6) Uani 1 1 d . U . . .
C276 C 0.7941(10) 0.1465(6) -0.3295(5) 0.063(6) Uani 1 1 d . U . . .
C328 C 0.9190(9) 0.3572(6) -0.2889(5) 0.064(6) Uani 1 1 d . U . . .
H328 H 0.9355 0.3868 -0.2850 0.077 Uiso 1 1 calc R U . . .
C347 C 0.4996(6) 0.2264(4) -0.4128(5) 0.062(5) Uani 1 1 d D U . . .
C218 C 0.7786(7) 0.3060(4) -0.0171(5) 0.060(5) Uani 1 1 d D U . . .
C92 C 0.8176(4) 0.4297(5) 0.3024(5) 0.058(5) Uani 1 1 d D U . . .
C468 C 0.4989(8) 0.1767(6) -0.6283(5) 0.055(5) Uani 1 1 d . U . . .
N150 N 0.5154(4) 0.2697(3) -0.0899(3) 0.069(5) Uani 1 1 d D U . . .
H150 H 0.5395 0.2479 -0.0910 0.083 Uiso 1 1 calc R U . . .
C93 C 0.6152(6) 0.3530(4) 0.2452(4) 0.058(5) Uani 1 1 d D U . . .
C72 C 0.6542(5) 0.3923(3) 0.2621(3) 0.054(4) Uani 1 1 d DG U . . .
C71 C 0.7171(5) 0.3915(3) 0.2730(3) 0.068(4) Uani 1 1 d G U . . .
H71 H 0.7357 0.3645 0.2674 0.081 Uiso 1 1 calc R U . . .
C70 C 0.7528(3) 0.4302(4) 0.2920(3) 0.059(4) Uani 1 1 d DG U . . .
C69 C 0.7255(5) 0.4697(3) 0.3002(3) 0.071(4) Uani 1 1 d G U . . .
H69 H 0.7499 0.4961 0.3132 0.086 Uiso 1 1 calc R U . . .
N68 N 0.6626(5) 0.4705(3) 0.2893(3) 0.056(3) Uani 1 1 d G U . . .
C73 C 0.6270(3) 0.4318(4) 0.2703(3) 0.053(4) Uani 1 1 d G U . . .
H73 H 0.5840 0.4324 0.2629 0.064 Uiso 1 1 calc R U . . .
N130 N 0.5620(7) 0.0919(5) -0.0487(4) 0.094(5) Uani 1 1 d . U . . .
H130 H 0.5797 0.1189 -0.0408 0.113 Uiso 1 1 calc R U . . .
C90 C 0.8633(4) 0.1470(5) 0.2782(5) 0.062(6) Uani 1 1 d D U . . .
C107 C 1.0452(7) 0.5442(4) 0.3395(4) 0.074(6) Uani 1 1 d D U . . .
H10A H 1.0430 0.5395 0.3671 0.111 Uiso 1 1 calc R U . . .
H10B H 1.0042 0.5472 0.3242 0.111 Uiso 1 1 calc R U . . .
H10C H 1.0710 0.5711 0.3418 0.111 Uiso 1 1 calc R U . . .
N82 N 0.6845(4) 0.1337(5) 0.0687(3) 0.093(6) Uani 1 1 d G U . . .
C87 C 0.6474(7) 0.1665(3) 0.0811(3) 0.078(6) Uani 1 1 d G U . . .
H87 H 0.6649 0.1953 0.0941 0.094 Uiso 1 1 calc R U . . .
C86 C 0.5849(6) 0.1572(4) 0.0745(3) 0.093(7) Uani 1 1 d DG U . . .
C85 C 0.5594(4) 0.1150(5) 0.0555(3) 0.089(7) Uani 1 1 d G U . . .
H85 H 0.5166 0.1087 0.0510 0.107 Uiso 1 1 calc R U . . .
C84 C 0.5964(7) 0.0822(3) 0.0431(3) 0.086(6) Uani 1 1 d G U . . .
H84 H 0.5790 0.0534 0.0301 0.103 Uiso 1 1 calc R U . . .
C83 C 0.6590(6) 0.0915(4) 0.0497(3) 0.087(7) Uani 1 1 d G U . . .
H83 H 0.6843 0.0691 0.0412 0.105 Uiso 1 1 calc R U . . .
C2 C 0.9580(6) 0.1952(3) 0.2875(3) 0.057(5) Uani 1 1 d G U . . .
C1 C 0.9274(4) 0.1538(5) 0.2810(3) 0.061(5) Uani 1 1 d DG U . . .
C20 C 0.9589(6) 0.1160(3) 0.2750(3) 0.070(6) Uani 1 1 d G U . . .
H20 H 0.9380 0.0877 0.2705 0.084 Uiso 1 1 calc R U . . .
C19 C 1.0209(6) 0.1195(3) 0.2754(3) 0.080(6) Uani 1 1 d G U . . .
C18 C 1.0514(4) 0.1608(5) 0.2819(3) 0.086(6) Uani 1 1 d G U . . .
H18 H 1.0938 0.1632 0.2822 0.103 Uiso 1 1 calc R U . . .
C17 C 1.0200(6) 0.1987(3) 0.2880(3) 0.063(5) Uani 1 1 d G U . . .
C260 C 0.9481(9) 0.4100(6) -0.1758(5) 0.058(5) Uani 1 1 d . U . . .
C289 C 0.7434(5) 0.4457(4) -0.2866(3) 0.054(5) Uani 1 1 d DG U . . .
C308 C 0.7603(4) 0.4892(4) -0.2666(3) 0.081(6) Uani 1 1 d G U . . .
H308 H 0.8013 0.4975 -0.2528 0.097 Uiso 1 1 calc R U . . .
C307 C 0.7173(6) 0.5204(3) -0.2668(3) 0.079(6) Uani 1 1 d G U . . .
C306 C 0.6573(6) 0.5082(4) -0.2870(3) 0.063(5) Uani 1 1 d G U . . .
H306 H 0.6278 0.5296 -0.2872 0.076 Uiso 1 1 calc R U . . .
C305 C 0.6403(4) 0.4648(4) -0.3070(3) 0.063(5) Uani 1 1 d G U . . .
C290 C 0.6834(6) 0.4335(3) -0.3068(3) 0.058(5) Uani 1 1 d DG U . . .
C252 C 0.9262(5) 0.2933(3) -0.1972(3) 0.067(6) Uani 1 1 d G U . . .
C264 C 0.9831(6) 0.2767(3) -0.1961(3) 0.076(6) Uani 1 1 d G U . . .
C263 C 1.0348(5) 0.3054(5) -0.1886(3) 0.082(6) Uani 1 1 d G U . . .
H263 H 1.0737 0.2941 -0.1879 0.098 Uiso 1 1 calc R U . . .
C262 C 1.0295(5) 0.3507(4) -0.1822(3) 0.096(7) Uani 1 1 d G U . . .
H262 H 1.0648 0.3704 -0.1771 0.115 Uiso 1 1 calc R U . . .
C261 C 0.9726(6) 0.3673(3) -0.1833(3) 0.058(5) Uani 1 1 d G U . . .
C253 C 0.9209(5) 0.3386(4) -0.1908(3) 0.052(5) Uani 1 1 d DG U . . .
C327 C 0.8603(9) 0.3498(6) -0.2895(5) 0.076(6) Uani 1 1 d D U . . .
C315 C 0.5573(8) 0.1709(6) -0.2252(5) 0.101(7) Uani 1 1 d . U . . .
H31A H 0.5174 0.1550 -0.2371 0.151 Uiso 1 1 calc R U . . .
H31B H 0.5604 0.1975 -0.2366 0.151 Uiso 1 1 calc R U . . .
H31C H 0.5620 0.1792 -0.1952 0.151 Uiso 1 1 calc R U . . .
C344 C 0.8497(8) 0.2246(6) -0.3095(5) 0.062(5) Uani 1 1 d . U . . .
C324 C 0.9335(9) 0.2788(6) -0.3008(5) 0.069(6) Uani 1 1 d . U . . .
H324 H 0.9588 0.2552 -0.3058 0.082 Uiso 1 1 calc R U . . .
C404 C 0.4976(9) 0.3331(6) -0.5867(5) 0.060(5) Uani 1 1 d . U . . .
C425 C 0.9763(10) 0.2088(6) -0.6079(5) 0.078(6) Uani 1 1 d . U . . .
C223 C 0.7855(4) 0.3530(6) -0.1082(5) 0.074(6) Uani 1 1 d D U . . .
C461 C 0.4656(8) 0.2837(5) -0.5042(5) 0.078(6) Uani 1 1 d D U . . .
C426 C 1.0170(9) 0.1737(6) -0.6099(5) 0.080(6) Uani 1 1 d . U . . .
H426 H 1.0593 0.1795 -0.6082 0.096 Uiso 1 1 calc R U . . .
N46 N 0.5888(7) 0.3172(4) 0.1366(4) 0.077(5) Uani 1 1 d . U . . .
H46 H 0.6181 0.2991 0.1360 0.092 Uiso 1 1 calc R U . . .
C304 C 0.5816(9) 0.4426(6) -0.3270(5) 0.068(6) Uani 1 1 d . U . . .
C340 C 0.7396(10) 0.4353(6) -0.1909(5) 0.071(6) Uani 1 1 d . U . . .
C337 C 0.7719(4) 0.1527(5) -0.2262(5) 0.063(6) Uani 1 1 d D U . . .
C168 C 0.8543(5) 0.1803(5) -0.1194(3) 0.070(6) Uani 1 1 d G U . . .
C180 C 0.9026(7) 0.1534(3) -0.1151(3) 0.075(6) Uani 1 1 d G U . . .
C179 C 0.9621(6) 0.1721(4) -0.1031(3) 0.079(6) Uani 1 1 d G U . . .
H179 H 0.9951 0.1538 -0.1001 0.095 Uiso 1 1 calc R U . . .
C178 C 0.9732(5) 0.2177(5) -0.0954(3) 0.097(7) Uani 1 1 d G U . . .
H178 H 1.0139 0.2305 -0.0872 0.117 Uiso 1 1 calc R U . . .
C177 C 0.9249(7) 0.2446(3) -0.0997(3) 0.084(7) Uani 1 1 d G U . . .
C169 C 0.8654(6) 0.2259(4) -0.1117(3) 0.063(5) Uani 1 1 d G U . . .
C326 C 0.8387(8) 0.3051(5) -0.2930(4) 0.058(5) Uani 1 1 d . U . . .
H326 H 0.7982 0.2991 -0.2902 0.070 Uiso 1 1 calc R U . . .
C462 C 0.4328(6) 0.2482(3) -0.5212(4) 0.053(5) Uani 1 1 d D U . . .
C285 C 0.4878(9) 0.1895(6) -0.3185(5) 0.056(5) Uani 1 1 d . U . . .
C270 C 0.5157(9) 0.2313(7) -0.3083(5) 0.065(6) Uani 1 1 d . U . . .
C95 C 0.8690(7) 0.1723(4) 0.1816(5) 0.070(6) Uani 1 1 d D U . . .
C449 C 0.5234(10) 0.1337(7) -0.6365(5) 0.074(6) Uani 1 1 d . U . . .
C217 C 0.7986(8) 0.2698(3) -0.0210(5) 0.065(5) Uani 1 1 d D U . . .
C342 C 0.5214(9) 0.3124(7) -0.2795(5) 0.062(6) Uani 1 1 d . U . . .
C91 C 0.8703(4) 0.4263(5) 0.3084(5) 0.067(6) Uani 1 1 d D U . . .
C42 C 0.7429(6) 0.4217(3) 0.1875(3) 0.055(5) Uani 1 1 d G U . . .
C41 C 0.8054(6) 0.4317(4) 0.2005(3) 0.070(6) Uani 1 1 d DG U . . .
C60 C 0.8283(4) 0.4753(4) 0.2148(3) 0.076(6) Uani 1 1 d G U . . .
H60 H 0.8709 0.4821 0.2237 0.091 Uiso 1 1 calc R U . . .
C59 C 0.7888(6) 0.5090(3) 0.2161(3) 0.070(6) Uani 1 1 d DG U . . .
C58 C 0.7264(6) 0.4990(3) 0.2031(3) 0.079(6) Uani 1 1 d G U . . .
H58 H 0.6994 0.5220 0.2039 0.095 Uiso 1 1 calc R U . . .
C57 C 0.7034(4) 0.4554(4) 0.1888(3) 0.081(6) Uani 1 1 d G U . . .
C467 C 0.4791(8) 0.2106(6) -0.6219(5) 0.067(6) Uani 1 1 d . U . . .
C53 C 0.5383(5) 0.3797(4) 0.1448(3) 0.055(5) Uani 1 1 d G U . . .
C45 C 0.5957(6) 0.3634(3) 0.1502(3) 0.055(5) Uani 1 1 d G U . . .
C44 C 0.6473(5) 0.3923(4) 0.1654(3) 0.043(5) Uani 1 1 d G U . . .
C56 C 0.6415(5) 0.4375(4) 0.1750(3) 0.064(6) Uani 1 1 d G U . . .
C55 C 0.5841(6) 0.4538(3) 0.1695(3) 0.059(5) Uani 1 1 d G U . . .
H55 H 0.5802 0.4846 0.1761 0.071 Uiso 1 1 calc R U . . .
C54 C 0.5325(4) 0.4248(4) 0.1544(3) 0.068(6) Uani 1 1 d G U . . .
H54 H 0.4933 0.4359 0.1507 0.081 Uiso 1 1 calc R U . . .
C224 C 0.7331(4) 0.3592(6) -0.1193(5) 0.069(6) Uani 1 1 d D U . . .
C389 C 0.3818(6) 0.1299(3) -0.5608(3) 0.082(6) Uani 1 1 d G U . . .
C374 C 0.4205(3) 0.1678(5) -0.5444(3) 0.064(6) Uani 1 1 d G U . . .
C373 C 0.3967(5) 0.2089(3) -0.5385(3) 0.067(6) Uani 1 1 d DG U . . .
C392 C 0.3342(6) 0.2121(3) -0.5490(3) 0.098(7) Uani 1 1 d G U . . .
H392 H 0.3179 0.2402 -0.5450 0.117 Uiso 1 1 calc R U . . .
C391 C 0.2955(3) 0.1743(5) -0.5654(3) 0.097(7) Uani 1 1 d DG U . . .
C390 C 0.3193(5) 0.1332(4) -0.5713(3) 0.080(6) Uani 1 1 d G U . . .
H390 H 0.2929 0.1073 -0.5825 0.096 Uiso 1 1 calc R U . . .
C280 C 0.6936(9) 0.1055(7) -0.3414(5) 0.077(6) Uani 1 1 d . U . . .
C471 C 0.8673(10) 0.3384(6) -0.6081(5) 0.067(6) Uani 1 1 d . U . . .
C148 C 0.5903(5) 0.3337(4) -0.0572(3) 0.055(5) Uani 1 1 d DG U . . .
C160 C 0.5989(4) 0.3792(4) -0.0434(3) 0.058(5) Uani 1 1 d G U . . .
C159 C 0.5493(6) 0.4049(2) -0.0470(3) 0.063(5) Uani 1 1 d G U . . .
H159 H 0.5551 0.4360 -0.0376 0.075 Uiso 1 1 calc R U . . .
C158 C 0.4912(5) 0.3852(4) -0.0645(3) 0.059(5) Uani 1 1 d G U . . .
H158 H 0.4573 0.4028 -0.0669 0.070 Uiso 1 1 calc R U . . .
C157 C 0.4826(4) 0.3398(4) -0.0783(3) 0.075(6) Uani 1 1 d G U . . .
C149 C 0.5322(6) 0.3140(2) -0.0746(3) 0.066(6) Uani 1 1 d DG U . . .
N433 N 0.5926(8) 0.3601(6) -0.4571(4) 0.083(5) Uani 1 1 d . U . . .
C377 C 0.5260(4) 0.0836(4) -0.5498(3) 0.061(4) Uani 1 1 d G U . . .
C376 C 0.4786(7) 0.1113(3) -0.5503(3) 0.068(5) Uani 1 1 d G U . . .
C388 C 0.4186(5) 0.0936(4) -0.5610(3) 0.076(5) Uani 1 1 d G U . . .
C387 C 0.4060(4) 0.0481(4) -0.5712(3) 0.075(4) Uani 1 1 d G U . . .
H387 H 0.3650 0.0360 -0.5785 0.091 Uiso 1 1 calc R U . . .
C386 C 0.4534(6) 0.0203(3) -0.5707(3) 0.068(4) Uani 1 1 d G U . . .
H386 H 0.4449 -0.0108 -0.5776 0.081 Uiso 1 1 calc R U . . .
C385 C 0.5134(5) 0.0380(4) -0.5599(3) 0.074(4) Uani 1 1 d G U . . .
C279 C 0.7211(8) 0.0656(6) -0.3554(5) 0.061(5) Uani 1 1 d . U . . .
H279 H 0.6977 0.0381 -0.3639 0.073 Uiso 1 1 calc R U . . .
C343 C 0.8305(9) 0.1861(7) -0.3156(5) 0.072(6) Uani 1 1 d . U . . .
C269 C 0.4879(10) 0.2710(7) -0.2943(5) 0.075(6) Uani 1 1 d . U . . .
C203 C 0.5871(4) 0.0791(4) -0.1491(3) 0.066(6) Uani 1 1 d DG U . . .
C202 C 0.5582(5) 0.1176(3) -0.1397(3) 0.052(5) Uani 1 1 d G U . . .
H202 H 0.5815 0.1450 -0.1295 0.063 Uiso 1 1 calc R U . . .
C201 C 0.4951(5) 0.1160(3) -0.1453(3) 0.062(5) Uani 1 1 d DG U . . .
C200 C 0.4610(4) 0.0759(4) -0.1603(3) 0.074(6) Uani 1 1 d G U . . .
H200 H 0.4178 0.0748 -0.1641 0.088 Uiso 1 1 calc R U . . .
N199 N 0.4899(5) 0.0374(3) -0.1697(3) 0.082(5) Uani 1 1 d G U . . .
C204 C 0.5530(6) 0.0390(3) -0.1641(3) 0.067(6) Uani 1 1 d G U . . .
H204 H 0.5728 0.0127 -0.1705 0.080 Uiso 1 1 calc R U . . .
C368 C 0.7867(8) 0.5870(5) -0.2588(5) 0.100(7) Uani 1 1 d D U . . .
H36A H 0.8218 0.5691 -0.2551 0.150 Uiso 1 1 calc R U . . .
H36B H 0.7988 0.6176 -0.2446 0.150 Uiso 1 1 calc R U . . .
H36C H 0.7717 0.5861 -0.2882 0.150 Uiso 1 1 calc R U . . .
C221 C 0.6512(4) 0.0763(5) -0.1461(5) 0.050(5) Uani 1 1 d D U . . .
C319 C 0.6447(6) 0.3906(4) -0.2295(3) 0.081(6) Uani 1 1 d G U . . .
H319 H 0.6676 0.3653 -0.2325 0.097 Uiso 1 1 calc R U . . .
C318 C 0.6731(4) 0.4311(5) -0.2079(3) 0.068(6) Uani 1 1 d G U . . .
C317 C 0.6397(6) 0.4681(3) -0.2036(3) 0.069(6) Uani 1 1 d G . . . .
H317 H 0.6591 0.4958 -0.1888 0.083 Uiso 1 1 calc R U . . .
N316 N 0.5777(6) 0.4645(3) -0.2209(3) 0.073(5) Uani 1 1 d G U . . .
C321 C 0.5493(4) 0.4240(4) -0.2425(3) 0.074(6) Uani 1 1 d G U . . .
H321 H 0.5070 0.4216 -0.2543 0.089 Uiso 1 1 calc R U . . .
C320 C 0.5828(6) 0.3870(3) -0.2468(3) 0.073(6) Uani 1 1 d G U . . .
C397 C 0.5978(7) 0.3272(3) -0.5643(3) 0.052(5) Uani 1 1 d G U . . .
C396 C 0.6586(6) 0.3415(4) -0.5483(3) 0.055(5) Uani 1 1 d G U . . .
C408 C 0.6758(5) 0.3864(5) -0.5363(3) 0.077(6) Uani 1 1 d G U . . .
C407 C 0.6321(7) 0.4170(3) -0.5403(3) 0.086(7) Uani 1 1 d G U . . .
H407 H 0.6439 0.4477 -0.5320 0.104 Uiso 1 1 calc R U . . .
C406 C 0.5713(6) 0.4027(4) -0.5563(3) 0.064(5) Uani 1 1 d G U . . .
H406 H 0.5415 0.4237 -0.5590 0.076 Uiso 1 1 calc R U . . .
C405 C 0.5542(4) 0.3579(4) -0.5683(3) 0.071(6) Uani 1 1 d G U . . .
C485 C 0.3261(9) 0.3251(5) -0.6255(5) 0.093(7) Uani 1 1 d D U . . .
C365 C 0.7356(6) 0.5683(5) -0.2406(4) 0.060(5) Uani 1 1 d D U . . .
C123 C 0.2991(8) 0.2506(5) 0.0826(5) 0.085(6) Uani 1 1 d . U . . .
H12A H 0.3178 0.2320 0.0623 0.127 Uiso 1 1 calc R U . . .
H12B H 0.2554 0.2509 0.0716 0.127 Uiso 1 1 calc R U . . .
H12C H 0.3051 0.2387 0.1079 0.127 Uiso 1 1 calc R U . . .
C78 C 0.8882(4) 0.2871(4) 0.1963(3) 0.058(5) Uani 1 1 d G U . . .
H78 H 0.8462 0.2824 0.1963 0.070 Uiso 1 1 calc R U . . .
C77 C 0.9240(6) 0.2514(3) 0.1921(3) 0.069(6) Uani 1 1 d DG U . . .
C76 C 0.9855(5) 0.2583(3) 0.1921(3) 0.069(6) Uani 1 1 d G U . . .
H76 H 1.0100 0.2339 0.1892 0.083 Uiso 1 1 calc R U . . .
N75 N 1.0111(4) 0.3008(4) 0.1963(3) 0.072(5) Uani 1 1 d G U . . .
C80 C 0.9753(6) 0.3365(3) 0.2005(3) 0.081(6) Uani 1 1 d G U . . .
H80 H 0.9928 0.3656 0.2034 0.097 Uiso 1 1 calc R U . . .
C79 C 0.9138(5) 0.3297(3) 0.2005(3) 0.064(6) Uani 1 1 d DG U . . .
C470 C 0.7241(5) 0.0733(6) -0.6356(5) 0.073(6) Uani 1 1 d D U . . .
C211 C 0.6313(6) 0.3327(3) -0.1499(3) 0.063(5) Uani 1 1 d G U . . .
H211 H 0.6465 0.3044 -0.1560 0.076 Uiso 1 1 calc R U . . .
C210 C 0.6710(4) 0.3691(5) -0.1299(3) 0.072(6) Uani 1 1 d DG U . . .
C209 C 0.6487(6) 0.4105(4) -0.1211(3) 0.082(6) Uani 1 1 d G U . . .
H209 H 0.6759 0.4354 -0.1074 0.098 Uiso 1 1 calc R U . . .
C208 C 0.5868(6) 0.4154(3) -0.1323(3) 0.095(7) Uani 1 1 d G U . . .
H208 H 0.5715 0.4437 -0.1263 0.114 Uiso 1 1 calc R U . . .
C207 C 0.5470(4) 0.3790(5) -0.1523(3) 0.086(6) Uani 1 1 d G U . . .
H207 H 0.5047 0.3823 -0.1600 0.104 Uiso 1 1 calc R U . . .
N206 N 0.5693(6) 0.3376(4) -0.1612(3) 0.077(5) Uani 1 1 d G U . . .
C222 C 0.7060(4) 0.0777(5) -0.1401(5) 0.065(6) Uani 1 1 d D U . . .
C186 C 0.5407(7) 0.3130(3) 0.0279(3) 0.073(6) Uani 1 1 d G U . . .
H186 H 0.5566 0.2850 0.0215 0.088 Uiso 1 1 calc R U . . .
N185 N 0.5799(4) 0.3500(5) 0.0470(3) 0.097(6) Uani 1 1 d G U . . .
C190 C 0.5567(6) 0.3910(4) 0.0563(3) 0.092(7) Uani 1 1 d G U . . .
H190 H 0.5835 0.4162 0.0693 0.110 Uiso 1 1 calc R U . . .
C189 C 0.4943(7) 0.3949(3) 0.0465(3) 0.097(7) Uani 1 1 d G U . . .
H189 H 0.4784 0.4229 0.0528 0.116 Uiso 1 1 calc R U . . .
C188 C 0.4551(4) 0.3579(5) 0.0274(3) 0.090(7) Uani 1 1 d G U . . .
H188 H 0.4125 0.3606 0.0207 0.108 Uiso 1 1 calc R U . . .
C187 C 0.4783(6) 0.3170(4) 0.0181(3) 0.097(7) Uani 1 1 d DG U . . .
C293 C 0.5483(10) 0.3665(6) -0.3594(5) 0.069(6) Uani 1 1 d . U . . .
C97 C 0.8783(7) 0.3673(4) 0.2011(5) 0.065(6) Uani 1 1 d D U . . .
C275 C 0.7321(10) 0.1446(6) -0.3300(5) 0.060(5) Uani 1 1 d . U . . .
C456 C 0.6820(10) 0.4178(6) -0.6249(5) 0.076(6) Uani 1 1 d . U . . .
H456 H 0.6724 0.4477 -0.6192 0.092 Uiso 1 1 calc R U . . .
C94 C 0.5840(6) 0.3193(4) 0.2327(5) 0.063(5) Uani 1 1 d D U . . .
C412 C 0.8628(4) 0.3743(5) -0.5063(3) 0.069(6) Uani 1 1 d G U . . .
H412 H 0.9046 0.3686 -0.5002 0.082 Uiso 1 1 calc R U . . .
C411 C 0.8462(6) 0.4174(4) -0.5041(3) 0.095(7) Uani 1 1 d DG U . . .
C410 C 0.7851(7) 0.4258(3) -0.5130(3) 0.069(6) Uani 1 1 d G U . . .
H410 H 0.7738 0.4553 -0.5115 0.083 Uiso 1 1 calc R U . . .
C409 C 0.7405(4) 0.3909(5) -0.5240(3) 0.066(6) Uani 1 1 d G U . . .
C394 C 0.7571(5) 0.3478(4) -0.5262(3) 0.065(6) Uani 1 1 d G U . . .
C393 C 0.8182(6) 0.3395(3) -0.5173(3) 0.067(6) Uani 1 1 d G U . . .
C465 C 0.8482(9) 0.2594(7) -0.5180(5) 0.082(6) Uani 1 1 d . U . . .
C400 C 0.4606(10) 0.2565(6) -0.6129(5) 0.072(6) Uani 1 1 d . U . . .
C256 C 0.8542(9) 0.4453(6) -0.1737(5) 0.055(5) Uani 1 1 d . U . . .
C445 C 0.9116(6) 0.1979(4) -0.5171(3) 0.087(7) Uani 1 1 d G U . . .
H445 H 0.9453 0.2183 -0.5149 0.104 Uiso 1 1 calc R U . . .
C444 C 0.8535(7) 0.2126(3) -0.5189(3) 0.084(7) Uani 1 1 d G U . . .
C443 C 0.8043(5) 0.1828(5) -0.5221(3) 0.076(6) Uani 1 1 d G U . . .
H443 H 0.7646 0.1929 -0.5233 0.091 Uiso 1 1 calc R U . . .
C442 C 0.8132(5) 0.1383(4) -0.5236(3) 0.067(6) Uani 1 1 d G U . . .
C441 C 0.8713(7) 0.1236(3) -0.5218(3) 0.075(6) Uani 1 1 d G U . . .
H441 H 0.8773 0.0932 -0.5228 0.090 Uiso 1 1 calc R U . . .
N440 N 0.9205(5) 0.1534(5) -0.5185(3) 0.094(6) Uani 1 1 d G U . . .
C249 C 0.8884(3) 0.1758(5) -0.2165(3) 0.077(6) Uani 1 1 d DG U . . .
C268 C 0.9272(6) 0.1417(3) -0.2189(3) 0.057(5) Uani 1 1 d G U . . .
H268 H 0.9111 0.1119 -0.2239 0.068 Uiso 1 1 calc R U . . .
C267 C 0.9894(5) 0.1512(4) -0.2141(3) 0.072(6) Uani 1 1 d G U . . .
C266 C 1.0129(3) 0.1947(5) -0.2068(3) 0.077(6) Uani 1 1 d G U . . .
H266 H 1.0555 0.2012 -0.2035 0.093 Uiso 1 1 calc R U . . .
C265 C 0.9742(6) 0.2288(3) -0.2044(3) 0.063(5) Uani 1 1 d G U . . .
C250 C 0.9120(5) 0.2194(4) -0.2092(3) 0.061(5) Uani 1 1 d G U . . .
C401 C 0.4017(9) 0.2661(6) -0.6260(5) 0.073(6) Uani 1 1 d . U . . .
H401 H 0.3698 0.2444 -0.6399 0.087 Uiso 1 1 calc R U . . .
C215 C 0.6985(6) 0.0817(4) -0.0440(5) 0.082(6) Uani 1 1 d D U . . .
C98 C 0.8435(7) 0.3955(4) 0.2009(5) 0.071(6) Uani 1 1 d D U . . .
C421 C 0.9794(7) 0.3456(3) -0.5912(3) 0.076(6) Uani 1 1 d G U . . .
H421 H 0.9770 0.3766 -0.5878 0.091 Uiso 1 1 calc R U . . .
C420 C 0.9265(5) 0.3178(5) -0.6019(3) 0.074(6) Uani 1 1 d G U . . .
C419 C 0.9300(5) 0.2723(5) -0.6068(3) 0.090(7) Uani 1 1 d G U . . .
C424 C 0.9865(8) 0.2547(3) -0.6011(3) 0.074(6) Uani 1 1 d G U . . .
C423 C 1.0394(5) 0.2825(5) -0.5905(3) 0.111(8) Uani 1 1 d G U . . .
H423 H 1.0781 0.2705 -0.5866 0.133 Uiso 1 1 calc R U . . .
C422 C 1.0359(5) 0.3280(5) -0.5855(3) 0.095(7) Uani 1 1 d DG U . . .
C435 C 0.4992(9) 0.3237(6) -0.4853(5) 0.063(6) Uani 1 1 d D U . . .
C257 C 0.8852(8) 0.4862(5) -0.1622(4) 0.048(5) Uani 1 1 d . U . . .
H257 H 0.8638 0.5119 -0.1564 0.058 Uiso 1 1 calc R U . . .
C464 C 0.7634(9) 0.1048(6) -0.5277(5) 0.062(6) Uani 1 1 d . U . . .
C479 C 0.7142(9) -0.0884(7) -0.5166(6) 0.177(11) Uani 1 1 d D U . . .
H47A H 0.7495 -0.1009 -0.5263 0.265 Uiso 1 1 calc R U . . .
H47B H 0.6973 -0.1083 -0.5016 0.265 Uiso 1 1 calc R U . . .
H47C H 0.7269 -0.0596 -0.4983 0.265 Uiso 1 1 calc R U . . .
C196 C 0.8124(6) 0.2248(3) -0.0224(3) 0.084(6) Uani 1 1 d DG U . . .
C195 C 0.7673(4) 0.1907(5) -0.0300(3) 0.066(6) Uani 1 1 d G U . . .
H195 H 0.7256 0.1969 -0.0347 0.079 Uiso 1 1 calc R U . . .
C194 C 0.7831(5) 0.1475(4) -0.0307(3) 0.078(6) Uani 1 1 d DG U . . .
C193 C 0.8441(6) 0.1384(3) -0.0238(3) 0.075(6) Uani 1 1 d G U . . .
H193 H 0.8549 0.1089 -0.0243 0.090 Uiso 1 1 calc R U . . .
N192 N 0.8892(4) 0.1726(4) -0.0162(3) 0.096(6) Uani 1 1 d G U . . .
C197 C 0.8734(5) 0.2157(4) -0.0155(3) 0.074(6) Uani 1 1 d G U . . .
H197 H 0.9042 0.2390 -0.0103 0.089 Uiso 1 1 calc R U . . .
C296 C 0.4622(6) 0.2627(4) -0.4065(3) 0.071(6) Uani 1 1 d DG U . . .
C295 C 0.4869(4) 0.3054(5) -0.3891(3) 0.062(6) Uani 1 1 d G U . . .
C300 C 0.4489(6) 0.3399(3) -0.3855(3) 0.056(5) Uani 1 1 d G U . . .
C299 C 0.3863(6) 0.3317(4) -0.3993(3) 0.084(6) Uani 1 1 d G U . . .
H299 H 0.3604 0.3553 -0.3969 0.100 Uiso 1 1 calc R U . . .
C298 C 0.3617(4) 0.2889(5) -0.4168(3) 0.098(7) Uani 1 1 d G U . . .
C297 C 0.3996(7) 0.2544(3) -0.4204(3) 0.089(7) Uani 1 1 d G U . . .
H297 H 0.3828 0.2252 -0.4323 0.107 Uiso 1 1 calc R U . . .
N309 N 0.6051(5) 0.1424(4) -0.2349(3) 0.090(5) Uani 1 1 d G U . . .
C314 C 0.5927(4) 0.0969(4) -0.2448(3) 0.076(6) Uani 1 1 d G U . . .
H314 H 0.5520 0.0847 -0.2494 0.092 Uiso 1 1 calc R U . . .
C313 C 0.6398(6) 0.0693(3) -0.2479(3) 0.075(6) Uani 1 1 d G U . . .
H313 H 0.6313 0.0382 -0.2546 0.090 Uiso 1 1 calc R U . . .
C312 C 0.6994(5) 0.0872(4) -0.2411(3) 0.073(6) Uani 1 1 d G U . . .
H312 H 0.7316 0.0683 -0.2432 0.087 Uiso 1 1 calc R U . . .
C311 C 0.7119(4) 0.1327(4) -0.2312(3) 0.062(5) Uani 1 1 d DG U . . .
C310 C 0.6647(6) 0.1603(3) -0.2281(3) 0.077(6) Uani 1 1 d G U . . .
H310 H 0.6732 0.1914 -0.2214 0.093 Uiso 1 1 calc R U . . .
C402 C 0.3930(10) 0.3140(7) -0.6162(6) 0.079(6) Uani 1 1 d . U . . .
C255 C 0.8871(8) 0.4063(4) -0.1813(5) 0.054(5) Uani 1 1 d D U . . .
C452 C 0.5645(9) 0.0515(6) -0.6537(4) 0.062(5) Uani 1 1 d . U . . .
H452 H 0.5782 0.0228 -0.6604 0.075 Uiso 1 1 calc R U . . .
C22 C 0.5689(4) 0.2409(5) 0.2034(3) 0.074(6) Uani 1 1 d G U . . .
C21 C 0.5451(6) 0.2795(3) 0.2199(3) 0.056(5) Uani 1 1 d DG U . . .
C40 C 0.4862(6) 0.2784(3) 0.2269(3) 0.078(6) Uani 1 1 d G U . . .
H40 H 0.4699 0.3048 0.2381 0.093 Uiso 1 1 calc R U . . .
C39 C 0.4510(4) 0.2385(5) 0.2173(3) 0.067(6) Uani 1 1 d G U . . .
C38 C 0.4747(6) 0.1999(3) 0.2008(3) 0.085(6) Uani 1 1 d G U . . .
H38 H 0.4506 0.1727 0.1943 0.102 Uiso 1 1 calc R U . . .
C37 C 0.5336(6) 0.2011(3) 0.1938(3) 0.061(5) Uani 1 1 d G U . . .
C486 C 0.3101(9) 0.3497(6) -0.5850(5) 0.136(9) Uani 1 1 d D U . . .
H48A H 0.2991 0.3282 -0.5693 0.203 Uiso 1 1 calc R U . . .
H48B H 0.2757 0.3676 -0.5915 0.203 Uiso 1 1 calc R U . . .
H48C H 0.3454 0.3689 -0.5686 0.203 Uiso 1 1 calc R U . . .
C237 C 0.2613(8) 0.2836(5) -0.1381(5) 0.102(7) Uani 1 1 d D U . . .
N291 N 0.6559(7) 0.3929(4) -0.3270(4) 0.075(5) Uani 1 1 d . U . . .
H291 H 0.6739 0.3681 -0.3309 0.090 Uiso 1 1 calc R U . . .
C379 C 0.6158(7) 0.0527(3) -0.5463(3) 0.061(5) Uani 1 1 d G U . . .
C384 C 0.5704(4) 0.0186(5) -0.5554(3) 0.063(5) Uani 1 1 d G U . . .
C383 C 0.5858(6) -0.0249(4) -0.5585(3) 0.079(6) Uani 1 1 d G U . . .
H383 H 0.5547 -0.0482 -0.5647 0.094 Uiso 1 1 calc R U . . .
C382 C 0.6466(7) -0.0343(3) -0.5524(3) 0.072(6) Uani 1 1 d DG U . . .
C381 C 0.6921(4) -0.0002(5) -0.5433(3) 0.081(6) Uani 1 1 d G U . . .
H381 H 0.7336 -0.0067 -0.5392 0.097 Uiso 1 1 calc R U . . .
C380 C 0.6767(6) 0.0433(4) -0.5403(3) 0.075(6) Uani 1 1 d G U . . .
C463 C 0.7222(9) 0.0783(6) -0.5333(5) 0.055(5) Uani 1 1 d . U . . .
C49 C 0.4307(6) 0.2618(3) 0.0980(3) 0.074(6) Uani 1 1 d G U . . .
H49 H 0.4089 0.2338 0.0870 0.088 Uiso 1 1 calc R U . . .
C48 C 0.4939(6) 0.2648(3) 0.1082(3) 0.064(5) Uani 1 1 d DG U . . .
C47 C 0.5257(4) 0.3057(4) 0.1242(3) 0.061(5) Uani 1 1 d G U . . .
C52 C 0.4942(6) 0.3435(3) 0.1302(3) 0.061(5) Uani 1 1 d G U . . .
C51 C 0.4310(6) 0.3405(3) 0.1200(3) 0.080(6) Uani 1 1 d G U . . .
H51 H 0.4095 0.3664 0.1241 0.096 Uiso 1 1 calc R U . . .
C50 C 0.3992(4) 0.2996(4) 0.1039(3) 0.065(6) Uani 1 1 d DG U . . .
C338 C 0.8248(4) 0.1644(6) -0.2214(6) 0.084(6) Uani 1 1 d D U . . .
C472 C 0.8207(10) 0.3509(5) -0.6174(5) 0.057(6) Uani 1 1 d . U . . .
C436 C 0.4737(9) 0.3628(7) -0.4768(5) 0.087(7) Uani 1 1 d . U . . .
H436 H 0.4307 0.3632 -0.4844 0.104 Uiso 1 1 calc R U . . .
C332 C 0.5988(6) 0.0895(3) -0.4509(3) 0.093(7) Uani 1 1 d G U . . .
H332 H 0.5868 0.0590 -0.4607 0.112 Uiso 1 1 calc R U . . .
C331 C 0.6598(5) 0.1042(4) -0.4439(3) 0.074(6) Uani 1 1 d G U . . .
H331 H 0.6895 0.0838 -0.4489 0.089 Uiso 1 1 calc R U . . .
N330 N 0.6774(4) 0.1488(4) -0.4295(3) 0.075(5) Uani 1 1 d G U . . .
C335 C 0.6340(6) 0.1787(3) -0.4221(3) 0.084(6) Uani 1 1 d G U . . .
H335 H 0.6460 0.2092 -0.4123 0.101 Uiso 1 1 calc R U . . .
C334 C 0.5730(5) 0.1639(4) -0.4291(3) 0.061(5) Uani 1 1 d DG U . . .
C333 C 0.5554(4) 0.1193(4) -0.4435(3) 0.078(6) Uani 1 1 d G U . . .
H333 H 0.5137 0.1092 -0.4483 0.093 Uiso 1 1 calc R U . . .
C25 C 0.6779(5) 0.1626(5) 0.1772(4) 0.087(7) Uani 1 1 d G U . . .
C24 C 0.6300(7) 0.1877(3) 0.1854(3) 0.093(7) Uani 1 1 d G U . . .
C36 C 0.5724(6) 0.1673(4) 0.1812(3) 0.068(6) Uani 1 1 d G U . . .
C35 C 0.5627(5) 0.1218(4) 0.1688(3) 0.063(5) Uani 1 1 d G U . . .
H35 H 0.5233 0.1078 0.1659 0.075 Uiso 1 1 calc R U . . .
C34 C 0.6106(6) 0.0966(3) 0.1606(3) 0.078(6) Uani 1 1 d G U . . .
H34 H 0.6040 0.0654 0.1521 0.094 Uiso 1 1 calc R U . . .
C33 C 0.6682(5) 0.1170(4) 0.1648(3) 0.054(5) Uani 1 1 d G U . . .
C96 C 0.8981(7) 0.2076(3) 0.1882(5) 0.065(6) Uani 1 1 d D U . . .
C67 C 0.6015(8) 0.1781(5) 0.2820(5) 0.082(6) Uani 1 1 d . U . . .
H67A H 0.5600 0.1662 0.2682 0.123 Uiso 1 1 calc R U . . .
H67B H 0.6125 0.2036 0.2708 0.123 Uiso 1 1 calc R U . . .
H67C H 0.6033 0.1874 0.3116 0.123 Uiso 1 1 calc R U . . .
C451 C 0.6100(5) 0.0868(6) -0.6387(5) 0.071(6) Uani 1 1 d D U . . .
C292 C 0.5937(6) 0.3983(6) -0.3403(5) 0.064(6) Uani 1 1 d D U . . .
C341 C 0.5469(9) 0.3471(7) -0.2672(5) 0.074(6) Uani 1 1 d . U . . .
C99 C 0.5226(7) 0.2252(4) 0.0962(5) 0.067(6) Uani 1 1 d D U . . .
C427 C 0.9921(11) 0.1323(7) -0.6143(6) 0.101(7) Uani 1 1 d . U . . .
H427 H 1.0190 0.1093 -0.6128 0.121 Uiso 1 1 calc R U . . .
C219 C 0.4370(8) 0.1877(4) -0.1297(5) 0.080(6) Uani 1 1 d D U . . .
C220 C 0.4655(7) 0.1558(4) -0.1363(4) 0.059(5) Uani 1 1 d D U . . .
C101 C 1.0582(7) 0.0777(5) 0.2697(4) 0.078(6) Uani 1 1 d D U . . .
C303 C 0.5241(10) 0.4543(6) -0.3370(5) 0.084(7) Uani 1 1 d . U . . .
H303 H 0.5171 0.4847 -0.3323 0.101 Uiso 1 1 calc R U . . .
C100 C 0.5529(7) 0.1946(4) 0.0880(4) 0.058(5) Uani 1 1 d D U . . .
C403 C 0.4392(11) 0.3432(7) -0.5991(6) 0.093(7) Uani 1 1 d . U . . .
H403 H 0.4313 0.3736 -0.5951 0.111 Uiso 1 1 calc R U . . .
C469 C 0.6718(5) 0.0793(6) -0.6348(5) 0.071(6) Uani 1 1 d D U . . .
C124 C 0.3103(8) 0.3168(5) 0.0527(5) 0.079(6) Uani 1 1 d . U . . .
H12D H 0.3147 0.3491 0.0599 0.118 Uiso 1 1 calc R U . . .
H12E H 0.2678 0.3070 0.0397 0.118 Uiso 1 1 calc R U . . .
H12F H 0.3366 0.3063 0.0335 0.118 Uiso 1 1 calc R U . . .
C111 C 0.3414(9) 0.2048(6) 0.1990(5) 0.115(8) Uani 1 1 d . U . . .
H11A H 0.3488 0.1743 0.2015 0.172 Uiso 1 1 calc R U . . .
H11B H 0.3420 0.2082 0.1708 0.172 Uiso 1 1 calc R U . . .
H11C H 0.3016 0.2117 0.2052 0.172 Uiso 1 1 calc R U . . .
C302 C 0.4771(10) 0.4251(7) -0.3533(5) 0.089(7) Uani 1 1 d . U . . .
H302 H 0.4365 0.4336 -0.3560 0.107 Uiso 1 1 calc R U . . .
C453 C 0.4606(8) 0.0164(5) -0.6787(4) 0.076(6) Uani 1 1 d . U . . .
H45A H 0.4821 -0.0100 -0.6860 0.114 Uiso 1 1 calc R U . . .
H45B H 0.4349 0.0228 -0.7036 0.114 Uiso 1 1 calc R U . . .
H45C H 0.4352 0.0114 -0.6593 0.114 Uiso 1 1 calc R U . . .
C361 C 0.8096(8) 0.0251(6) -0.3740(5) 0.116(8) Uani 1 1 d D U . . .
C455 C 0.6362(9) 0.3861(7) -0.6413(5) 0.080(6) Uani 1 1 d . U . . .
H455 H 0.5945 0.3924 -0.6459 0.096 Uiso 1 1 calc R U . . .
C106 C 1.1380(7) 0.5013(5) 0.3409(5) 0.108(7) Uani 1 1 d D U . . .
H10D H 1.1636 0.5275 0.3405 0.163 Uiso 1 1 calc R U . . .
H10E H 1.1552 0.4747 0.3283 0.163 Uiso 1 1 calc R U . . .
H10F H 1.1365 0.5000 0.3694 0.163 Uiso 1 1 calc R U . . .
C437 C 0.5073(10) 0.4015(7) -0.4577(6) 0.097(7) Uani 1 1 d . U . . .
H437 H 0.4881 0.4279 -0.4506 0.116 Uiso 1 1 calc R U . . .
C301 C 0.4901(9) 0.3790(6) -0.3670(5) 0.060(5) Uani 1 1 d . U . . .
N26 N 0.7376(7) 0.1743(4) 0.1824(4) 0.071(5) Uani 1 1 d . U . . .
H26 H 0.7539 0.2016 0.1908 0.085 Uiso 1 1 calc R U . . .
C460 C 0.6040(9) 0.3112(6) -0.6673(5) 0.103(7) Uani 1 1 d . U . . .
H46A H 0.5974 0.2953 -0.6459 0.154 Uiso 1 1 calc R U . . .
H46B H 0.6136 0.2904 -0.6905 0.154 Uiso 1 1 calc R U . . .
H46C H 0.5671 0.3256 -0.6768 0.154 Uiso 1 1 calc R U . . .
C74 C 0.6327(8) 0.5129(5) 0.2982(5) 0.093(6) Uani 1 1 d . U . . .
H74A H 0.5946 0.5072 0.3069 0.140 Uiso 1 1 calc R U . . .
H74B H 0.6241 0.5255 0.2733 0.140 Uiso 1 1 calc R U . . .
H74C H 0.6600 0.5338 0.3202 0.140 Uiso 1 1 calc R U . . .
C459 C 0.7131(11) 0.3349(7) -0.6410(5) 0.084(7) Uani 1 1 d . U . . .
H459 H 0.7215 0.3047 -0.6455 0.101 Uiso 1 1 calc R U . . .
C448 C 0.4808(9) 0.0953(6) -0.6509(5) 0.072(6) Uani 1 1 d . U . . .
H448 H 0.4381 0.0977 -0.6545 0.086 Uiso 1 1 calc R U . . .
C288 C 0.4294(10) 0.2659(6) -0.2897(5) 0.089(7) Uani 1 1 d . U . . .
H288 H 0.4102 0.2912 -0.2792 0.106 Uiso 1 1 calc R U . . .
C216 C 0.7385(7) 0.1111(5) -0.0388(6) 0.090(7) Uani 1 1 d D U . . .
C7 C 0.9603(6) 0.3827(4) 0.3051(3) 0.089(7) Uani 1 1 d G U . . .
C12 C 1.0222(6) 0.3815(3) 0.3053(3) 0.069(6) Uani 1 1 d G U . . .
C11 C 1.0577(4) 0.4205(5) 0.3101(3) 0.065(5) Uani 1 1 d G U . . .
H11 H 1.1000 0.4197 0.3102 0.078 Uiso 1 1 calc R U . . .
C10 C 1.0314(6) 0.4608(3) 0.3148(3) 0.080(6) Uani 1 1 d G U . . .
C9 C 0.9696(6) 0.4619(3) 0.3146(3) 0.077(6) Uani 1 1 d G U . . .
H9 H 0.9516 0.4894 0.3178 0.092 Uiso 1 1 calc R U . . .
C8 C 0.9340(4) 0.4229(5) 0.3097(3) 0.055(5) Uani 1 1 d DG U . . .
C105 C 1.0727(7) 0.5042(5) 0.3163(4) 0.092(7) Uani 1 1 d D U . . .
C229 C 0.6486(7) -0.0801(3) -0.0800(5) 0.100(7) Uani 1 1 d D U . . .
C66 C 0.6254(4) 0.0990(4) 0.2677(3) 0.076(6) Uani 1 1 d G U . . .
H66 H 0.5839 0.0904 0.2663 0.092 Uiso 1 1 calc R U . . .
C65 C 0.6668(6) 0.0671(3) 0.2622(3) 0.081(6) Uani 1 1 d G U . . .
H65 H 0.6536 0.0367 0.2572 0.097 Uiso 1 1 calc R U . . .
C64 C 0.7275(5) 0.0797(4) 0.2642(3) 0.072(6) Uani 1 1 d G U . . .
H64 H 0.7558 0.0579 0.2604 0.087 Uiso 1 1 calc R U . . .
C63 C 0.7467(4) 0.1242(4) 0.2715(3) 0.059(5) Uani 1 1 d DG U . . .
C62 C 0.7053(6) 0.1561(3) 0.2770(3) 0.062(5) Uani 1 1 d G U . . .
H62 H 0.7184 0.1865 0.2820 0.075 Uiso 1 1 calc R U . . .
N61 N 0.6446(5) 0.1435(4) 0.2750(3) 0.069(5) Uani 1 1 d G U . . .
C450 C 0.5845(9) 0.1277(6) -0.6303(5) 0.069(6) Uani 1 1 d . U . . .
H450 H 0.6118 0.1532 -0.6196 0.083 Uiso 1 1 calc R U . . .
C108 C 1.0709(8) 0.5098(5) 0.2715(4) 0.089(6) Uani 1 1 d D U . . .
H10G H 1.0300 0.5169 0.2592 0.134 Uiso 1 1 calc R U . . .
H10H H 1.0808 0.4822 0.2553 0.134 Uiso 1 1 calc R U . . .
H10I H 1.1006 0.5337 0.2714 0.134 Uiso 1 1 calc R U . . .
C458 C 0.7583(10) 0.3639(6) -0.6262(5) 0.059(5) Uani 1 1 d . U . . .
C428 C 0.9294(11) 0.1206(6) -0.6211(5) 0.082(6) Uani 1 1 d . U . . .
C434 C 0.5601(11) 0.3218(7) -0.4731(5) 0.091(7) Uani 1 1 d . U . . .
H434 H 0.5787 0.2945 -0.4757 0.110 Uiso 1 1 calc R U . . .
C350 C 1.0227(9) 0.0873(5) -0.1835(5) 0.110(7) Uani 1 1 d D U . . .
H35A H 1.0371 0.1068 -0.1566 0.165 Uiso 1 1 calc R U . . .
H35B H 1.0462 0.0611 -0.1852 0.165 Uiso 1 1 calc R U . . .
H35C H 0.9795 0.0782 -0.1868 0.165 Uiso 1 1 calc R U . . .
C286 C 0.4270(9) 0.1868(6) -0.3140(5) 0.074(6) Uani 1 1 d . U . . .
H286 H 0.4058 0.1585 -0.3205 0.089 Uiso 1 1 calc R U . . .
C366 C 0.7579(8) 0.5693(5) -0.1942(4) 0.099(7) Uani 1 1 d D U . . .
H36D H 0.7780 0.5984 -0.1806 0.149 Uiso 1 1 calc R U . . .
H36E H 0.7869 0.5466 -0.1905 0.149 Uiso 1 1 calc R U . . .
H36F H 0.7231 0.5634 -0.1820 0.149 Uiso 1 1 calc R U . . .
C345 C 0.8221(8) 0.3859(6) -0.2864(5) 0.078(6) Uani 1 1 d D U . . .
C138 C 0.4292(8) 0.0164(3) -0.0763(3) 0.096(7) Uani 1 1 d G U . . .
H138 H 0.4213 -0.0147 -0.0848 0.115 Uiso 1 1 calc R U . . .
C137 C 0.4885(6) 0.0351(5) -0.0681(3) 0.085(7) Uani 1 1 d G U . . .
C129 C 0.5000(5) 0.0806(5) -0.0557(3) 0.070(6) Uani 1 1 d G U . . .
C128 C 0.4522(8) 0.1073(3) -0.0515(3) 0.068(6) Uani 1 1 d G U . . .
C140 C 0.3928(6) 0.0886(5) -0.0598(3) 0.091(7) Uani 1 1 d G U . . .
C139 C 0.3813(5) 0.0431(5) -0.0722(3) 0.113(8) Uani 1 1 d G U . . .
H139 H 0.3408 0.0303 -0.0778 0.135 Uiso 1 1 calc R U . . .
C245 C 1.0033(9) 0.4084(6) -0.0494(6) 0.075(6) Uani 1 1 d . U . . .
C152 C 0.4130(6) 0.2299(3) -0.1210(3) 0.078(6) Uani 1 1 d DG U . . .
C151 C 0.4529(4) 0.2668(4) -0.1030(3) 0.056(5) Uani 1 1 d DG U . . .
C156 C 0.4311(6) 0.3086(3) -0.0977(3) 0.071(6) Uani 1 1 d G U . . .
C155 C 0.3694(6) 0.3135(3) -0.1103(3) 0.059(5) Uani 1 1 d G U . . .
H155 H 0.3545 0.3421 -0.1067 0.070 Uiso 1 1 calc R U . . .
C154 C 0.3295(4) 0.2766(5) -0.1283(3) 0.091(7) Uani 1 1 d G U . . .
C153 C 0.3513(6) 0.2348(4) -0.1336(3) 0.084(6) Uani 1 1 d G U . . .
H153 H 0.3240 0.2096 -0.1459 0.101 Uiso 1 1 calc R U . . .
C213 C 0.4432(7) 0.2763(4) -0.0007(5) 0.087(7) Uani 1 1 d D U . . .
C487 C 0.2776(8) 0.2867(6) -0.6467(5) 0.116(8) Uani 1 1 d D U . . .
H48D H 0.2902 0.2697 -0.6708 0.174 Uiso 1 1 calc R U . . .
H48E H 0.2384 0.2987 -0.6554 0.174 Uiso 1 1 calc R U . . .
H48F H 0.2736 0.2674 -0.6273 0.174 Uiso 1 1 calc R U . . .
C104 C 1.0306(9) 0.0482(5) 0.2272(5) 0.125(8) Uani 1 1 d D U . . .
H10J H 1.0334 0.0646 0.2054 0.187 Uiso 1 1 calc R U . . .
H10K H 0.9878 0.0396 0.2260 0.187 Uiso 1 1 calc R U . . .
H10L H 1.0531 0.0216 0.2233 0.187 Uiso 1 1 calc R U . . .
C438 C 0.5669(10) 0.4011(6) -0.4496(5) 0.076(6) Uani 1 1 d . U . . .
H438 H 0.5921 0.4276 -0.4389 0.091 Uiso 1 1 calc R U . . .
C258 C 0.9495(10) 0.4900(5) -0.1589(5) 0.089(7) Uani 1 1 d D U . . .
C121 C 0.3287(4) 0.2977(6) 0.0921(5) 0.073(6) Uani 1 1 d D U . . .
C166 C 0.8100(6) 0.1139(3) -0.1275(3) 0.083(6) Uani 1 1 d G U . . .
C165 C 0.7708(4) 0.0765(5) -0.1331(3) 0.054(5) Uani 1 1 d DG U . . .
C184 C 0.7942(6) 0.0359(3) -0.1303(3) 0.091(7) Uani 1 1 d G U . . .
H184 H 0.7674 0.0104 -0.1341 0.109 Uiso 1 1 calc R U . . .
C183 C 0.8568(6) 0.0326(3) -0.1218(3) 0.076(6) Uani 1 1 d DG U . . .
C182 C 0.8960(4) 0.0700(5) -0.1162(3) 0.091(7) Uani 1 1 d G U . . .
H182 H 0.9389 0.0678 -0.1104 0.109 Uiso 1 1 calc R U . . .
C181 C 0.8726(6) 0.1106(3) -0.1190(3) 0.078(6) Uani 1 1 d G U . . .
C466 C 0.8375(9) 0.2986(7) -0.5171(6) 0.094(7) Uani 1 1 d . U . . .
C247 C 0.9769(8) 0.4535(5) -0.0525(5) 0.096(7) Uani 1 1 d . U . . .
H24A H 1.0101 0.4769 -0.0441 0.144 Uiso 1 1 calc R U . . .
H24B H 0.9478 0.4593 -0.0343 0.144 Uiso 1 1 calc R U . . .
H24C H 0.9562 0.4530 -0.0810 0.144 Uiso 1 1 calc R U . . .
C191 C 0.6445(9) 0.3443(6) 0.0563(5) 0.120(8) Uani 1 1 d . U . . .
H19A H 0.6543 0.3313 0.0809 0.180 Uiso 1 1 calc R U . . .
H19B H 0.6673 0.3731 0.0613 0.180 Uiso 1 1 calc R U . . .
H19C H 0.6557 0.3247 0.0330 0.180 Uiso 1 1 calc R U . . .
C348 C 0.5319(7) 0.1975(5) -0.4217(5) 0.084(7) Uani 1 1 d D U . . .
C89 C 0.8101(4) 0.1375(5) 0.2788(5) 0.059(5) Uani 1 1 d D U . . .
C109 C 0.3905(11) 0.2357(7) 0.2288(7) 0.103(8) Uani 1 1 d . U . . .
C346 C 0.7856(8) 0.4121(5) -0.2869(6) 0.097(7) Uani 1 1 d D U . . .
C205 C 0.4548(9) -0.0047(5) -0.1849(5) 0.103(7) Uani 1 1 d . U . . .
H20A H 0.4251 -0.0077 -0.1678 0.154 Uiso 1 1 calc R U . . .
H20B H 0.4822 -0.0287 -0.1839 0.154 Uiso 1 1 calc R U . . .
H20C H 0.4334 -0.0062 -0.2134 0.154 Uiso 1 1 calc R U . . .
C212 C 0.5290(9) 0.2990(6) -0.1803(5) 0.103(7) Uani 1 1 d . U . . .
H21A H 0.5234 0.2950 -0.2103 0.155 Uiso 1 1 calc R U . . .
H21B H 0.4895 0.3027 -0.1724 0.155 Uiso 1 1 calc R U . . .
H21C H 0.5467 0.2731 -0.1713 0.155 Uiso 1 1 calc R U . . .
C353 C 0.9808(7) 0.5374(5) -0.1456(4) 0.078(6) Uani 1 1 d D U . . .
C457 C 0.7414(10) 0.4085(6) -0.6163(5) 0.084(6) Uani 1 1 d . U . . .
H457 H 0.7719 0.4317 -0.6038 0.101 Uiso 1 1 calc R U . . .
C248 C 1.0563(8) 0.4029(5) -0.0712(5) 0.090(7) Uani 1 1 d . U . . .
H24D H 1.0443 0.4100 -0.0986 0.134 Uiso 1 1 calc R U . . .
H24E H 1.0677 0.3724 -0.0739 0.134 Uiso 1 1 calc R U . . .
H24F H 1.0911 0.4229 -0.0552 0.134 Uiso 1 1 calc R U . . .
C336 C 0.7398(8) 0.1650(6) -0.4254(5) 0.088(7) Uani 1 1 d . U . . .
H33A H 0.7666 0.1411 -0.4216 0.132 Uiso 1 1 calc R U . . .
H33B H 0.7508 0.1893 -0.4014 0.132 Uiso 1 1 calc R U . . .
H33C H 0.7443 0.1757 -0.4503 0.132 Uiso 1 1 calc R U . . .
C246 C 1.0217(9) 0.4067(6) -0.0038(5) 0.115(8) Uani 1 1 d . U . . .
H24G H 1.0430 0.4349 0.0114 0.172 Uiso 1 1 calc R U . . .
H24H H 1.0487 0.3829 -0.0004 0.172 Uiso 1 1 calc R U . . .
H24I H 0.9852 0.4013 0.0069 0.172 Uiso 1 1 calc R U . . .
C363 C 0.8800(8) 0.0277(6) -0.3668(5) 0.103(7) Uani 1 1 d D U . . .
H36G H 0.8938 0.0484 -0.3823 0.154 Uiso 1 1 calc R U . . .
H36H H 0.8935 -0.0016 -0.3761 0.154 Uiso 1 1 calc R U . . .
H36I H 0.8973 0.0379 -0.3373 0.154 Uiso 1 1 calc R U . . .
C287 C 0.3956(6) 0.2235(7) -0.3004(5) 0.084(6) Uani 1 1 d D U . . .
C103 C 1.1257(7) 0.0895(5) 0.2694(5) 0.095(7) Uani 1 1 d D U . . .
H10M H 1.1487 0.0632 0.2705 0.142 Uiso 1 1 calc R U . . .
H10N H 1.1430 0.1126 0.2934 0.142 Uiso 1 1 calc R U . . .
H10O H 1.1280 0.1001 0.2442 0.142 Uiso 1 1 calc R U . . .
C369 C 0.2912(9) 0.2825(5) -0.4314(5) 0.117(6) Uani 1 1 d D U . . .
C329 C 1.0179(9) 0.3288(6) -0.2984(6) 0.102(7) Uani 1 1 d . U . . .
H32A H 1.0180 0.3390 -0.3242 0.154 Uiso 1 1 calc R U . . .
H32B H 1.0378 0.3010 -0.2989 0.154 Uiso 1 1 calc R U . . .
H32C H 1.0401 0.3511 -0.2751 0.154 Uiso 1 1 calc R U . . .
C278 C 0.7811(10) 0.0681(7) -0.3562(5) 0.074(6) Uani 1 1 d . U . . .
C322 C 0.5457(8) 0.5056(5) -0.2177(5) 0.090(7) Uani 1 1 d . U . . .
H32D H 0.5674 0.5274 -0.1938 0.135 Uiso 1 1 calc R U . . .
H32E H 0.5041 0.4993 -0.2143 0.135 Uiso 1 1 calc R U . . .
H32F H 0.5442 0.5175 -0.2428 0.135 Uiso 1 1 calc R U . . .
C110 C 0.3985(10) 0.2206(7) 0.2682(6) 0.138(9) Uani 1 1 d . U . . .
H11D H 0.3591 0.2184 0.2762 0.207 Uiso 1 1 calc R U . . .
H11E H 0.4266 0.2418 0.2895 0.207 Uiso 1 1 calc R U . . .
H11F H 0.4154 0.1916 0.2651 0.207 Uiso 1 1 calc R U . . .
C102 C 1.0574(8) 0.0518(5) 0.3047(5) 0.102(7) Uani 1 1 d D U . . .
H10P H 1.0165 0.0509 0.3107 0.152 Uiso 1 1 calc R U . . .
H10Q H 1.0867 0.0665 0.3295 0.152 Uiso 1 1 calc R U . . .
H10R H 1.0686 0.0216 0.2960 0.152 Uiso 1 1 calc R U . . .
C352 C 1.0089(9) 0.0832(6) -0.2617(5) 0.139(9) Uani 1 1 d D U . . .
H35D H 1.0287 0.0554 -0.2635 0.208 Uiso 1 1 calc R U . . .
H35E H 1.0192 0.0991 -0.2823 0.208 Uiso 1 1 calc R U . . .
H35F H 0.9646 0.0771 -0.2669 0.208 Uiso 1 1 calc R U . . .
C351 C 1.0988(7) 0.1290(5) -0.2116(5) 0.103(7) Uani 1 1 d D U . . .
H35G H 1.1097 0.1515 -0.1863 0.154 Uiso 1 1 calc R U . . .
H35H H 1.1046 0.1418 -0.2351 0.154 Uiso 1 1 calc R U . . .
H35I H 1.1248 0.1043 -0.2094 0.154 Uiso 1 1 calc R U . . .
C439 C 0.6585(9) 0.3606(6) -0.4426(5) 0.095(7) Uani 1 1 d . U . . .
H43A H 0.6737 0.3342 -0.4572 0.143 Uiso 1 1 calc R U . . .
H43B H 0.6676 0.3609 -0.4130 0.143 Uiso 1 1 calc R U . . .
H43C H 0.6783 0.3870 -0.4479 0.143 Uiso 1 1 calc R U . . .
C198 C 0.9539(9) 0.1629(6) -0.0075(5) 0.126(8) Uani 1 1 d . U . . .
H19D H 0.9693 0.1683 0.0223 0.188 Uiso 1 1 calc R U . . .
H19E H 0.9775 0.1820 -0.0197 0.188 Uiso 1 1 calc R U . . .
H19F H 0.9577 0.1319 -0.0194 0.188 Uiso 1 1 calc R U . . .
C493 C 1.0938(5) 0.3587(4) -0.5644(3) 0.120(7) Uani 1 1 d D U . . .
C359 C 0.2859(9) 0.1872(5) -0.3245(4) 0.172(11) Uani 1 1 d D U . . .
H35J H 0.2869 0.1965 -0.3505 0.258 Uiso 1 1 calc R U . . .
H35K H 0.2450 0.1898 -0.3187 0.258 Uiso 1 1 calc R U . . .
H35L H 0.2964 0.1565 -0.3266 0.258 Uiso 1 1 calc R U . . .
C364 C 0.7824(8) 0.0116(6) -0.4208(5) 0.115(8) Uani 1 1 d D U . . .
H36J H 0.7987 0.0324 -0.4353 0.173 Uiso 1 1 calc R U . . .
H36K H 0.7380 0.0120 -0.4256 0.173 Uiso 1 1 calc R U . . .
H36L H 0.7934 -0.0182 -0.4311 0.173 Uiso 1 1 calc R U . . .
C234 C 0.7829(11) 0.4863(7) 0.0716(5) 0.175(11) Uani 1 1 d D U . . .
H23A H 0.8071 0.4716 0.0919 0.262 Uiso 1 1 calc R U . . .
H23B H 0.7395 0.4792 0.0699 0.262 Uiso 1 1 calc R U . . .
H23C H 0.7920 0.5183 0.0800 0.262 Uiso 1 1 calc R U . . .
C143 C 0.2695(4) 0.1664(6) -0.0447(4) 0.116(8) Uani 1 1 d DG U . . .
C142 C 0.2943(6) 0.1262(4) -0.0545(3) 0.098(7) Uani 1 1 d G U . . .
H142 H 0.2685 0.0997 -0.0631 0.117 Uiso 1 1 calc R U . . .
C141 C 0.3567(7) 0.1247(4) -0.0518(3) 0.090(7) Uani 1 1 d G U . . .
C126 C 0.3944(4) 0.1635(6) -0.0392(4) 0.082(7) Uani 1 1 d DG U . . .
C125 C 0.3696(7) 0.2037(4) -0.0293(3) 0.087(7) Uani 1 1 d DG U . . .
C144 C 0.3071(7) 0.2052(4) -0.0321(3) 0.106(7) Uani 1 1 d G U . . .
H144 H 0.2902 0.2327 -0.0254 0.127 Uiso 1 1 calc R U . . .
C355 C 0.9461(9) 0.5727(5) -0.1660(5) 0.124(8) Uani 1 1 d D U . . .
H35M H 0.9577 0.6019 -0.1483 0.185 Uiso 1 1 calc R U . . .
H35N H 0.9022 0.5660 -0.1697 0.185 Uiso 1 1 calc R U . . .
H35O H 0.9565 0.5725 -0.1929 0.185 Uiso 1 1 calc R U . . .
C367 C 0.6851(8) 0.6009(6) -0.2444(5) 0.118(8) Uani 1 1 d D U . . .
H36M H 0.7018 0.6306 -0.2296 0.177 Uiso 1 1 calc R U . . .
H36N H 0.6517 0.5914 -0.2325 0.177 Uiso 1 1 calc R U . . .
H36O H 0.6698 0.6015 -0.2736 0.177 Uiso 1 1 calc R U . . .
C356 C 1.0471(7) 0.5405(5) -0.1521(5) 0.103(7) Uani 1 1 d D U . . .
H35P H 1.0720 0.5224 -0.1354 0.155 Uiso 1 1 calc R U . . .
H35Q H 1.0638 0.5713 -0.1437 0.155 Uiso 1 1 calc R U . . .
H35R H 1.0475 0.5298 -0.1812 0.155 Uiso 1 1 calc R U . . .
C122 C 0.3017(9) 0.3225(6) 0.1287(5) 0.127(8) Uani 1 1 d . U . . .
H12G H 0.3190 0.3120 0.1539 0.190 Uiso 1 1 calc R U . . .
H12H H 0.2573 0.3167 0.1223 0.190 Uiso 1 1 calc R U . . .
H12I H 0.3119 0.3543 0.1328 0.190 Uiso 1 1 calc R U . . .
C231 C 0.6818(9) -0.0858(5) -0.1166(5) 0.117(8) Uani 1 1 d D U . . .
H23D H 0.7163 -0.0637 -0.1103 0.175 Uiso 1 1 calc R U . . .
H23E H 0.6534 -0.0819 -0.1415 0.175 Uiso 1 1 calc R U . . .
H23F H 0.6966 -0.1154 -0.1210 0.175 Uiso 1 1 calc R U . . .
C495 C 1.0980(8) 0.3960(5) -0.5887(4) 0.146(8) Uani 1 1 d D U . . .
H49A H 1.0571 0.4055 -0.5978 0.220 Uiso 1 1 calc R U . . .
H49B H 1.1154 0.3851 -0.6128 0.220 Uiso 1 1 calc R U . . .
H49C H 1.1240 0.4211 -0.5710 0.220 Uiso 1 1 calc R U . . .
C238 C 0.2386(9) 0.3054(6) -0.0990(5) 0.137(9) Uani 1 1 d D U . . .
H23G H 0.2587 0.2932 -0.0755 0.206 Uiso 1 1 calc R U . . .
H23H H 0.1945 0.2993 -0.1035 0.206 Uiso 1 1 calc R U . . .
H23I H 0.2484 0.3373 -0.0935 0.206 Uiso 1 1 calc R U . . .
C349 C 1.0312(8) 0.1120(5) -0.2181(5) 0.085(7) Uani 1 1 d D U . . .
C259 C 0.9807(9) 0.4522(6) -0.1673(5) 0.079(6) Uani 1 1 d . U . . .
H259 H 1.0230 0.4545 -0.1672 0.095 Uiso 1 1 calc R U . . .
C233 C 0.7989(7) 0.4701(4) 0.0290(5) 0.141(9) Uani 1 1 d D U . . .
C277 C 0.8194(9) 0.1071(6) -0.3408(5) 0.074(6) Uani 1 1 d . U . . .
H277 H 0.8622 0.1063 -0.3383 0.089 Uiso 1 1 calc R U . . .
C488 C 0.3197(10) 0.3568(6) -0.6563(6) 0.150(9) Uani 1 1 d D U . . .
H48G H 0.3536 0.3796 -0.6478 0.226 Uiso 1 1 calc R U . . .
H48H H 0.2811 0.3708 -0.6568 0.226 Uiso 1 1 calc R U . . .
H48I H 0.3202 0.3401 -0.6839 0.226 Uiso 1 1 calc R U . . .
C119 C 0.7857(7) 0.5838(6) 0.2653(5) 0.174(11) Uani 1 1 d D U . . .
H11G H 0.7457 0.5916 0.2522 0.261 Uiso 1 1 calc R U . . .
H11H H 0.8114 0.6107 0.2791 0.261 Uiso 1 1 calc R U . . .
H11I H 0.7808 0.5658 0.2856 0.261 Uiso 1 1 calc R U . . .
C230 C 0.6989(9) -0.0888(6) -0.0445(5) 0.152(9) Uani 1 1 d D U . . .
H23J H 0.7027 -0.1206 -0.0472 0.228 Uiso 1 1 calc R U . . .
H23K H 0.6881 -0.0769 -0.0180 0.228 Uiso 1 1 calc R U . . .
H23L H 0.7378 -0.0743 -0.0457 0.228 Uiso 1 1 calc R U . . .
C446 C 0.9828(9) 0.1357(6) -0.5145(6) 0.124(8) Uani 1 1 d . U . . .
H44A H 0.9979 0.1362 -0.5398 0.186 Uiso 1 1 calc R U . . .
H44B H 0.9801 0.1053 -0.5102 0.186 Uiso 1 1 calc R U . . .
H44C H 1.0109 0.1541 -0.4911 0.186 Uiso 1 1 calc R U . . .
C502 C 0.7122(5) 0.5135(5) -0.4204(6) 0.157(10) Uiso 1 1 d G . . . .
C501 C 0.6819(9) 0.5206(5) -0.4584(5) 0.130(8) Uiso 1 1 d G . . . .
C500 C 0.6196(9) 0.5254(4) -0.4656(3) 0.152(10) Uiso 1 1 d G . . . .
C499 C 0.5876(5) 0.5231(4) -0.4347(6) 0.108(7) Uiso 1 1 d G . . . .
C498 C 0.6178(8) 0.5159(4) -0.3967(4) 0.087(6) Uiso 1 1 d G . . . .
C497 C 0.6801(8) 0.5112(4) -0.3895(3) 0.110(7) Uiso 1 1 d G . . . .
C239 C 0.2214(8) 0.2400(6) -0.1572(5) 0.123(8) Uani 1 1 d D U . . .
H23M H 0.2193 0.2331 -0.1869 0.185 Uiso 1 1 calc R U . . .
H23N H 0.1802 0.2434 -0.1519 0.185 Uiso 1 1 calc R U . . .
H23O H 0.2393 0.2160 -0.1447 0.185 Uiso 1 1 calc R U . . .
C232 C 0.5942(8) -0.1154(5) -0.0948(6) 0.132(8) Uani 1 1 d D U . . .
H23P H 0.5618 -0.1046 -0.1137 0.199 Uiso 1 1 calc R U . . .
H23Q H 0.5786 -0.1211 -0.0710 0.199 Uiso 1 1 calc R U . . .
H23R H 0.6077 -0.1427 -0.1091 0.199 Uiso 1 1 calc R U . . .
C494 C 1.0938(8) 0.3811(6) -0.5194(4) 0.152(8) Uani 1 1 d D U . . .
H49D H 1.0561 0.3960 -0.5184 0.229 Uiso 1 1 calc R U . . .
H49E H 1.1288 0.4029 -0.5091 0.229 Uiso 1 1 calc R U . . .
H49F H 1.0966 0.3588 -0.5022 0.229 Uiso 1 1 calc R U . . .
C240 C 0.2493(9) 0.3129(6) -0.1709(5) 0.118(8) Uani 1 1 d D U . . .
H24J H 0.2698 0.3423 -0.1593 0.177 Uiso 1 1 calc R U . . .
H24K H 0.2054 0.3155 -0.1790 0.177 Uiso 1 1 calc R U . . .
H24L H 0.2651 0.2995 -0.1950 0.177 Uiso 1 1 calc R U . . .
C372 C 0.2714(9) 0.3068(6) -0.4675(5) 0.133(7) Uani 1 1 d D U . . .
H37A H 0.2904 0.2944 -0.4904 0.200 Uiso 1 1 calc R U . . .
H37B H 0.2842 0.3383 -0.4582 0.200 Uiso 1 1 calc R U . . .
H37C H 0.2270 0.3031 -0.4765 0.200 Uiso 1 1 calc R U . . .
C112 C 0.3630(11) 0.2794(7) 0.2367(7) 0.178(11) Uani 1 1 d . U . . .
H11J H 0.3889 0.3023 0.2305 0.267 Uiso 1 1 calc R U . . .
H11K H 0.3598 0.2869 0.2657 0.267 Uiso 1 1 calc R U . . .
H11L H 0.3223 0.2774 0.2191 0.267 Uiso 1 1 calc R U . . .
C236 C 0.8682(8) 0.4642(6) 0.0355(6) 0.148(9) Uani 1 1 d D U . . .
H23S H 0.8802 0.4585 0.0087 0.222 Uiso 1 1 calc R U . . .
H23T H 0.8775 0.4392 0.0492 0.222 Uiso 1 1 calc R U . . .
H23U H 0.8906 0.4911 0.0527 0.222 Uiso 1 1 calc R U . . .
C235 C 0.7881(10) 0.5041(6) 0.0004(6) 0.148(9) Uani 1 1 d D U . . .
H23V H 0.7444 0.5077 -0.0071 0.223 Uiso 1 1 calc R U . . .
H23W H 0.8036 0.4935 -0.0246 0.223 Uiso 1 1 calc R U . . .
H23X H 0.8095 0.5325 0.0147 0.223 Uiso 1 1 calc R U . . .
C478 C 0.6102(8) -0.1148(6) -0.5556(6) 0.137(9) Uani 1 1 d D U . . .
H47D H 0.6227 -0.1451 -0.5595 0.206 Uiso 1 1 calc R U . . .
H47E H 0.5772 -0.1120 -0.5786 0.206 Uiso 1 1 calc R U . . .
H47F H 0.5958 -0.1078 -0.5297 0.206 Uiso 1 1 calc R U . . .
C120 C 0.8042(8) 0.5799(6) 0.1945(4) 0.174(11) Uani 1 1 d D U . . .
H12J H 0.8299 0.5682 0.1753 0.262 Uiso 1 1 calc R U . . .
H12K H 0.8137 0.6118 0.2038 0.262 Uiso 1 1 calc R U . . .
H12L H 0.7612 0.5742 0.1807 0.262 Uiso 1 1 calc R U . . .
C88 C 0.7494(8) 0.1423(6) 0.0721(5) 0.101(7) Uani 1 1 d . U . . .
H88A H 0.7570 0.1482 0.0460 0.151 Uiso 1 1 calc R U . . .
H88B H 0.7707 0.1166 0.0787 0.151 Uiso 1 1 calc R U . . .
H88C H 0.7644 0.1681 0.0941 0.151 Uiso 1 1 calc R U . . .
C371 C 0.2687(9) 0.2333(5) -0.4483(6) 0.135(7) Uani 1 1 d D U . . .
H37D H 0.2242 0.2302 -0.4532 0.202 Uiso 1 1 calc R U . . .
H37E H 0.2857 0.2156 -0.4282 0.202 Uiso 1 1 calc R U . . .
H37F H 0.2820 0.2230 -0.4742 0.202 Uiso 1 1 calc R U . . .
C360 C 0.3044(11) 0.2619(4) -0.2794(6) 0.226(14) Uani 1 1 d D U . . .
H36P H 0.2943 0.2657 -0.2521 0.338 Uiso 1 1 calc R U . . .
H36Q H 0.2673 0.2625 -0.3001 0.338 Uiso 1 1 calc R U . . .
H36R H 0.3337 0.2859 -0.2798 0.338 Uiso 1 1 calc R U . . .
C358 C 0.3369(10) 0.1959(6) -0.2508(4) 0.197(12) Uani 1 1 d D U . . .
H35S H 0.3735 0.1795 -0.2474 0.296 Uiso 1 1 calc R U . . .
H35T H 0.3008 0.1758 -0.2542 0.296 Uiso 1 1 calc R U . . .
H35U H 0.3392 0.2192 -0.2263 0.296 Uiso 1 1 calc R U . . .
C370 C 0.2546(9) 0.3008(7) -0.3983(6) 0.159(8) Uani 1 1 d D U . . .
H37G H 0.2688 0.3316 -0.3862 0.239 Uiso 1 1 calc R U . . .
H37H H 0.2606 0.2832 -0.3767 0.239 Uiso 1 1 calc R U . . .
H37I H 0.2112 0.2990 -0.4111 0.239 Uiso 1 1 calc R U . . .
C477 C 0.6651(8) -0.0824(3) -0.5540(5) 0.102(7) Uani 1 1 d D U . . .
C357 C 0.3325(5) 0.2171(5) -0.2892(4) 0.114(8) Uani 1 1 d D U . . .
C214 C 0.4066(7) 0.2442(4) -0.0142(5) 0.076(6) Uani 1 1 d D U . . .
C117 C 0.8163(6) 0.5572(3) 0.2321(4) 0.103(7) Uani 1 1 d D U . . .
I12 I 0.91931(9) 0.13675(6) -0.41575(5) 0.1336(7) Uani 1 1 d . . . . .
I15 I 0.68265(12) 0.54421(6) -0.57205(6) 0.2154(12) Uani 1 1 d . . . . .
C81 C 1.0760(9) 0.3040(6) 0.1956(6) 0.115(8) Uani 1 1 d . U . . .
H81A H 1.0948 0.2781 0.2040 0.172 Uiso 1 1 calc R U . . .
H81B H 1.0957 0.3308 0.2147 0.172 Uiso 1 1 calc R U . . .
H81C H 1.0811 0.3053 0.1677 0.172 Uiso 1 1 calc R U . . .
C354 C 0.9832(9) 0.5528(5) -0.0989(5) 0.112(7) Uani 1 1 d D U . . .
H35V H 1.0196 0.5426 -0.0831 0.168 Uiso 1 1 calc R U . . .
H35W H 0.9468 0.5405 -0.0918 0.168 Uiso 1 1 calc R U . . .
H35X H 0.9847 0.5851 -0.0921 0.168 Uiso 1 1 calc R U . . .
C243 C 0.9500(5) -0.0143(5) -0.1136(4) 0.104(7) Uani 1 1 d D U . . .
H24M H 0.9626 0.0001 -0.1344 0.156 Uiso 1 1 calc R U . . .
H24N H 0.9608 -0.0451 -0.1179 0.156 Uiso 1 1 calc R U . . .
H24O H 0.9708 0.0012 -0.0861 0.156 Uiso 1 1 calc R U . . .
C490 C 0.8414(8) -0.0685(7) -0.6180(5) 0.214(6) Uani 1 1 d D U . . .
H49G H 0.8682 -0.0618 -0.5906 0.322 Uiso 1 1 calc R U . . .
H49H H 0.8388 -0.1004 -0.6289 0.322 Uiso 1 1 calc R U . . .
H49I H 0.8007 -0.0591 -0.6159 0.322 Uiso 1 1 calc R U . . .
C491 C 0.9362(6) -0.0518(7) -0.6418(6) 0.201(7) Uani 1 1 d D U . . .
H49J H 0.9569 -0.0395 -0.6134 0.302 Uiso 1 1 calc R U . . .
H49K H 0.9542 -0.0375 -0.6607 0.302 Uiso 1 1 calc R U . . .
H49L H 0.9408 -0.0836 -0.6480 0.302 Uiso 1 1 calc R U . . .
C244 C 0.8501(6) -0.0500(5) -0.1544(4) 0.137(9) Uani 1 1 d D U . . .
H24P H 0.8059 -0.0517 -0.1566 0.206 Uiso 1 1 calc R U . . .
H24Q H 0.8658 -0.0783 -0.1502 0.206 Uiso 1 1 calc R U . . .
H24R H 0.8596 -0.0432 -0.1797 0.206 Uiso 1 1 calc R U . . .
C27 C 0.7694(7) 0.1384(3) 0.1729(3) 0.064(6) Uani 1 1 d G U . . .
C32 C 0.7277(5) 0.1020(5) 0.1645(3) 0.087(7) Uani 1 1 d G U . . .
C31 C 0.7466(6) 0.0597(4) 0.1546(3) 0.106(6) Uani 1 1 d G U . . .
H31 H 0.7181 0.0348 0.1489 0.127 Uiso 1 1 calc R U . . .
C30 C 0.8073(7) 0.0538(3) 0.1532(3) 0.133(7) Uani 1 1 d DG U . . .
C29 C 0.8491(5) 0.0902(5) 0.1616(4) 0.114(6) Uani 1 1 d G U . . .
H29 H 0.8905 0.0862 0.1606 0.136 Uiso 1 1 calc R U . . .
C28 C 0.8301(6) 0.1325(4) 0.1715(3) 0.070(6) Uani 1 1 d DG U . . .
C225 C 0.2003(4) 0.1688(5) -0.0461(4) 0.157(10) Uiso 1 1 d D . . . .
C492 C 0.8368(8) -0.0663(7) -0.6918(4) 0.213(7) Uani 1 1 d D U . . .
H49M H 0.8463 -0.0483 -0.7111 0.319 Uiso 1 1 calc R U . . .
H49N H 0.7926 -0.0693 -0.6942 0.319 Uiso 1 1 calc R U . . .
H49O H 0.8520 -0.0956 -0.6984 0.319 Uiso 1 1 calc R U . . .
C242 C 0.8653(7) -0.0264(6) -0.0782(4) 0.156(10) Uani 1 1 d D U . . .
H24S H 0.8981 -0.0144 -0.0545 0.234 Uiso 1 1 calc R U . . .
H24T H 0.8614 -0.0587 -0.0821 0.234 Uiso 1 1 calc R U . . .
H24U H 0.8269 -0.0145 -0.0733 0.234 Uiso 1 1 calc R U . . .
C132 C 0.6530(6) 0.0458(4) -0.0531(3) 0.067(6) Uani 1 1 d DG U . . .
C131 C 0.5916(7) 0.0529(3) -0.0564(3) 0.082(6) Uani 1 1 d G U . . .
C136 C 0.5482(4) 0.0173(5) -0.0685(3) 0.078(6) Uani 1 1 d G U . . .
C135 C 0.5662(6) -0.0254(4) -0.0771(3) 0.079(6) Uani 1 1 d G U . . .
H135 H 0.5366 -0.0497 -0.0854 0.095 Uiso 1 1 calc R U . . .
C134 C 0.6277(7) -0.0325(3) -0.0738(3) 0.068(6) Uani 1 1 d DG U . . .
C133 C 0.6710(4) 0.0031(5) -0.0617(3) 0.094(7) Uani 1 1 d G U . . .
H133 H 0.7130 -0.0018 -0.0594 0.113 Uiso 1 1 calc R U . . .
C480 C 0.6867(11) -0.0972(7) -0.5949(6) 0.185(11) Uani 1 1 d D U . . .
H48J H 0.7276 -0.1077 -0.5891 0.277 Uiso 1 1 calc R U . . .
H48K H 0.6878 -0.0721 -0.6088 0.277 Uiso 1 1 calc R U . . .
H48L H 0.6585 -0.1210 -0.6127 0.277 Uiso 1 1 calc R U . . .
C431 C 0.8577(8) 0.0064(3) -0.6387(3) 0.127(9) Uani 1 1 d DG U . . .
C430 C 0.9036(5) 0.0398(5) -0.6321(3) 0.113(8) Uani 1 1 d G U . . .
H430 H 0.9446 0.0327 -0.6310 0.136 Uiso 1 1 calc R U . . .
C429 C 0.8894(6) 0.0837(4) -0.6270(3) 0.083(6) Uani 1 1 d G U . . .
C414 C 0.8294(8) 0.0941(3) -0.6285(3) 0.076(6) Uani 1 1 d G U . . .
C413 C 0.7835(5) 0.0607(6) -0.6352(3) 0.096(7) Uani 1 1 d DG U . . .
C432 C 0.7977(6) 0.0168(4) -0.6403(3) 0.112(8) Uani 1 1 d G U . . .
H432 H 0.7663 -0.0060 -0.6448 0.135 Uiso 1 1 calc R U . . .
C241 C 0.8802(6) -0.0131(3) -0.1174(3) 0.140(9) Uani 1 1 d D U . . .
C489 C 0.8676(7) -0.0436(3) -0.6473(4) 0.208(6) Uani 1 1 d D U . . .
C496 C 1.1534(8) 0.3348(6) -0.5637(6) 0.204(9) Uani 1 1 d D U . . .
H49P H 1.1550 0.3199 -0.5917 0.306 Uiso 1 1 calc R U . . .
H49Q H 1.1545 0.3129 -0.5460 0.306 Uiso 1 1 calc R U . . .
H49R H 1.1885 0.3564 -0.5528 0.306 Uiso 1 1 calc R U . . .
C481 C 0.8937(6) 0.4575(4) -0.4943(5) 0.189(9) Uani 1 1 d D U . . .
C362 C 0.7888(9) -0.0139(6) -0.3559(6) 0.139(9) Uani 1 1 d D U . . .
H36S H 0.7955 -0.0051 -0.3259 0.208 Uiso 1 1 calc R U . . .
H36T H 0.8124 -0.0392 -0.3632 0.208 Uiso 1 1 calc R U . . .
H36U H 0.7455 -0.0221 -0.3672 0.208 Uiso 1 1 calc R U . . .
C118 C 0.8859(6) 0.5628(5) 0.2496(5) 0.140(9) Uani 1 1 d D U . . .
H11M H 0.8946 0.5540 0.2764 0.211 Uiso 1 1 calc R U . . .
H11N H 0.9003 0.5937 0.2528 0.211 Uiso 1 1 calc R U . . .
H11O H 0.9067 0.5441 0.2305 0.211 Uiso 1 1 calc R U . . .
C113 C 0.8288(7) 0.0110(4) 0.1300(4) 0.32(2) Uiso 1 1 d D . . . .
C114 C 0.8040(8) -0.0252(7) 0.1499(6) 0.162(10) Uiso 1 1 d D . . . .
C115 C 0.8984(7) 0.0069(6) 0.1349(5) 0.113(7) Uiso 1 1 d D . . . .
C116 C 0.8009(10) -0.0011(10) 0.0832(5) 0.39(2) Uiso 1 1 d D . . . .
C482 C 0.8709(11) 0.5019(7) -0.4754(7) 0.326(13) Uani 1 1 d D U . . .
H48M H 0.8378 0.5102 -0.4955 0.490 Uiso 1 1 calc R U . . .
H48N H 0.9045 0.5249 -0.4681 0.490 Uiso 1 1 calc R U . . .
H48O H 0.8561 0.4988 -0.4506 0.490 Uiso 1 1 calc R U . . .
I4 I 0.90879(13) 0.09455(10) 0.06594(8) 0.2694(15) Uani 1 1 d . . . . .
C473 C 0.2256(3) 0.1754(4) -0.5789(4) 0.123(8) Uani 1 1 d D U . . .
C226 C 0.1804(11) 0.1452(6) -0.0138(5) 0.195(12) Uiso 1 1 d D . . . .
C484 C 0.9533(9) 0.4508(7) -0.4648(6) 0.255(11) Uani 1 1 d D U . . .
H48P H 0.9436 0.4430 -0.4399 0.383 Uiso 1 1 calc R U . . .
H48Q H 0.9798 0.4782 -0.4573 0.383 Uiso 1 1 calc R U . . .
H48R H 0.9743 0.4270 -0.4785 0.383 Uiso 1 1 calc R U . . .
C227 C 0.1604(10) 0.1472(6) -0.0886(4) 0.169(10) Uiso 1 1 d D . . . .
C228 C 0.1830(11) 0.2172(4) -0.0364(6) 0.191(11) Uiso 1 1 d D . . . .
C483 C 0.9112(10) 0.4635(8) -0.5352(4) 0.237(11) Uani 1 1 d D U . . .
H48S H 0.8869 0.4419 -0.5581 0.355 Uiso 1 1 calc R U . . .
H48T H 0.9545 0.4591 -0.5337 0.355 Uiso 1 1 calc R U . . .
H48U H 0.9032 0.4934 -0.5396 0.355 Uiso 1 1 calc R U . . .
C475 C 0.2061(9) 0.1593(5) -0.6261(3) 0.146(9) Uani 1 1 d D U . . .
H47G H 0.2211 0.1811 -0.6401 0.220 Uiso 1 1 calc R U . . .
H47H H 0.1615 0.1555 -0.6340 0.220 Uiso 1 1 calc R U . . .
H47I H 0.2232 0.1310 -0.6342 0.220 Uiso 1 1 calc R U . . .
C476 C 0.1999(8) 0.2211(3) -0.5684(4) 0.108(7) Uani 1 1 d D U . . .
H47J H 0.2123 0.2328 -0.5388 0.161 Uiso 1 1 calc R U . . .
H47K H 0.1554 0.2180 -0.5764 0.161 Uiso 1 1 calc R U . . .
H47L H 0.2159 0.2414 -0.5835 0.161 Uiso 1 1 calc R U . . .
C474 C 0.1923(8) 0.1434(4) -0.5588(4) 0.130(8) Uani 1 1 d D U . . .
H47M H 0.1889 0.1135 -0.5755 0.195 Uiso 1 1 calc R U . . .
H47N H 0.1516 0.1530 -0.5572 0.195 Uiso 1 1 calc R U . . .
H47O H 0.2156 0.1434 -0.5310 0.195 Uiso 1 1 calc R U . . .

loop_
_atom_site_aniso_label
_atom_site_aniso_U_11
_atom_site_aniso_U_22
_atom_site_aniso_U_33
_atom_site_aniso_U_23
_atom_site_aniso_U_13
_atom_site_aniso_U_12
I6 0.0838(12) 0.0430(8) 0.0898(10) 0.0066(7) 0.0209(9) 0.0142(8)
I14 0.0771(12) 0.0484(9) 0.0882(10) 0.0070(7) 0.0182(9) 0.0163(8)
I13 0.0816(12) 0.0530(9) 0.0860(10) 0.0172(7) 0.0115(9) 0.0136(8)
I9 0.0842(13) 0.0478(9) 0.0981(10) 0.0104(7) 0.0220(9) 0.0146(8)
I1 0.0867(13) 0.0445(8) 0.0940(10) 0.0074(7) 0.0212(9) 0.0177(8)
I8 0.1098(15) 0.0563(10) 0.1182(12) 0.0057(8) 0.0095(10) 0.0279(9)
I16 0.0937(14) 0.0648(10) 0.1366(13) 0.0106(9) 0.0395(11) 0.0173(9)
I7 0.0912(14) 0.0709(10) 0.1291(12) 0.0175(9) 0.0267(10) 0.0228(9)
I2 0.0948(14) 0.0534(9) 0.1202(12) 0.0086(8) 0.0174(10) 0.0202(9)
I5 0.1175(15) 0.0614(10) 0.1046(11) 0.0243(8) 0.0386(10) 0.0342(9)
I3 0.0945(14) 0.0740(11) 0.1659(15) 0.0489(10) 0.0370(11) 0.0401(10)
I10 0.1083(15) 0.0619(10) 0.1225(12) 0.0035(9) 0.0008(11) 0.0273(10)
I11 0.0997(15) 0.0665(10) 0.1575(14) 0.0314(10) 0.0371(11) 0.0342(10)
N395 0.070(9) 0.056(8) 0.068(8) 0.012(6) 0.006(7) -0.012(7)
N418 0.043(8) 0.055(8) 0.094(8) -0.002(7) 0.010(7) 0.022(7)
C325 0.046(9) 0.050(9) 0.056(8) 0.007(7) 0.006(7) 0.004(8)
N254 0.067(9) 0.049(7) 0.066(7) 0.009(6) 0.015(7) 0.003(7)
N294 0.077(9) 0.073(8) 0.079(8) 0.009(7) 0.008(7) 0.017(7)
N6 0.071(9) 0.062(8) 0.077(8) -0.003(6) 0.026(7) 0.002(7)
N398 0.067(9) 0.054(8) 0.084(8) 0.014(6) 0.023(7) 0.008(7)
N323 0.074(9) 0.084(9) 0.113(9) 0.033(7) 0.025(8) -0.007(8)
N251 0.081(9) 0.074(8) 0.089(8) 0.016(7) 0.022(7) 0.002(7)
N127 0.084(9) 0.086(9) 0.073(8) 0.014(7) 0.018(7) 0.011(7)
N170 0.056(8) 0.055(7) 0.077(8) 0.022(6) 0.003(7) 0.006(7)
N274 0.056(8) 0.046(7) 0.068(7) 0.010(6) 0.007(7) 0.004(7)
N167 0.085(9) 0.064(8) 0.083(8) 0.008(7) 0.009(7) 0.016(7)
N271 0.071(9) 0.058(8) 0.074(8) 0.013(6) 0.003(7) -0.006(7)
C399 0.053(10) 0.053(9) 0.059(8) 0.020(7) -0.001(7) 0.012(8)
N415 0.081(9) 0.062(8) 0.078(8) 0.006(7) 0.021(7) 0.004(7)
C417 0.069(10) 0.060(9) 0.095(10) 0.007(8) 0.009(8) 0.012(8)
N3 0.051(8) 0.040(7) 0.081(8) 0.010(6) 0.020(7) 0.016(6)
N378 0.064(8) 0.046(7) 0.078(8) 0.011(6) 0.024(7) 0.015(7)
C13 0.064(10) 0.053(9) 0.075(9) 0.002(7) 0.018(8) 0.002(8)
C5 0.070(10) 0.071(9) 0.075(9) 0.015(8) 0.012(8) -0.001(8)
C4 0.082(11) 0.066(10) 0.092(10) 0.010(8) 0.016(8) 0.003(8)
C16 0.066(10) 0.061(9) 0.093(9) 0.001(8) 0.019(8) 0.003(8)
C15 0.078(10) 0.073(10) 0.106(10) 0.017(8) 0.019(8) 0.031(8)
C14 0.073(10) 0.067(9) 0.080(9) 0.021(8) 0.011(8) -0.002(8)
N454 0.084(10) 0.083(9) 0.089(9) 0.016(7) 0.011(8) 0.002(8)
C273 0.062(10) 0.043(8) 0.064(9) 0.014(7) 0.012(8) -0.010(8)
C272 0.054(9) 0.041(8) 0.052(8) -0.003(7) 0.019(7) 0.012(8)
C284 0.072(10) 0.062(9) 0.079(9) 0.011(8) 0.011(8) 0.008(8)
C283 0.077(10) 0.054(9) 0.062(8) 0.013(7) 0.012(8) 0.001(8)
C282 0.067(10) 0.048(8) 0.067(9) 0.011(7) 0.005(8) -0.024(8)
C281 0.059(10) 0.047(8) 0.056(8) 0.006(7) 0.005(8) 0.000(8)
N147 0.071(9) 0.055(8) 0.073(8) 0.017(6) 0.006(7) 0.006(7)
N43 0.089(9) 0.081(9) 0.094(8) 0.005(7) 0.014(7) 0.013(8)
N23 0.079(9) 0.059(8) 0.082(8) 0.008(6) 0.020(7) 0.009(7)
C171 0.055(10) 0.061(9) 0.057(8) 0.017(7) 0.007(7) 0.000(8)
C176 0.094(11) 0.088(10) 0.102(10) 0.022(8) 0.018(8) 0.016(9)
C175 0.092(11) 0.089(10) 0.100(10) 0.017(8) 0.009(8) 0.013(9)
C174 0.069(10) 0.057(9) 0.082(9) 0.002(7) 0.015(8) -0.007(8)
C173 0.088(10) 0.064(9) 0.082(9) 0.000(7) 0.015(8) 0.016(8)
C172 0.063(10) 0.062(9) 0.071(9) 0.018(7) 0.014(8) -0.001(8)
C146 0.064(10) 0.057(9) 0.063(9) 0.013(7) 0.009(8) 0.021(8)
C145 0.048(9) 0.044(8) 0.055(8) 0.009(7) 0.007(7) 0.012(7)
C164 0.074(10) 0.059(9) 0.083(9) 0.014(7) 0.019(8) 0.009(8)
C163 0.079(10) 0.073(9) 0.092(9) 0.021(8) 0.006(8) 0.009(8)
C162 0.074(10) 0.068(9) 0.080(9) 0.004(7) 0.025(8) 0.008(8)
C161 0.049(9) 0.047(8) 0.047(8) 0.002(7) 0.012(7) -0.004(7)
C416 0.065(10) 0.064(9) 0.088(10) 0.012(8) 0.011(8) 0.012(8)
N375 0.079(9) 0.058(8) 0.083(8) 0.017(6) 0.027(7) 0.022(7)
C339 0.058(10) 0.050(9) 0.071(9) 0.010(7) 0.000(8) 0.013(8)
C276 0.063(10) 0.065(9) 0.058(9) 0.007(7) 0.012(8) 0.005(8)
C328 0.063(10) 0.055(9) 0.080(9) 0.025(7) 0.016(8) 0.011(8)
C347 0.065(10) 0.054(9) 0.067(9) 0.011(7) 0.012(8) -0.002(8)
C218 0.060(9) 0.064(9) 0.055(8) -0.002(7) 0.022(7) 0.014(8)
C92 0.060(10) 0.047(8) 0.064(9) 0.012(7) 0.007(8) 0.010(8)
C468 0.064(10) 0.051(8) 0.052(8) 0.011(7) 0.016(7) 0.013(8)
N150 0.076(9) 0.057(8) 0.068(8) -0.001(6) 0.013(7) 0.012(7)
C93 0.059(10) 0.057(9) 0.062(9) 0.014(7) 0.020(7) 0.003(8)
C72 0.060(6) 0.047(5) 0.056(8) 0.008(6) 0.016(7) 0.005(5)
C71 0.063(6) 0.060(5) 0.077(9) 0.015(6) 0.003(7) 0.008(5)
C70 0.053(5) 0.061(6) 0.065(8) 0.014(7) 0.018(7) 0.007(4)
C69 0.068(5) 0.061(5) 0.088(9) 0.011(7) 0.025(7) 0.010(5)
N68 0.068(5) 0.046(4) 0.062(7) 0.012(5) 0.030(6) 0.013(4)
C73 0.071(6) 0.050(5) 0.049(8) 0.013(6) 0.030(6) 0.009(4)
N130 0.096(10) 0.077(8) 0.108(9) 0.021(7) 0.016(8) 0.016(8)
C90 0.068(10) 0.054(9) 0.069(9) 0.026(7) 0.010(8) 0.009(8)
C107 0.066(13) 0.046(11) 0.097(12) -0.008(9) 0.013(10) -0.025(10)
N82 0.104(10) 0.087(9) 0.092(9) 0.023(7) 0.022(8) 0.004(8)
C87 0.081(10) 0.064(9) 0.090(9) 0.014(8) 0.018(8) 0.012(8)
C86 0.100(11) 0.078(10) 0.097(10) 0.021(8) 0.006(8) 0.004(9)
C85 0.097(11) 0.082(10) 0.084(9) 0.010(8) 0.013(8) 0.004(8)
C84 0.091(11) 0.084(10) 0.083(9) 0.016(8) 0.020(8) 0.011(8)
C83 0.096(11) 0.070(10) 0.091(10) 0.005(8) 0.016(8) 0.006(8)
C2 0.054(9) 0.053(9) 0.063(8) 0.003(7) 0.016(7) 0.011(8)
C1 0.050(9) 0.054(9) 0.075(9) 0.010(7) 0.008(8) 0.007(8)
C20 0.076(10) 0.072(9) 0.065(9) 0.012(7) 0.024(8) 0.001(8)
C19 0.083(10) 0.077(10) 0.084(9) 0.020(8) 0.022(8) 0.011(8)
C18 0.083(10) 0.064(9) 0.101(10) 0.002(8) 0.009(8) 0.023(8)
C17 0.055(10) 0.048(9) 0.083(9) 0.007(7) 0.015(8) 0.006(8)
C260 0.056(10) 0.051(9) 0.069(9) 0.019(7) 0.015(8) 0.004(8)
C289 0.059(9) 0.044(8) 0.063(8) 0.005(7) 0.022(7) 0.027(7)
C308 0.083(10) 0.063(9) 0.094(9) 0.015(8) 0.011(8) 0.011(8)
C307 0.082(10) 0.064(9) 0.088(9) 0.013(8) 0.012(8) 0.011(8)
C306 0.070(10) 0.049(8) 0.075(9) 0.024(7) 0.009(8) 0.025(8)
C305 0.072(10) 0.043(8) 0.067(9) 0.005(7) 0.006(8) -0.003(8)
C290 0.066(10) 0.053(9) 0.059(9) 0.019(7) 0.011(8) 0.009(8)
C252 0.062(10) 0.058(9) 0.082(9) 0.014(8) 0.015(8) 0.015(8)
C264 0.074(10) 0.069(9) 0.084(9) 0.007(8) 0.024(8) 0.004(8)
C263 0.073(10) 0.077(10) 0.095(9) 0.009(8) 0.021(8) 0.012(8)
C262 0.089(11) 0.093(10) 0.097(10) 0.004(8) 0.015(8) 0.000(8)
C261 0.056(9) 0.043(8) 0.068(9) 0.001(7) 0.002(7) 0.016(8)
C253 0.042(9) 0.046(8) 0.070(9) 0.008(7) 0.016(7) 0.006(7)
C327 0.075(10) 0.068(9) 0.086(9) 0.017(8) 0.018(8) 0.010(8)
C315 0.107(15) 0.093(13) 0.107(13) 0.031(11) 0.022(12) 0.013(12)
C344 0.068(10) 0.049(9) 0.065(9) 0.016(7) -0.002(7) 0.006(8)
C324 0.072(10) 0.054(9) 0.076(9) 0.003(7) 0.016(8) 0.006(8)
C404 0.050(9) 0.060(9) 0.065(9) 0.001(7) 0.012(8) 0.005(8)
C425 0.068(10) 0.070(10) 0.089(9) 0.005(8) 0.009(8) -0.003(8)
C223 0.073(10) 0.072(9) 0.075(9) 0.011(7) 0.017(8) -0.005(8)
C461 0.088(10) 0.073(9) 0.074(9) 0.025(8) 0.010(8) 0.002(8)
C426 0.074(10) 0.081(10) 0.086(9) 0.005(8) 0.030(8) 0.006(8)
N46 0.080(9) 0.067(8) 0.082(8) 0.022(7) 0.005(7) 0.005(7)
C304 0.067(10) 0.068(9) 0.071(9) 0.021(8) 0.008(8) 0.010(8)
C340 0.071(10) 0.061(9) 0.074(10) 0.004(7) 0.008(8) 0.000(8)
C337 0.066(10) 0.049(9) 0.071(9) 0.014(7) 0.002(8) 0.005(8)
C168 0.063(10) 0.060(9) 0.080(9) 0.000(7) 0.012(8) 0.010(8)
C180 0.073(10) 0.071(9) 0.082(9) 0.013(8) 0.018(8) 0.001(8)
C179 0.078(10) 0.070(9) 0.089(9) 0.010(8) 0.020(8) 0.018(8)
C178 0.092(11) 0.088(10) 0.108(10) 0.006(8) 0.024(8) 0.000(9)
C177 0.081(11) 0.068(10) 0.100(10) 0.016(8) 0.012(8) 0.003(8)
C169 0.060(10) 0.053(9) 0.076(9) 0.015(7) 0.009(8) 0.013(8)
C326 0.053(9) 0.054(9) 0.066(9) 0.010(7) 0.015(7) -0.011(8)
C462 0.058(9) 0.049(8) 0.049(8) 0.010(7) 0.000(7) -0.002(7)
C285 0.052(9) 0.052(9) 0.069(9) 0.016(7) 0.020(8) 0.005(8)
C270 0.059(10) 0.063(9) 0.070(9) 0.007(7) 0.012(8) 0.016(8)
C95 0.067(10) 0.071(9) 0.075(9) 0.013(8) 0.019(8) 0.013(8)
C449 0.086(10) 0.080(10) 0.057(9) 0.022(8) 0.011(8) -0.002(8)
C217 0.067(10) 0.047(8) 0.075(9) 0.000(7) 0.012(7) 0.007(8)
C342 0.057(10) 0.061(9) 0.064(9) 0.002(8) 0.017(7) 0.002(8)
C91 0.073(10) 0.054(9) 0.073(9) 0.017(7) 0.006(8) 0.002(8)
C42 0.053(9) 0.040(8) 0.069(9) 0.004(7) 0.009(8) 0.014(8)
C41 0.075(10) 0.054(9) 0.084(9) 0.019(7) 0.019(8) 0.009(8)
C60 0.059(10) 0.068(9) 0.092(9) 0.013(8) -0.001(8) 0.005(8)
C59 0.070(10) 0.059(9) 0.074(9) 0.003(7) 0.011(8) 0.000(8)
C58 0.076(10) 0.072(9) 0.088(9) 0.024(8) 0.004(8) 0.019(8)
C57 0.081(10) 0.064(9) 0.095(10) 0.021(8) 0.006(8) 0.001(8)
C467 0.068(10) 0.065(9) 0.068(9) 0.025(8) 0.005(7) 0.007(8)
C53 0.056(9) 0.051(9) 0.059(8) 0.006(7) 0.017(7) -0.004(8)
C45 0.055(9) 0.042(8) 0.065(8) -0.002(7) 0.014(7) 0.006(8)
C44 0.038(9) 0.036(8) 0.059(8) 0.020(7) 0.011(7) 0.006(7)
C56 0.061(10) 0.063(9) 0.070(9) 0.000(7) 0.025(8) 0.016(8)
C55 0.065(10) 0.038(8) 0.067(8) -0.004(7) 0.011(8) 0.018(8)
C54 0.071(10) 0.059(9) 0.074(9) 0.015(7) 0.015(8) 0.007(8)
C224 0.074(10) 0.071(9) 0.068(9) 0.033(7) 0.014(8) 0.007(8)
C389 0.088(11) 0.067(9) 0.089(9) 0.013(8) 0.012(8) 0.016(8)
C374 0.062(10) 0.051(9) 0.072(9) 0.005(7) 0.000(8) 0.003(8)
C373 0.060(10) 0.048(9) 0.088(9) 0.018(7) 0.003(8) -0.004(8)
C392 0.096(11) 0.080(10) 0.116(10) 0.032(8) 0.009(8) 0.001(8)
C391 0.085(11) 0.081(10) 0.116(10) 0.015(8) -0.002(8) 0.025(8)
C390 0.077(10) 0.060(9) 0.096(9) 0.004(8) 0.012(8) 0.004(8)
C280 0.077(10) 0.075(10) 0.080(9) 0.008(8) 0.024(8) -0.003(8)
C471 0.060(10) 0.059(9) 0.078(9) 0.013(7) 0.007(8) -0.010(8)
C148 0.051(9) 0.048(8) 0.064(8) 0.008(7) 0.011(7) 0.012(8)
C160 0.062(10) 0.056(9) 0.059(8) 0.010(7) 0.018(7) 0.017(8)
C159 0.066(10) 0.049(8) 0.065(8) 0.008(7) -0.004(8) 0.016(8)
C158 0.057(9) 0.062(9) 0.059(8) 0.006(7) 0.025(7) 0.010(8)
C157 0.078(10) 0.064(9) 0.083(9) 0.019(8) 0.012(8) 0.006(8)
C149 0.070(10) 0.056(9) 0.068(9) 0.005(7) 0.011(8) 0.012(8)
N433 0.087(10) 0.093(9) 0.075(8) 0.025(7) 0.023(8) 0.003(8)
C377 0.062(6) 0.060(6) 0.061(9) 0.016(7) 0.010(8) 0.001(5)
C376 0.072(8) 0.068(6) 0.062(9) 0.004(7) 0.020(8) 0.009(5)
C388 0.068(6) 0.058(6) 0.090(14) 0.002(11) -0.001(13) 0.016(7)
C387 0.075(6) 0.058(7) 0.090(9) 0.019(7) 0.003(8) 0.014(5)
C386 0.067(7) 0.049(6) 0.083(9) 0.011(7) 0.008(8) 0.005(4)
C385 0.070(5) 0.060(5) 0.085(9) 0.007(7) 0.005(8) 0.000(6)
C279 0.053(9) 0.052(9) 0.071(9) -0.002(7) 0.014(8) 0.002(8)
C343 0.078(10) 0.056(9) 0.078(9) 0.009(8) 0.011(8) 0.010(8)
C269 0.077(10) 0.083(10) 0.073(9) 0.021(8) 0.029(8) -0.007(8)
C203 0.071(10) 0.060(9) 0.073(9) 0.021(7) 0.020(8) 0.008(8)
C202 0.056(9) 0.049(8) 0.050(8) 0.003(7) 0.011(7) 0.008(7)
C201 0.066(10) 0.061(9) 0.056(8) 0.007(7) 0.013(8) 0.009(8)
C200 0.075(10) 0.060(9) 0.089(9) 0.026(8) 0.010(8) 0.017(8)
N199 0.083(9) 0.081(9) 0.084(8) 0.016(7) 0.020(7) 0.005(8)
C204 0.065(10) 0.066(9) 0.074(9) 0.016(7) 0.021(8) 0.010(8)
C368 0.102(15) 0.078(13) 0.127(14) 0.008(11) 0.052(12) 0.011(11)
C221 0.051(9) 0.046(8) 0.054(8) 0.005(7) 0.013(8) 0.013(8)
C319 0.078(10) 0.085(10) 0.079(9) 0.019(8) 0.009(8) 0.019(8)
C318 0.075(10) 0.064(9) 0.073(9) 0.023(7) 0.024(8) 0.017(8)
C317 0.041(15) 0.027(11) 0.127(16) -0.008(11) 0.016(13) -0.019(10)
N316 0.075(9) 0.072(8) 0.076(8) 0.024(7) 0.017(7) 0.005(7)
C321 0.069(10) 0.064(9) 0.084(9) 0.005(8) 0.012(8) 0.009(8)
C320 0.079(10) 0.066(9) 0.076(9) 0.034(8) 0.004(8) 0.011(8)
C397 0.063(10) 0.040(8) 0.052(8) 0.011(7) 0.012(7) -0.003(8)
C396 0.056(10) 0.041(8) 0.067(9) 0.012(7) 0.005(8) -0.002(8)
C408 0.076(10) 0.075(10) 0.081(9) 0.023(8) 0.016(8) 0.003(8)
C407 0.094(11) 0.085(10) 0.088(9) 0.019(8) 0.036(8) -0.006(8)
C406 0.066(10) 0.049(9) 0.070(9) 0.000(7) 0.012(8) 0.006(8)
C405 0.081(10) 0.056(9) 0.075(9) 0.014(8) 0.014(8) 0.013(8)
C485 0.085(11) 0.089(10) 0.100(10) 0.012(8) 0.017(9) 0.001(9)
C365 0.058(10) 0.056(9) 0.066(9) 0.017(7) 0.007(8) 0.005(8)
C123 0.091(14) 0.072(12) 0.083(12) 0.021(10) -0.007(10) 0.002(11)
C78 0.060(9) 0.037(8) 0.069(8) 0.002(7) -0.003(7) 0.022(7)
C77 0.073(10) 0.064(9) 0.077(9) 0.021(7) 0.021(8) 0.014(8)
C76 0.059(10) 0.060(9) 0.085(9) 0.019(7) 0.000(8) 0.021(8)
N75 0.061(9) 0.074(8) 0.083(8) 0.016(7) 0.015(7) 0.016(7)
C80 0.080(10) 0.070(9) 0.098(10) 0.020(8) 0.025(8) 0.017(8)
C79 0.066(10) 0.054(9) 0.074(9) 0.018(7) 0.013(8) 0.002(8)
C470 0.068(10) 0.066(9) 0.084(9) 0.014(7) 0.019(8) 0.011(8)
C211 0.065(10) 0.064(9) 0.065(9) 0.010(7) 0.024(8) 0.019(8)
C210 0.080(10) 0.072(9) 0.068(9) 0.015(8) 0.026(8) 0.001(8)
C209 0.080(10) 0.083(10) 0.085(9) 0.018(8) 0.019(8) 0.011(8)
C208 0.096(11) 0.091(10) 0.095(10) 0.015(8) 0.014(8) 0.018(8)
C207 0.089(11) 0.080(10) 0.089(9) 0.017(8) 0.012(8) 0.017(8)
N206 0.086(9) 0.073(8) 0.077(8) 0.024(7) 0.020(7) 0.005(8)
C222 0.070(10) 0.055(9) 0.069(9) 0.015(7) 0.009(8) -0.001(8)
C186 0.082(10) 0.070(9) 0.065(9) 0.008(7) 0.014(8) 0.009(8)
N185 0.107(10) 0.098(9) 0.093(9) 0.031(7) 0.027(8) 0.010(8)
C190 0.109(11) 0.082(10) 0.090(10) 0.018(8) 0.029(8) 0.021(8)
C189 0.101(11) 0.098(10) 0.097(10) 0.031(8) 0.022(8) 0.002(9)
C188 0.101(11) 0.084(10) 0.087(9) 0.021(8) 0.017(8) 0.020(8)
C187 0.096(11) 0.096(10) 0.097(10) 0.021(8) 0.014(8) 0.019(9)
C293 0.063(10) 0.066(9) 0.076(9) 0.014(8) 0.007(8) 0.010(8)
C97 0.063(10) 0.061(9) 0.071(9) 0.008(7) 0.021(8) 0.004(8)
C275 0.059(10) 0.058(9) 0.064(9) 0.007(7) 0.022(8) -0.002(8)
C456 0.075(10) 0.072(9) 0.079(9) 0.010(8) 0.011(8) 0.018(8)
C94 0.060(10) 0.057(9) 0.068(9) 0.008(7) 0.009(7) 0.015(8)
C412 0.066(10) 0.064(9) 0.072(9) 0.015(7) 0.006(7) -0.002(8)
C411 0.087(11) 0.108(11) 0.098(10) 0.027(8) 0.032(8) 0.002(8)
C410 0.076(10) 0.050(9) 0.076(9) 0.007(7) 0.009(8) 0.008(8)
C409 0.066(10) 0.053(9) 0.075(9) 0.000(7) 0.016(8) -0.014(8)
C394 0.067(10) 0.063(9) 0.068(9) 0.027(7) 0.005(8) 0.010(8)
C393 0.066(10) 0.058(9) 0.078(9) 0.020(8) 0.014(8) -0.005(8)
C465 0.077(10) 0.089(10) 0.081(9) 0.021(8) 0.013(8) 0.011(8)
C400 0.069(10) 0.068(9) 0.073(9) 0.002(8) 0.013(8) 0.001(8)
C256 0.056(9) 0.049(8) 0.061(8) 0.013(7) 0.010(7) 0.012(8)
C445 0.094(11) 0.084(10) 0.087(9) 0.027(8) 0.019(8) 0.002(8)
C444 0.076(10) 0.084(10) 0.088(10) 0.016(8) 0.008(8) 0.008(9)
C443 0.070(10) 0.069(9) 0.084(9) 0.013(8) 0.009(8) 0.016(8)
C442 0.066(10) 0.064(9) 0.069(9) 0.006(7) 0.009(8) 0.019(8)
C441 0.073(10) 0.066(9) 0.079(9) 0.007(7) 0.007(8) 0.019(8)
N440 0.087(10) 0.099(9) 0.102(9) 0.018(7) 0.033(8) 0.014(8)
C249 0.079(10) 0.068(9) 0.077(9) 0.012(8) 0.006(8) 0.003(8)
C268 0.061(10) 0.042(8) 0.065(8) 0.004(7) 0.015(8) -0.004(8)
C267 0.067(10) 0.061(9) 0.079(9) 0.003(7) 0.000(8) 0.026(8)
C266 0.069(10) 0.069(9) 0.090(9) 0.006(8) 0.015(8) 0.015(8)
C265 0.056(10) 0.059(9) 0.067(9) 0.000(7) 0.005(8) 0.011(8)
C250 0.064(10) 0.053(9) 0.060(8) 0.009(7) 0.001(7) 0.025(8)
C401 0.068(10) 0.076(10) 0.074(9) 0.007(7) 0.020(8) 0.005(8)
C215 0.089(11) 0.077(10) 0.083(9) 0.020(8) 0.016(8) 0.020(8)
C98 0.063(10) 0.063(9) 0.084(9) 0.008(8) 0.015(8) 0.002(8)
C421 0.069(10) 0.070(9) 0.086(9) 0.007(7) 0.017(8) 0.022(8)
C420 0.072(10) 0.078(10) 0.071(9) 0.007(8) 0.020(8) 0.012(8)
C419 0.087(11) 0.081(10) 0.096(10) 0.010(8) 0.015(8) 0.012(9)
C424 0.061(10) 0.065(9) 0.087(9) 0.010(8) -0.001(8) 0.011(8)
C423 0.103(11) 0.108(11) 0.119(11) 0.011(8) 0.025(8) 0.019(9)
C422 0.080(11) 0.095(10) 0.101(10) 0.015(8) 0.005(8) 0.016(8)
C435 0.061(10) 0.052(9) 0.073(9) 0.008(7) 0.014(8) -0.007(8)
C257 0.039(9) 0.046(8) 0.056(8) 0.013(7) -0.004(7) 0.013(7)
C464 0.058(10) 0.061(9) 0.065(9) -0.001(7) 0.023(8) -0.001(8)
C479 0.201(19) 0.117(16) 0.197(17) 0.069(14) -0.034(15) 0.019(14)
C196 0.080(11) 0.090(10) 0.082(9) 0.024(8) 0.009(8) 0.013(8)
C195 0.063(10) 0.061(9) 0.074(9) 0.019(7) 0.006(7) 0.029(8)
C194 0.077(10) 0.074(10) 0.081(9) 0.009(8) 0.020(8) 0.004(8)
C193 0.074(10) 0.061(9) 0.085(9) 0.009(7) 0.013(8) 0.009(8)
N192 0.100(10) 0.086(9) 0.100(9) 0.030(7) 0.009(8) 0.007(8)
C197 0.083(10) 0.062(9) 0.076(9) 0.010(7) 0.013(8) 0.022(8)
C296 0.070(10) 0.067(9) 0.076(9) 0.007(7) 0.019(8) 0.016(8)
C295 0.066(10) 0.061(9) 0.059(9) 0.006(7) 0.019(8) 0.010(8)
C300 0.046(9) 0.053(9) 0.066(9) 0.011(7) 0.007(7) 0.001(8)
C299 0.087(11) 0.078(10) 0.081(9) 0.010(8) 0.009(8) 0.017(8)
C298 0.099(11) 0.103(11) 0.090(10) 0.021(8) 0.013(8) 0.011(9)
C297 0.097(11) 0.082(10) 0.087(9) 0.015(8) 0.013(8) 0.022(8)
N309 0.089(10) 0.089(9) 0.085(8) 0.011(7) 0.011(8) -0.006(8)
C314 0.084(10) 0.076(10) 0.067(9) 0.010(8) 0.016(8) 0.001(8)
C313 0.073(10) 0.075(9) 0.076(9) 0.012(7) 0.017(8) 0.001(8)
C312 0.070(10) 0.063(9) 0.081(9) 0.020(7) 0.006(8) -0.023(8)
C311 0.071(10) 0.051(9) 0.066(9) 0.007(7) 0.020(8) 0.007(8)
C310 0.085(10) 0.086(10) 0.059(9) 0.027(7) 0.002(8) -0.007(8)
C402 0.070(10) 0.075(10) 0.090(10) 0.014(8) 0.010(8) 0.024(8)
C255 0.058(10) 0.038(8) 0.066(9) 0.012(7) 0.014(8) -0.001(8)
C452 0.062(10) 0.060(9) 0.063(9) 0.008(7) 0.013(8) 0.002(8)
C22 0.074(10) 0.070(9) 0.079(9) 0.013(8) 0.017(8) 0.010(8)
C21 0.061(10) 0.047(8) 0.060(8) 0.007(7) 0.014(7) 0.015(8)
C40 0.081(10) 0.067(9) 0.077(9) 0.003(7) 0.005(8) 0.006(8)
C39 0.071(10) 0.057(9) 0.072(9) 0.004(7) 0.015(8) 0.022(8)
C38 0.089(11) 0.071(10) 0.094(10) 0.011(8) 0.018(8) 0.013(8)
C37 0.061(10) 0.065(9) 0.063(9) 0.016(7) 0.020(8) 0.009(8)
C486 0.127(16) 0.136(15) 0.147(15) 0.013(13) 0.042(13) 0.058(13)
C237 0.096(11) 0.102(11) 0.099(10) 0.014(8) 0.004(9) 0.003(9)
N291 0.079(9) 0.079(8) 0.066(8) 0.010(7) 0.017(7) 0.008(7)
C379 0.051(10) 0.054(9) 0.070(9) -0.005(7) 0.010(8) 0.001(8)
C384 0.067(10) 0.044(8) 0.077(9) 0.012(7) 0.011(8) 0.015(8)
C383 0.080(10) 0.061(9) 0.084(9) 0.004(7) 0.003(8) -0.001(8)
C382 0.066(10) 0.057(9) 0.093(9) 0.014(7) 0.015(8) 0.004(8)
C381 0.085(10) 0.070(9) 0.084(9) 0.010(8) 0.013(8) 0.006(8)
C380 0.077(10) 0.066(9) 0.080(9) 0.009(8) 0.015(8) 0.012(8)
C463 0.054(10) 0.050(9) 0.063(9) 0.008(7) 0.018(7) 0.016(8)
C49 0.074(10) 0.064(9) 0.080(9) 0.007(7) 0.015(8) 0.009(8)
C48 0.057(10) 0.050(9) 0.084(9) 0.005(7) 0.017(8) 0.014(8)
C47 0.053(10) 0.052(9) 0.076(9) 0.005(7) 0.011(8) 0.012(8)
C52 0.057(10) 0.062(9) 0.061(8) 0.007(7) 0.013(8) 0.002(8)
C51 0.083(10) 0.076(9) 0.074(9) 0.013(8) 0.004(8) 0.009(8)
C50 0.061(10) 0.052(9) 0.081(9) 0.014(7) 0.006(8) 0.004(8)
C338 0.094(11) 0.075(10) 0.083(9) 0.025(8) 0.010(9) 0.015(9)
C472 0.058(10) 0.053(9) 0.063(9) 0.012(7) 0.018(8) 0.007(8)
C436 0.088(11) 0.076(10) 0.089(10) 0.000(8) 0.016(8) 0.007(8)
C332 0.089(11) 0.084(10) 0.103(10) 0.019(8) 0.010(8) 0.018(8)
C331 0.075(10) 0.067(9) 0.085(9) 0.018(8) 0.023(8) 0.021(8)
N330 0.083(9) 0.074(8) 0.063(8) 0.019(7) -0.001(7) 0.008(8)
C335 0.079(10) 0.087(10) 0.084(9) 0.007(8) 0.016(8) 0.028(8)
C334 0.066(10) 0.047(9) 0.065(9) 0.003(7) 0.012(8) -0.009(8)
C333 0.083(10) 0.082(10) 0.072(9) 0.016(8) 0.023(8) 0.013(8)
C25 0.084(11) 0.080(10) 0.089(10) 0.005(8) 0.008(8) 0.014(9)
C24 0.092(11) 0.082(10) 0.103(10) 0.008(8) 0.024(8) 0.014(9)
C36 0.062(10) 0.059(9) 0.078(9) 0.005(7) 0.010(8) 0.015(8)
C35 0.063(10) 0.047(8) 0.073(9) 0.004(7) 0.009(7) 0.019(8)
C34 0.084(10) 0.070(9) 0.087(9) 0.026(8) 0.020(8) 0.009(8)
C33 0.061(10) 0.041(8) 0.060(8) 0.010(7) 0.015(7) 0.003(7)
C96 0.054(10) 0.056(9) 0.079(9) -0.006(7) 0.016(8) 0.014(8)
C67 0.068(13) 0.072(12) 0.100(12) 0.000(10) 0.019(11) 0.024(11)
C451 0.073(10) 0.064(9) 0.074(9) 0.009(8) 0.012(8) 0.001(8)
C292 0.061(10) 0.062(9) 0.068(9) 0.010(7) 0.015(8) 0.012(8)
C341 0.076(10) 0.070(9) 0.076(9) 0.017(8) 0.012(8) 0.012(8)
C99 0.073(10) 0.059(9) 0.074(9) 0.010(7) 0.029(8) 0.004(8)
C427 0.102(11) 0.096(11) 0.107(10) 0.013(8) 0.031(9) 0.015(9)
C219 0.079(10) 0.076(10) 0.086(9) 0.015(8) 0.021(8) 0.009(8)
C220 0.063(10) 0.048(8) 0.060(8) 0.002(7) 0.004(7) 0.014(7)
C101 0.081(10) 0.081(10) 0.069(9) 0.013(8) 0.007(8) 0.016(8)
C303 0.078(11) 0.077(10) 0.094(10) 0.016(8) 0.011(8) 0.003(8)
C100 0.062(10) 0.057(9) 0.060(8) 0.013(7) 0.021(7) 0.007(7)
C403 0.089(11) 0.081(10) 0.107(10) 0.020(8) 0.017(8) 0.014(9)
C469 0.073(10) 0.068(9) 0.073(9) 0.024(7) 0.009(8) 0.002(8)
C124 0.071(13) 0.074(12) 0.082(12) 0.005(10) 0.005(10) 0.011(10)
C111 0.097(15) 0.130(15) 0.113(14) 0.017(12) 0.020(12) 0.006(13)
C302 0.087(11) 0.090(10) 0.094(10) 0.022(8) 0.025(8) 0.011(8)
C453 0.084(14) 0.053(11) 0.080(11) -0.006(9) 0.014(10) -0.024(10)
C361 0.111(12) 0.107(11) 0.126(11) 0.015(9) 0.023(9) 0.021(9)
C455 0.076(10) 0.079(10) 0.081(9) 0.009(8) 0.013(8) 0.021(8)
C106 0.107(15) 0.056(12) 0.139(14) 0.019(11) -0.023(12) -0.037(11)
C437 0.085(11) 0.095(11) 0.104(10) 0.013(8) 0.013(9) 0.001(9)
C301 0.059(10) 0.064(9) 0.057(8) 0.004(7) 0.018(8) 0.006(8)
N26 0.083(9) 0.058(8) 0.072(8) 0.012(6) 0.014(7) 0.023(7)
C460 0.096(15) 0.121(15) 0.100(13) 0.045(12) 0.014(12) 0.034(13)
C74 0.097(10) 0.051(6) 0.129(13) 0.007(9) 0.021(11) 0.028(7)
C459 0.079(11) 0.085(10) 0.089(10) 0.009(8) 0.025(8) 0.014(9)
C448 0.058(10) 0.076(9) 0.083(9) 0.011(8) 0.020(8) 0.017(8)
C288 0.086(11) 0.082(10) 0.099(10) 0.016(8) 0.020(8) 0.009(8)
C216 0.087(11) 0.092(10) 0.092(10) 0.017(8) 0.016(8) 0.010(8)
C7 0.080(11) 0.079(10) 0.101(10) 0.012(8) 0.008(8) 0.006(8)
C12 0.066(10) 0.058(9) 0.082(9) 0.014(7) 0.016(8) 0.013(8)
C11 0.064(10) 0.056(9) 0.073(9) 0.016(7) 0.006(7) 0.011(8)
C10 0.078(10) 0.065(9) 0.095(9) 0.012(8) 0.014(8) 0.002(8)
C9 0.071(10) 0.066(9) 0.092(9) 0.012(7) 0.014(8) 0.019(8)
C8 0.048(9) 0.047(8) 0.069(8) 0.008(7) 0.017(7) -0.001(7)
C105 0.097(11) 0.078(10) 0.098(10) 0.012(8) 0.024(8) -0.003(8)
C229 0.097(11) 0.095(11) 0.109(10) 0.010(8) 0.032(9) 0.007(9)
C66 0.074(10) 0.086(10) 0.073(9) 0.013(8) 0.027(8) 0.001(8)
C65 0.086(10) 0.072(9) 0.085(9) 0.019(8) 0.016(8) 0.009(8)
C64 0.069(10) 0.070(9) 0.078(9) 0.015(7) 0.014(8) 0.000(8)
C63 0.059(10) 0.057(9) 0.060(8) 0.018(7) 0.008(8) 0.002(8)
C62 0.065(10) 0.055(9) 0.067(9) 0.008(7) 0.019(8) 0.001(8)
N61 0.080(9) 0.051(8) 0.072(8) 0.010(6) 0.011(7) 0.001(7)
C450 0.064(10) 0.078(9) 0.066(9) 0.015(7) 0.016(8) 0.007(8)
C108 0.108(15) 0.060(11) 0.101(13) 0.010(10) 0.034(11) -0.021(11)
C458 0.062(10) 0.057(9) 0.061(9) 0.011(7) 0.019(8) 0.005(8)
C428 0.082(11) 0.065(9) 0.092(10) 0.012(8) 0.003(8) 0.020(8)
C434 0.105(11) 0.079(10) 0.087(10) 0.022(8) 0.007(8) -0.002(9)
C350 0.115(16) 0.110(14) 0.105(13) 0.016(12) 0.027(12) 0.026(12)
C286 0.073(10) 0.061(9) 0.083(9) 0.010(7) 0.009(8) 0.015(8)
C366 0.108(15) 0.045(11) 0.130(14) -0.011(10) 0.016(12) 0.014(11)
C345 0.069(10) 0.074(10) 0.080(9) -0.002(8) 0.005(8) 0.014(8)
C138 0.104(11) 0.099(10) 0.089(10) 0.016(8) 0.032(8) 0.023(9)
C137 0.091(11) 0.077(10) 0.084(9) 0.010(8) 0.016(8) 0.004(8)
C129 0.078(10) 0.069(9) 0.067(9) 0.019(7) 0.015(8) 0.002(8)
C128 0.075(10) 0.065(9) 0.063(9) 0.009(7) 0.016(8) 0.010(8)
C140 0.095(11) 0.072(10) 0.102(10) 0.012(8) 0.018(8) 0.005(8)
C139 0.117(12) 0.110(11) 0.111(10) 0.013(8) 0.031(9) 0.010(9)
C245 0.075(10) 0.063(9) 0.084(9) 0.010(8) 0.010(8) -0.004(8)
C152 0.076(10) 0.073(9) 0.082(9) 0.013(8) 0.012(8) 0.013(8)
C151 0.064(10) 0.044(8) 0.058(8) 0.000(7) 0.019(8) 0.004(8)
C156 0.066(10) 0.069(9) 0.074(9) 0.016(7) 0.003(8) 0.013(8)
C155 0.055(9) 0.058(9) 0.058(8) -0.005(7) 0.015(7) 0.010(8)
C154 0.092(11) 0.082(10) 0.103(10) 0.021(8) 0.026(8) 0.014(8)
C153 0.079(10) 0.083(10) 0.083(9) -0.003(8) 0.018(8) -0.006(8)
C213 0.089(11) 0.083(10) 0.088(10) 0.026(8) 0.010(8) 0.021(8)
C487 0.094(15) 0.137(15) 0.113(13) 0.028(12) 0.008(12) 0.024(13)
C104 0.133(16) 0.074(13) 0.154(15) 0.028(12) -0.007(13) 0.004(12)
C438 0.088(10) 0.056(9) 0.080(9) 0.001(7) 0.017(8) 0.013(8)
C258 0.085(11) 0.084(10) 0.098(10) 0.025(8) 0.012(8) 0.007(9)
C121 0.079(10) 0.072(9) 0.070(9) 0.009(8) 0.024(8) -0.002(8)
C166 0.080(11) 0.069(9) 0.094(10) 0.008(8) 0.011(8) 0.020(8)
C165 0.048(9) 0.052(8) 0.064(8) 0.010(7) 0.016(7) 0.022(8)
C184 0.085(11) 0.092(10) 0.099(10) 0.010(8) 0.035(8) 0.000(8)
C183 0.075(10) 0.072(9) 0.077(9) 0.016(7) 0.006(8) 0.012(8)
C182 0.090(11) 0.083(10) 0.101(10) 0.015(8) 0.026(8) 0.014(8)
C181 0.083(10) 0.061(9) 0.089(9) 0.017(8) 0.012(8) 0.018(8)
C466 0.091(11) 0.092(10) 0.099(10) 0.007(8) 0.031(8) -0.001(9)
C247 0.105(15) 0.079(13) 0.095(12) 0.013(10) 0.011(11) -0.031(11)
C191 0.114(16) 0.132(15) 0.114(14) 0.037(12) 0.010(13) 0.002(13)
C348 0.081(11) 0.090(10) 0.082(9) 0.020(8) 0.013(8) 0.012(8)
C89 0.075(10) 0.045(8) 0.057(8) 0.019(7) 0.006(8) 0.008(8)
C109 0.113(12) 0.092(11) 0.103(11) 0.031(9) 0.013(9) 0.014(9)
C346 0.095(11) 0.095(10) 0.098(10) 0.020(8) 0.008(8) 0.029(9)
C205 0.131(16) 0.055(12) 0.113(13) 0.013(11) 0.009(12) -0.020(11)
C212 0.121(16) 0.100(14) 0.091(13) 0.013(11) 0.029(12) 0.008(12)
C353 0.075(10) 0.065(9) 0.088(10) 0.010(8) 0.006(8) 0.006(8)
C457 0.081(10) 0.083(10) 0.093(10) 0.015(8) 0.028(8) 0.012(8)
C248 0.085(14) 0.079(12) 0.095(12) 0.009(10) 0.007(11) -0.004(11)
C336 0.088(15) 0.111(14) 0.068(11) 0.025(10) 0.014(11) 0.021(12)
C246 0.113(16) 0.108(14) 0.118(14) 0.021(12) 0.011(12) -0.001(12)
C363 0.094(15) 0.076(13) 0.126(14) -0.003(11) 0.012(12) 0.018(11)
C287 0.070(10) 0.086(10) 0.099(10) 0.008(8) 0.033(8) 0.008(8)
C103 0.096(15) 0.070(12) 0.116(13) 0.012(10) 0.019(12) 0.038(11)
C369 0.119(11) 0.112(9) 0.117(9) 0.019(7) 0.026(7) -0.007(8)
C329 0.097(15) 0.068(12) 0.147(15) 0.027(11) 0.030(13) 0.027(12)
C278 0.076(10) 0.071(9) 0.071(9) 0.014(8) 0.001(8) 0.019(8)
C322 0.089(14) 0.051(11) 0.110(13) -0.024(10) 0.009(11) 0.029(10)
C110 0.162(18) 0.141(16) 0.115(14) 0.017(13) 0.048(13) 0.002(14)
C102 0.099(15) 0.082(13) 0.130(14) 0.030(11) 0.027(12) 0.047(11)
C352 0.124(17) 0.125(15) 0.165(16) 0.021(13) 0.029(13) 0.043(13)
C351 0.098(15) 0.077(13) 0.122(13) 0.006(11) 0.003(12) 0.027(12)
C439 0.081(15) 0.118(14) 0.101(13) 0.045(11) 0.032(12) -0.006(12)
C198 0.107(16) 0.144(16) 0.118(14) 0.028(12) -0.007(12) 0.056(13)
C493 0.119(10) 0.099(10) 0.140(9) 0.012(7) 0.032(9) 0.010(8)
C359 0.148(18) 0.175(18) 0.162(16) -0.046(14) 0.037(14) -0.011(15)
C364 0.095(15) 0.110(14) 0.127(14) -0.012(11) 0.014(12) 0.058(12)
C234 0.190(19) 0.166(18) 0.165(17) 0.018(14) 0.041(15) 0.011(15)
C143 0.118(12) 0.108(11) 0.114(10) 0.007(8) 0.019(8) 0.025(9)
C142 0.099(11) 0.091(10) 0.092(10) 0.002(8) 0.008(8) 0.018(8)
C141 0.090(11) 0.090(10) 0.087(10) 0.003(8) 0.021(8) 0.020(9)
C126 0.089(11) 0.089(10) 0.069(9) 0.020(8) 0.009(8) 0.017(9)
C125 0.084(11) 0.096(10) 0.078(9) 0.011(8) 0.018(8) 0.009(9)
C144 0.108(11) 0.104(11) 0.103(10) 0.015(8) 0.017(8) 0.025(9)
C355 0.123(16) 0.087(13) 0.150(15) 0.050(12) -0.018(13) -0.012(12)
C367 0.126(16) 0.086(13) 0.144(14) 0.023(11) 0.023(12) 0.050(12)
C356 0.115(16) 0.072(12) 0.123(14) 0.000(11) 0.048(12) -0.024(12)
C122 0.118(16) 0.112(15) 0.141(14) -0.022(12) 0.050(13) -0.005(13)
C231 0.135(16) 0.042(11) 0.175(15) 0.018(11) 0.037(13) 0.016(11)
C495 0.130(16) 0.159(13) 0.144(11) 0.043(10) 0.009(12) -0.042(11)
C238 0.109(16) 0.127(15) 0.169(16) 0.002(13) 0.035(13) 0.021(13)
C349 0.091(11) 0.085(10) 0.080(10) 0.018(8) 0.018(8) 0.009(8)
C259 0.072(10) 0.077(10) 0.089(9) 0.007(8) 0.028(8) -0.004(8)
C233 0.131(13) 0.142(12) 0.144(12) 0.020(9) 0.022(9) 0.012(9)
C277 0.076(10) 0.069(9) 0.076(9) 0.014(8) 0.011(8) 0.005(8)
C488 0.127(17) 0.151(16) 0.186(16) 0.083(14) 0.011(13) 0.033(14)
C119 0.144(18) 0.148(17) 0.214(18) -0.018(14) 0.050(15) 0.019(14)
C230 0.177(18) 0.081(14) 0.177(16) 0.007(12) -0.001(14) 0.034(13)
C446 0.094(16) 0.140(15) 0.139(15) 0.036(12) 0.014(13) 0.037(13)
C239 0.107(16) 0.105(14) 0.143(15) 0.005(12) 0.009(12) 0.026(13)
C232 0.125(16) 0.053(12) 0.215(17) -0.002(12) 0.050(14) 0.017(12)
C494 0.158(17) 0.164(16) 0.121(9) 0.013(9) 0.016(12) -0.024(13)
C240 0.100(16) 0.119(15) 0.132(14) 0.035(12) 0.008(12) 0.003(12)
C372 0.129(16) 0.102(11) 0.148(10) 0.024(9) -0.018(11) 0.007(12)
C112 0.160(19) 0.131(17) 0.246(19) 0.020(15) 0.065(15) 0.023(15)
C236 0.134(17) 0.092(14) 0.209(17) 0.021(13) 0.019(14) 0.025(13)
C235 0.133(17) 0.103(14) 0.191(16) 0.059(13) -0.035(13) -0.011(13)
C478 0.127(17) 0.072(13) 0.223(17) 0.029(12) 0.063(14) 0.025(13)
C120 0.180(19) 0.139(16) 0.206(17) 0.082(14) 0.004(15) -0.030(14)
C88 0.099(15) 0.081(13) 0.108(13) -0.004(10) 0.004(12) 0.022(12)
C371 0.137(17) 0.101(8) 0.168(15) 0.025(8) 0.038(13) 0.005(11)
C360 0.20(2) 0.20(2) 0.26(2) 0.004(16) 0.061(16) 0.024(17)
C358 0.169(19) 0.23(2) 0.220(18) 0.052(15) 0.088(16) 0.030(16)
C370 0.132(17) 0.166(14) 0.171(11) -0.009(10) 0.049(11) 0.012(13)
C477 0.102(11) 0.085(10) 0.116(10) 0.013(8) 0.024(9) 0.016(9)
C357 0.102(12) 0.118(11) 0.124(11) 0.017(9) 0.032(9) 0.009(9)
C214 0.089(10) 0.072(9) 0.068(9) 0.018(8) 0.013(8) 0.017(8)
C117 0.091(11) 0.096(10) 0.115(10) 0.017(8) 0.008(9) 0.007(9)
I12 0.1493(19) 0.1241(15) 0.1424(14) 0.0378(12) 0.0493(13) 0.0434(13)
I15 0.329(3) 0.0873(14) 0.1825(19) 0.0453(13) -0.073(2) -0.0074(17)
C81 0.100(15) 0.080(13) 0.168(15) 0.004(11) 0.057(13) 0.015(12)
C354 0.127(16) 0.071(12) 0.139(15) 0.018(11) 0.032(13) 0.008(12)
C243 0.107(15) 0.062(12) 0.159(15) 0.041(11) 0.044(12) 0.034(11)
C490 0.201(11) 0.179(11) 0.279(10) 0.056(9) 0.070(9) 0.045(10)
C491 0.201(10) 0.165(11) 0.254(11) 0.055(10) 0.065(8) 0.051(10)
C244 0.143(17) 0.119(15) 0.151(15) 0.030(13) 0.020(13) 0.068(13)
C27 0.074(10) 0.054(9) 0.061(9) 0.008(7) 0.005(8) 0.013(8)
C32 0.086(11) 0.078(10) 0.097(10) 0.019(8) 0.017(8) 0.023(8)
C31 0.114(8) 0.088(10) 0.107(10) 0.007(8) 0.013(8) 0.013(7)
C30 0.116(8) 0.128(10) 0.144(11) -0.003(9) 0.028(9) 0.005(7)
C29 0.103(8) 0.101(10) 0.129(10) 0.009(8) 0.017(8) 0.028(7)
C28 0.081(10) 0.049(9) 0.074(9) 0.018(7) -0.008(8) 0.016(8)
C492 0.200(11) 0.175(11) 0.267(9) 0.033(9) 0.062(9) 0.049(10)
C242 0.175(18) 0.127(15) 0.185(16) 0.060(13) 0.048(14) 0.060(14)
C132 0.078(10) 0.068(9) 0.060(9) 0.020(7) 0.019(8) 0.009(8)
C131 0.082(11) 0.078(10) 0.087(9) 0.019(8) 0.015(8) 0.011(8)
C136 0.086(10) 0.078(10) 0.072(9) 0.012(8) 0.023(8) 0.005(8)
C135 0.079(10) 0.080(10) 0.080(9) 0.020(8) 0.018(8) 0.011(8)
C134 0.077(10) 0.054(9) 0.077(9) 0.023(7) 0.016(8) 0.011(8)
C133 0.094(11) 0.094(10) 0.093(10) 0.005(8) 0.029(8) 0.012(9)
C480 0.198(19) 0.161(17) 0.209(18) 0.002(14) 0.098(15) 0.065(15)
C431 0.127(12) 0.110(11) 0.146(11) 0.026(9) 0.033(9) 0.014(9)
C430 0.109(11) 0.103(11) 0.124(11) 0.007(8) 0.027(8) 0.020(9)
C429 0.079(11) 0.076(10) 0.094(10) 0.030(8) 0.008(8) 0.016(8)
C414 0.077(10) 0.071(9) 0.080(9) 0.010(8) 0.016(8) 0.017(8)
C413 0.094(11) 0.092(10) 0.106(10) 0.022(8) 0.026(8) 0.020(9)
C432 0.104(11) 0.097(11) 0.133(11) 0.017(8) 0.025(9) 0.011(9)
C241 0.138(13) 0.138(12) 0.143(12) 0.025(9) 0.029(9) 0.005(9)
C489 0.198(9) 0.179(9) 0.257(9) 0.048(8) 0.062(8) 0.047(8)
C496 0.125(14) 0.187(15) 0.294(18) 0.029(12) 0.044(13) 0.041(11)
C481 0.188(12) 0.178(12) 0.201(11) 0.039(8) 0.042(8) -0.010(9)
C362 0.140(17) 0.088(14) 0.181(16) 0.032(13) 0.007(13) 0.053(13)
C118 0.123(17) 0.079(13) 0.187(16) 0.004(12) -0.022(14) 0.000(13)
C482 0.299(19) 0.242(17) 0.410(19) -0.043(14) 0.108(15) 0.024(14)
I4 0.211(3) 0.342(4) 0.274(3) 0.091(3) 0.046(2) 0.157(3)
C473 0.120(12) 0.109(11) 0.134(11) 0.018(9) 0.016(9) 0.020(9)
C484 0.238(17) 0.224(18) 0.283(15) 0.106(15) -0.033(12) -0.068(13)
C483 0.24(2) 0.26(2) 0.205(11) 0.050(12) 0.037(11) -0.085(15)
C475 0.138(17) 0.134(16) 0.164(16) 0.018(13) 0.030(14) 0.028(14)
C476 0.092(15) 0.088(13) 0.134(14) 0.026(11) -0.003(12) 0.008(12)
C474 0.125(16) 0.114(15) 0.160(15) 0.057(13) 0.019(13) 0.024(13)

loop_
_atom_type_symbol
_atom_type_description
_atom_type_scat_dispersion_real
_atom_type_scat_dispersion_imag
_atom_type_scat_source
C C 0.0033 0.0021 'International Tables Vol C Tables 4.2.6.8 and 6.1.1.4'
H H 0.0000 0.0000 'International Tables Vol C Tables 4.2.6.8 and 6.1.1.4'
I I -0.5508 2.2366 'International Tables Vol C Tables 4.2.6.8 and 6.1.1.4'
N N 0.0063 0.0043 'International Tables Vol C Tables 4.2.6.8 and 6.1.1.4'

loop_
_geom_angle_atom_site_label_1
_geom_angle_atom_site_label_2
_geom_angle_atom_site_label_3
_geom_angle
_geom_angle_site_symmetry_1
_geom_angle_site_symmetry_3
_geom_angle_publ_flag
C396 N395 H395 127.2 . . ?
C396 N395 C394 105.6(13) . . ?
C394 N395 H395 127.2 . . ?
C417 N418 H418 124.9 . . ?
C419 N418 H418 124.9 . . ?
C419 N418 C417 110.2(16) . . ?
C324 C325 C344 120.0(18) . . ?
C324 C325 C326 118.4(18) . . ?
C326 C325 C344 121.6(18) . . ?
C253 N254 H254 124.8 . . ?
C255 N254 H254 124.8 . . ?
C255 N254 C253 110.3(12) . . ?
C293 N294 H294 125.6 . . ?
C295 N294 H294 125.6 . . ?
C295 N294 C293 108.8(15) . . ?
C5 N6 H6 127.0 . . ?
C5 N6 C7 106.0(13) . . ?
C7 N6 H6 127.0 . . ?
C399 N398 H398 124.7 . . ?
C397 N398 H398 124.7 . . ?
C397 N398 C399 110.7(14) . . ?
C324 N323 C328 119.4(18) . . ?
C324 N323 C329 117.5(19) . . ?
C329 N323 C328 122.5(18) . . ?
C452 N447 C453 123.5(17) . . ?
C452 N447 C448 120.8(18) . . ?
C448 N447 C453 115.3(17) . . ?
C252 N251 H251 127.1 . . ?
C250 N251 H251 127.1 . . ?
C250 N251 C252 105.8(13) . . ?
C128 N127 H127 125.7 . . ?
C126 N127 H127 125.7 . . ?
C126 N127 C128 108.6(15) . . ?
C171 N170 H170 126.3 . . ?
C171 N170 C169 107.4(13) . . ?
C169 N170 H170 126.3 . . ?
C273 N274 H274 127.2 . . ?
C273 N274 C275 105.6(14) . . ?
C275 N274 H274 127.2 . . ?
C168 N167 H167 127.8 . . ?
C166 N167 H167 127.8 . . ?
C166 N167 C168 104.3(13) . . ?
C272 N271 H271 126.7 . . ?
C270 N271 H271 126.7 . . ?
C270 N271 C272 106.6(14) . . ?
N398 C399 C404 105.4(18) . . ?
C400 C399 N398 134.9(18) . . ?
C400 C399 C404 119.4(18) . . ?
C416 N415 H415 124.8 . . ?
C416 N415 C414 110.3(16) . . ?
C414 N415 H415 124.8 . . ?
C416 C417 N418 131(2) . . ?
C416 C417 C425 123(2) . . ?
C425 C417 N418 105.8(19) . . ?
C4 N3 H3 129.0 . . ?
C4 N3 C2 102.1(12) . . ?
C2 N3 H3 129.0 . . ?
C377 N378 H378 125.5 . . ?
C377 N378 C379 109.0(13) . . ?
C379 N378 H378 125.5 . . ?
C5 C13 C14 120.0 . . ?
C5 C13 C12 108.3(12) . . ?
C14 C13 C12 131.7(12) . . ?
C13 C5 N6 109.2(13) . . ?
C13 C5 C4 120.0 . . ?
C4 C5 N6 130.8(13) . . ?
C5 C4 N3 128.2(13) . . ?
C16 C4 N3 111.8(13) . . ?
C16 C4 C5 120.0 . . ?
C4 C16 C15 120.0 . . ?
C4 C16 C17 108.2(12) . . ?
C15 C16 C17 131.7(12) . . ?
C16 C15 H15 120.0 . . ?
C14 C15 C16 120.0 . . ?
C14 C15 H15 120.0 . . ?
C13 C14 H14 120.0 . . ?
C15 C14 C13 120.0 . . ?
C15 C14 H14 120.0 . . ?
C455 N454 C460 113(2) . . ?
C459 N454 C455 123(2) . . ?
C459 N454 C460 123(2) . . ?
N274 C273 C272 127.8(11) . . ?
N274 C273 C281 112.1(11) . . ?
C272 C273 C281 120.0 . . ?
C273 C272 N271 131.8(12) . . ?
C284 C272 N271 108.2(12) . . ?
C284 C272 C273 120.0 . . ?
C272 C284 C283 120.0 . . ?
C285 C284 C272 107.7(13) . . ?
C285 C284 C283 132.0(13) . . ?
C284 C283 H283 120.0 . . ?
C284 C283 C282 120.0 . . ?
C282 C283 H283 120.0 . . ?
C283 C282 H282 120.0 . . ?
C283 C282 C281 120.0 . . ?
C281 C282 H282 120.0 . . ?
C273 C281 C280 105.5(13) . . ?
C282 C281 C273 120.0 . . ?
C282 C281 C280 134.5(13) . . ?
C146 N147 H147 125.9 . . ?
C146 N147 C148 108.2(11) . . ?
C148 N147 H147 125.9 . . ?
C42 N43 H43 125.8 . . ?
C44 N43 H43 125.8 . . ?
C44 N43 C42 108.4(13) . . ?
C22 N23 H23 125.1 . . ?
C22 N23 C24 109.8(14) . . ?
C24 N23 H23 125.1 . . ?
N170 C171 C176 113.6(13) . . ?
N170 C171 C172 126.3(13) . . ?
C176 C171 C172 120.0 . . ?
C171 C176 C177 101.1(12) . . ?
C175 C176 C171 120.0 . . ?
C175 C176 C177 138.8(12) . . ?
C176 C175 H175 120.0 . . ?
C176 C175 C174 120.0 . . ?
C174 C175 H175 120.0 . . ?
C175 C174 C245 115.3(13) . . ?
C173 C174 C175 120.0 . . ?
C173 C174 C245 124.3(13) . . ?
C174 C173 H173 120.0 . . ?
C174 C173 C172 120.0 . . ?
C172 C173 H173 120.0 . . ?
C171 C172 C223 123.5(13) . . ?
C173 C172 C171 120.0 . . ?
C173 C172 C223 116.4(13) . . ?
N147 C146 C145 130.3(10) . . ?
N147 C146 C161 109.7(10) . . ?
C145 C146 C161 120.0 . . ?
C146 C145 C218 120.5(11) . . ?
C164 C145 C146 120.0 . . ?
C164 C145 C218 119.3(11) . . ?
C145 C164 H164 120.0 . . ?
C145 C164 C163 120.0 . . ?
C163 C164 H164 120.0 . . ?
C164 C163 C233 121.9(11) . . ?
C162 C163 C164 120.0 . . ?
C162 C163 C233 118.0(11) . . ?
C163 C162 H162 120.0 . . ?
C163 C162 C161 120.0 . . ?
C161 C162 H162 120.0 . . ?
C146 C161 C160 106.1(10) . . ?
C162 C161 C146 120.0 . . ?
C162 C161 C160 133.9(10) . . ?
N415 C416 C417 134(2) . . ?
N415 C416 C428 109.1(19) . . ?
C417 C416 C428 117(2) . . ?
C374 N375 H375 127.7 . . ?
C374 N375 C376 104.6(13) . . ?
C376 N375 H375 127.7 . . ?
C340 C339 C256 173(2) . . ?
C275 C276 C343 121.7(19) . . ?
C275 C276 C277 117(2) . . ?
C277 C276 C343 121(2) . . ?
N323 C328 H328 119.2 . . ?
C327 C328 N323 121.7(18) . . ?
C327 C328 H328 119.2 . . ?
C348 C347 C296 173.2(18) . . ?
C217 C218 C145 174.7(18) . . ?
C91 C92 C70 175(2) . . ?
C467 C468 C449 180(3) . . ?
C149 N150 H150 127.1 . . ?
C151 N150 H150 127.1 . . ?
C151 N150 C149 105.9(11) . . ?
C94 C93 C72 176.7(19) . . ?
C71 C72 C93 122.2(11) . . ?
C71 C72 C73 120.0 . . ?
C73 C72 C93 117.7(11) . . ?
C72 C71 H71 120.0 . . ?
C70 C71 C72 120.0 . . ?
C70 C71 H71 120.0 . . ?
C71 C70 C92 120.2(11) . . ?
C71 C70 C69 120.0 . . ?
C69 C70 C92 119.8(11) . . ?
C70 C69 H69 120.0 . . ?
C70 C69 N68 120.0 . . ?
N68 C69 H69 120.0 . . ?
C69 N68 C74 120.4(11) . . ?
C73 N68 C69 120.0 . . ?
C73 N68 C74 119.6(11) . . ?
C72 C73 H73 120.0 . . ?
N68 C73 C72 120.0 . . ?
N68 C73 H73 120.0 . . ?
C129 N130 H130 126.0 . . ?
C129 N130 C131 107.9(15) . . ?
C131 N130 H130 126.0 . . ?
C89 C90 C1 172.3(18) . . ?
H10A C107 H10B 109.5 . . ?
H10A C107 H10C 109.5 . . ?
H10B C107 H10C 109.5 . . ?
C105 C107 H10A 109.5 . . ?
C105 C107 H10B 109.5 . . ?
C105 C107 H10C 109.5 . . ?
C87 N82 C83 120.0 . . ?
C87 N82 C88 122.3(13) . . ?
C83 N82 C88 117.5(13) . . ?
N82 C87 H87 120.0 . . ?
N82 C87 C86 120.0 . . ?
C86 C87 H87 120.0 . . ?
C87 C86 C100 113.3(13) . . ?
C85 C86 C87 120.0 . . ?
C85 C86 C100 126.6(13) . . ?
C86 C85 H85 120.0 . . ?
C86 C85 C84 120.0 . . ?
C84 C85 H85 120.0 . . ?
C85 C84 H84 120.0 . . ?
C85 C84 C83 120.0 . . ?
C83 C84 H84 120.0 . . ?
N82 C83 H83 120.0 . . ?
C84 C83 N82 120.0 . . ?
C84 C83 H83 120.0 . . ?
C1 C2 N3 125.5(11) . . ?
C1 C2 C17 120.0 . . ?
C17 C2 N3 114.3(11) . . ?
C2 C1 C90 123.9(12) . . ?
C20 C1 C90 116.0(12) . . ?
C20 C1 C2 120.0 . . ?
C1 C20 H20 120.0 . . ?
C19 C20 C1 120.0 . . ?
C19 C20 H20 120.0 . . ?
C20 C19 C18 120.0 . . ?
C20 C19 C101 121.6(11) . . ?
C18 C19 C101 118.4(11) . . ?
C19 C18 H18 120.0 . . ?
C17 C18 C19 120.0 . . ?
C17 C18 H18 120.0 . . ?
C2 C17 C16 103.5(11) . . ?
C18 C17 C16 136.5(11) . . ?
C18 C17 C2 120.0 . . ?
C255 C260 C261 111.6(15) . . ?
C255 C260 C259 120.9(16) . . ?
C259 C260 C261 127.2(18) . . ?
C308 C289 C290 120.0 . . ?
C308 C289 C346 122.4(12) . . ?
C290 C289 C346 117.6(12) . . ?
C289 C308 H308 120.0 . . ?
C307 C308 C289 120.0 . . ?
C307 C308 H308 120.0 . . ?
C308 C307 C365 119.3(10) . . ?
C306 C307 C308 120.0 . . ?
C306 C307 C365 120.4(10) . . ?
C307 C306 H306 120.0 . . ?
C307 C306 C305 120.0 . . ?
C305 C306 H306 120.0 . . ?
C306 C305 C304 131.6(13) . . ?
C290 C305 C306 120.0 . . ?
C290 C305 C304 108.2(12) . . ?
C305 C290 C289 120.0 . . ?
N291 C290 C289 130.3(11) . . ?
N291 C290 C305 109.7(11) . . ?
C264 C252 N251 109.0(11) . . ?
C264 C252 C253 120.0 . . ?
C253 C252 N251 130.9(11) . . ?
C252 C264 C263 120.0 . . ?
C252 C264 C265 107.5(11) . . ?
C263 C264 C265 132.5(11) . . ?
C264 C263 H263 120.0 . . ?
C264 C263 C262 120.0 . . ?
C262 C263 H263 120.0 . . ?
C263 C262 H262 120.0 . . ?
C263 C262 C261 120.0 . . ?
C261 C262 H262 120.0 . . ?
C262 C261 C260 137.5(13) . . ?
C253 C261 C260 102.3(13) . . ?
C253 C261 C262 120.0 . . ?
C252 C253 N254 131.2(10) . . ?
C261 C253 N254 108.8(10) . . ?
C261 C253 C252 120.0 . . ?
C328 C327 C326 116.8(16) . . ?
C328 C327 C345 120.0(19) . . ?
C326 C327 C345 123.2(19) . . ?
H31A C315 H31B 109.5 . . ?
H31A C315 H31C 109.5 . . ?
H31B C315 H31C 109.5 . . ?
N309 C315 H31A 109.5 . . ?
N309 C315 H31B 109.5 . . ?
N309 C315 H31C 109.5 . . ?
C343 C344 C325 177(2) . . ?
C325 C324 N323 120.8(19) . . ?
C325 C324 H324 119.6 . . ?
N323 C324 H324 119.6 . . ?
C399 C404 C405 108.4(17) . . ?
C403 C404 C399 116.3(19) . . ?
C403 C404 C405 135.3(19) . . ?
C417 C425 C426 120.5(19) . . ?
C417 C425 C424 107.3(19) . . ?
C424 C425 C426 132(2) . . ?
C224 C223 C172 176(2) . . ?
C462 C461 C435 177(2) . . ?
C425 C426 H426 121.6 . . ?
C427 C426 C425 117(2) . . ?
C427 C426 H426 121.6 . . ?
C45 N46 H46 126.7 . . ?
C47 N46 H46 126.7 . . ?
C47 N46 C45 106.7(12) . . ?
C292 C304 C305 104.8(16) . . ?
C303 C304 C305 136.5(19) . . ?
C303 C304 C292 118.5(18) . . ?
C339 C340 C318 173(2) . . ?
C338 C337 C311 172(2) . . ?
C180 C168 N167 113.0(13) . . ?
C180 C168 C169 120.0 . . ?
C169 C168 N167 126.7(13) . . ?
C168 C180 C181 102.8(12) . . ?
C179 C180 C168 120.0 . . ?
C179 C180 C181 136.4(12) . . ?
C180 C179 H179 120.0 . . ?
C180 C179 C178 120.0 . . ?
C178 C179 H179 120.0 . . ?
C179 C178 H178 120.0 . . ?
C177 C178 C179 120.0 . . ?
C177 C178 H178 120.0 . . ?
C178 C177 C176 128.0(13) . . ?
C178 C177 C169 120.0 . . ?
C169 C177 C176 111.9(12) . . ?
C168 C169 N170 134.3(13) . . ?
C177 C169 N170 105.7(13) . . ?
C177 C169 C168 120.0 . . ?
C325 C326 C327 122.5(17) . . ?
C325 C326 H326 118.8 . . ?
C327 C326 H326 118.8 . . ?
C461 C462 C373 177.9(16) . . ?
C284 C285 C286 137.0(18) . . ?
C270 C285 C284 108.2(17) . . ?
C270 C285 C286 114.8(17) . . ?
N271 C270 C269 125(2) . . ?
C285 C270 N271 109.0(17) . . ?
C285 C270 C269 126(2) . . ?
C96 C95 C28 174(2) . . ?
C448 C449 C468 118(2) . . ?
C450 C449 C468 124(2) . . ?
C450 C449 C448 119(2) . . ?
C218 C217 C196 169.0(19) . . ?
C341 C342 C269 177(2) . . ?
C92 C91 C8 171.7(19) . . ?
N43 C42 C41 133.5(12) . . ?
N43 C42 C57 106.5(12) . . ?
C41 C42 C57 120.0 . . ?
C42 C41 C60 120.0 . . ?
C42 C41 C98 117.5(13) . . ?
C60 C41 C98 122.4(13) . . ?
C41 C60 H60 120.0 . . ?
C41 C60 C59 120.0 . . ?
C59 C60 H60 120.0 . . ?
C60 C59 C117 118.3(11) . . ?
C58 C59 C60 120.0 . . ?
C58 C59 C117 121.7(11) . . ?
C59 C58 H58 120.0 . . ?
C57 C58 C59 120.0 . . ?
C57 C58 H58 120.0 . . ?
C42 C57 C56 110.4(11) . . ?
C58 C57 C42 120.0 . . ?
C58 C57 C56 129.5(11) . . ?
C468 C467 C400 174(2) . . ?
C45 C53 C54 120.0 . . ?
C45 C53 C52 108.4(11) . . ?
C54 C53 C52 131.6(11) . . ?
C53 C45 N46 108.4(11) . . ?
C44 C45 N46 131.5(11) . . ?
C44 C45 C53 120.0 . . ?
N43 C44 C45 128.3(12) . . ?
N43 C44 C56 111.7(12) . . ?
C45 C44 C56 120.0 . . ?
C44 C56 C57 103.0(11) . . ?
C55 C56 C57 137.0(11) . . ?
C55 C56 C44 120.0 . . ?
C56 C55 H55 120.0 . . ?
C56 C55 C54 120.0 . . ?
C54 C55 H55 120.0 . . ?
C53 C54 H54 120.0 . . ?
C55 C54 C53 120.0 . . ?
C55 C54 H54 120.0 . . ?
C223 C224 C210 176(2) . . ?
C374 C389 C390 120.0 . . ?
C374 C389 C388 106.9(12) . . ?
C390 C389 C388 133.0(12) . . ?
N375 C374 C389 111.6(12) . . ?
N375 C374 C373 128.3(12) . . ?
C373 C374 C389 120.0 . . ?
C374 C373 C462 123.0(12) . . ?
C374 C373 C392 120.0 . . ?
C392 C373 C462 117.0(13) . . ?
C373 C392 H392 120.0 . . ?
C373 C392 C391 120.0 . . ?
C391 C392 H392 120.0 . . ?
C392 C391 C473 122.9(11) . . ?
C390 C391 C392 120.0 . . ?
C390 C391 C473 117.1(11) . . ?
C389 C390 H390 120.0 . . ?
C391 C390 C389 120.0 . . ?
C391 C390 H390 120.0 . . ?
C281 C280 C279 135.0(19) . . ?
C281 C280 C275 108.4(18) . . ?
C275 C280 C279 116.3(19) . . ?
C472 C471 C420 172(2) . . ?
N147 C148 C160 109.3(10) . . ?
N147 C148 C149 130.7(10) . . ?
C160 C148 C149 120.0 . . ?
C148 C160 C161 106.6(10) . . ?
C159 C160 C161 133.3(10) . . ?
C159 C160 C148 120.0 . . ?
C160 C159 H159 120.0 . . ?
C158 C159 C160 120.0 . . ?
C158 C159 H159 120.0 . . ?
C159 C158 H158 120.0 . . ?
C159 C158 C157 120.0 . . ?
C157 C158 H158 120.0 . . ?
C158 C157 C149 120.0 . . ?
C158 C157 C156 135.6(11) . . ?
C149 C157 C156 104.4(11) . . ?
N150 C149 C148 127.9(10) . . ?
N150 C149 C157 112.1(10) . . ?
C157 C149 C148 120.0 . . ?
C434 N433 C438 124(2) . . ?
C434 N433 C439 119.7(19) . . ?
C438 N433 C439 116.0(19) . . ?
N378 C377 C376 131.2(11) . . ?
N378 C377 C385 108.7(11) . . ?
C376 C377 C385 120.0 . . ?
C377 C376 N375 129.8(12) . . ?
C388 C376 N375 110.0(12) . . ?
C388 C376 C377 120.0 . . ?
C376 C388 C389 106.2(11) . . ?
C387 C388 C389 133.7(11) . . ?
C387 C388 C376 120.0 . . ?
C388 C387 H387 120.0 . . ?
C388 C387 C386 120.0 . . ?
C386 C387 H387 120.0 . . ?
C387 C386 H386 120.0 . . ?
C385 C386 C387 120.0 . . ?
C385 C386 H386 120.0 . . ?
C377 C385 C384 107.2(11) . . ?
C386 C385 C377 120.0 . . ?
C386 C385 C384 132.8(11) . . ?
C280 C279 H279 120.7 . . ?
C278 C279 C280 118.6(18) . . ?
C278 C279 H279 120.7 . . ?
C344 C343 C276 163(2) . . ?
C342 C269 C270 123(2) . . ?
C288 C269 C270 116(2) . . ?
C288 C269 C342 120(2) . . ?
C202 C203 C204 120.0 . . ?
C202 C203 C221 125.7(11) . . ?
C204 C203 C221 114.3(11) . . ?
C203 C202 H202 120.0 . . ?
C203 C202 C201 120.0 . . ?
C201 C202 H202 120.0 . . ?
C202 C201 C200 120.0 . . ?
C202 C201 C220 119.7(12) . . ?
C200 C201 C220 120.3(12) . . ?
C201 C200 H200 120.0 . . ?
N199 C200 C201 120.0 . . ?
N199 C200 H200 120.0 . . ?
C200 N199 C205 120.4(12) . . ?
C204 N199 C200 120.0 . . ?
C204 N199 C205 119.6(12) . . ?
C203 C204 H204 120.0 . . ?
N199 C204 C203 120.0 . . ?
N199 C204 H204 120.0 . . ?
H36A C368 H36B 109.5 . . ?
H36A C368 H36C 109.5 . . ?
H36B C368 H36C 109.5 . . ?
C365 C368 H36A 109.5 . . ?
C365 C368 H36B 109.5 . . ?
C365 C368 H36C 109.5 . . ?
C222 C221 C203 173.1(19) . . ?
C318 C319 H319 120.0 . . ?
C318 C319 C320 120.0 . . ?
C320 C319 H319 120.0 . . ?
C319 C318 C340 120.0(12) . . ?
C317 C318 C340 120.0(12) . . ?
C317 C318 C319 120.0 . . ?
C318 C317 H317 120.0 . . ?
C318 C317 N316 120.0 . . ?
N316 C317 H317 120.0 . . ?
C317 N316 C322 117.3(12) . . ?
C321 N316 C317 120.0 . . ?
C321 N316 C322 122.6(12) . . ?
N316 C321 H321 120.0 . . ?
N316 C321 C320 120.0 . . ?
C320 C321 H321 120.0 . . ?
C319 C320 C341 126.1(13) . . ?
C321 C320 C319 120.0 . . ?
C321 C320 C341 113.8(13) . . ?
N398 C397 C396 130.9(12) . . ?
N398 C397 C405 109.1(12) . . ?
C396 C397 C405 120.0 . . ?
N395 C396 C397 129.5(12) . . ?
N395 C396 C408 110.4(12) . . ?
C397 C396 C408 120.0 . . ?
C396 C408 C407 120.0 . . ?
C396 C408 C409 107.3(12) . . ?
C407 C408 C409 132.6(12) . . ?
C408 C407 H407 120.0 . . ?
C406 C407 C408 120.0 . . ?
C406 C407 H407 120.0 . . ?
C407 C406 H406 120.0 . . ?
C407 C406 C405 120.0 . . ?
C405 C406 H406 120.0 . . ?
C397 C405 C404 106.4(13) . . ?
C406 C405 C404 133.6(13) . . ?
C406 C405 C397 120.0 . . ?
C402 C485 C486 108.5(15) . . ?
C402 C485 C487 117.6(16) . . ?
C402 C485 C488 108.1(15) . . ?
C486 C485 C487 110.2(16) . . ?
C488 C485 C486 108.2(15) . . ?
C488 C485 C487 103.9(15) . . ?
C368 C365 C307 105.4(11) . . ?
C368 C365 C366 110.7(13) . . ?
C368 C365 C367 105.4(13) . . ?
C366 C365 C307 113.3(11) . . ?
C366 C365 C367 106.7(13) . . ?
C367 C365 C307 115.1(13) . . ?
H12A C123 H12B 109.5 . . ?
H12A C123 H12C 109.5 . . ?
H12B C123 H12C 109.5 . . ?
C121 C123 H12A 109.5 . . ?
C121 C123 H12B 109.5 . . ?
C121 C123 H12C 109.5 . . ?
C77 C78 H78 120.0 . . ?
C77 C78 C79 120.0 . . ?
C79 C78 H78 120.0 . . ?
C78 C77 C76 120.0 . . ?
C78 C77 C96 120.3(11) . . ?
C76 C77 C96 119.7(11) . . ?
C77 C76 H76 120.0 . . ?
C77 C76 N75 120.0 . . ?
N75 C76 H76 120.0 . . ?
C76 N75 C81 115.1(12) . . ?
C80 N75 C76 120.0 . . ?
C80 N75 C81 124.9(12) . . ?
N75 C80 H80 120.0 . . ?
N75 C80 C79 120.0 . . ?
C79 C80 H80 120.0 . . ?
C78 C79 C97 122.6(12) . . ?
C80 C79 C78 120.0 . . ?
C80 C79 C97 117.1(11) . . ?
C469 C470 C413 172(2) . . ?
C210 C211 H211 120.0 . . ?
C210 C211 N206 120.0 . . ?
N206 C211 H211 120.0 . . ?
C211 C210 C224 114.1(13) . . ?
C209 C210 C224 125.8(13) . . ?
C209 C210 C211 120.0 . . ?
C210 C209 H209 120.0 . . ?
C208 C209 C210 120.0 . . ?
C208 C209 H209 120.0 . . ?
C209 C208 H208 120.0 . . ?
C209 C208 C207 120.0 . . ?
C207 C208 H208 120.0 . . ?
C208 C207 H207 120.0 . . ?
C208 C207 N206 120.0 . . ?
N206 C207 H207 120.0 . . ?
C211 N206 C212 118.7(13) . . ?
C207 N206 C211 120.0 . . ?
C207 N206 C212 121.2(13) . . ?
C221 C222 C165 176.6(19) . . ?
N185 C186 H186 120.0 . . ?
N185 C186 C187 120.0 . . ?
C187 C186 H186 120.0 . . ?
C186 N185 C191 118.0(14) . . ?
C190 N185 C186 120.0 . . ?
C190 N185 C191 122.0(14) . . ?
N185 C190 H190 120.0 . . ?
N185 C190 C189 120.0 . . ?
C189 C190 H190 120.0 . . ?
C190 C189 H189 120.0 . . ?
C188 C189 C190 120.0 . . ?
C188 C189 H189 120.0 . . ?
C189 C188 H188 120.0 . . ?
C189 C188 C187 120.0 . . ?
C187 C188 H188 120.0 . . ?
C186 C187 C213 114.2(14) . . ?
C188 C187 C186 120.0 . . ?
C188 C187 C213 125.7(14) . . ?
C292 C293 N294 134(2) . . ?
C301 C293 N294 107.9(19) . . ?
C301 C293 C292 117.9(18) . . ?
C98 C97 C79 173(2) . . ?
N274 C275 C280 108.3(19) . . ?
C276 C275 N274 127.2(19) . . ?
C276 C275 C280 124.5(19) . . ?
C455 C456 H456 118.7 . . ?
C457 C456 H456 118.7 . . ?
C457 C456 C455 123(2) . . ?
C93 C94 C21 176.5(19) . . ?
C411 C412 H412 120.0 . . ?
C411 C412 C393 120.0 . . ?
C393 C412 H412 120.0 . . ?
C412 C411 C410 120.0 . . ?
C412 C411 C481 122.5(12) . . ?
C410 C411 C481 117.4(12) . . ?
C411 C410 H410 120.0 . . ?
C411 C410 C409 120.0 . . ?
C409 C410 H410 120.0 . . ?
C410 C409 C408 135.9(12) . . ?
C410 C409 C394 120.0 . . ?
C394 C409 C408 104.1(12) . . ?
N395 C394 C409 112.2(12) . . ?
N395 C394 C393 127.7(12) . . ?
C393 C394 C409 120.0 . . ?
C394 C393 C412 120.0 . . ?
C466 C393 C412 116.8(14) . . ?
C466 C393 C394 123.2(14) . . ?
C466 C465 C444 174(2) . . ?
C399 C400 C467 113.9(19) . . ?
C401 C400 C399 125(2) . . ?
C401 C400 C467 121(2) . . ?
C339 C256 C255 119.0(18) . . ?
C257 C256 C339 120.9(16) . . ?
C257 C256 C255 120.0(18) . . ?
C444 C445 H445 120.0 . . ?
C444 C445 N440 120.0 . . ?
N440 C445 H445 120.0 . . ?
C445 C444 C465 116.4(14) . . ?
C445 C444 C443 120.0 . . ?
C443 C444 C465 123.6(14) . . ?
C444 C443 H443 120.0 . . ?
C442 C443 C444 120.0 . . ?
C442 C443 H443 120.0 . . ?
C443 C442 C441 120.0 . . ?
C443 C442 C464 123.2(13) . . ?
C441 C442 C464 116.8(13) . . ?
C442 C441 H441 120.0 . . ?
N440 C441 C442 120.0 . . ?
N440 C441 H441 120.0 . . ?
C445 N440 C446 122.6(13) . . ?
C441 N440 C445 120.0 . . ?
C441 N440 C446 117.3(13) . . ?
C268 C249 C250 120.0 . . ?
C268 C249 C338 117.9(13) . . ?
C250 C249 C338 122.1(13) . . ?
C249 C268 H268 120.0 . . ?
C249 C268 C267 120.0 . . ?
C267 C268 H268 120.0 . . ?
C268 C267 C349 118.5(11) . . ?
C266 C267 C268 120.0 . . ?
C266 C267 C349 121.5(11) . . ?
C267 C266 H266 120.0 . . ?
C267 C266 C265 120.0 . . ?
C265 C266 H266 120.0 . . ?
C266 C265 C264 134.3(11) . . ?
C250 C265 C264 105.7(11) . . ?
C250 C265 C266 120.0 . . ?
N251 C250 C249 128.0(12) . . ?
N251 C250 C265 112.0(12) . . ?
C265 C250 C249 120.0 . . ?
C400 C401 H401 123.5 . . ?
C400 C401 C402 113.0(19) . . ?
C402 C401 H401 123.5 . . ?
C216 C215 C132 176(2) . . ?
C97 C98 C41 176(2) . . ?
C420 C421 H421 120.0 . . ?
C420 C421 C422 120.0 . . ?
C422 C421 H421 120.0 . . ?
C421 C420 C471 117.7(13) . . ?
C421 C420 C419 120.0 . . ?
C419 C420 C471 122.3(13) . . ?
N418 C419 C420 131.0(14) . . ?
N418 C419 C424 108.8(14) . . ?
C424 C419 C420 120.0 . . ?
C419 C424 C425 107.6(15) . . ?
C419 C424 C423 120.0 . . ?
C423 C424 C425 132.4(15) . . ?
C424 C423 H423 120.0 . . ?
C422 C423 C424 120.0 . . ?
C422 C423 H423 120.0 . . ?
C421 C422 C493 119.6(12) . . ?
C423 C422 C421 120.0 . . ?
C423 C422 C493 119.0(12) . . ?
C436 C435 C461 124(2) . . ?
C434 C435 C461 116(2) . . ?
C434 C435 C436 119.7(19) . . ?
C256 C257 H257 120.1 . . ?
C256 C257 C258 119.8(16) . . ?
C258 C257 H257 120.1 . . ?
C463 C464 C442 176(2) . . ?
H47A C479 H47B 109.5 . . ?
H47A C479 H47C 109.5 . . ?
H47B C479 H47C 109.5 . . ?
C477 C479 H47A 109.5 . . ?
C477 C479 H47B 109.5 . . ?
C477 C479 H47C 109.5 . . ?
C195 C196 C217 122.2(12) . . ?
C195 C196 C197 120.0 . . ?
C197 C196 C217 117.8(12) . . ?
C196 C195 H195 120.0 . . ?
C196 C195 C194 120.0 . . ?
C194 C195 H195 120.0 . . ?
C195 C194 C216 122.3(13) . . ?
C193 C194 C195 120.0 . . ?
C193 C194 C216 117.7(13) . . ?
C194 C193 H193 120.0 . . ?
C194 C193 N192 120.0 . . ?
N192 C193 H193 120.0 . . ?
C193 N192 C198 119.7(13) . . ?
C197 N192 C193 120.0 . . ?
C197 N192 C198 120.3(13) . . ?
C196 C197 H197 120.0 . . ?
N192 C197 C196 120.0 . . ?
N192 C197 H197 120.0 . . ?
C295 C296 C347 122.0(13) . . ?
C295 C296 C297 120.0 . . ?
C297 C296 C347 117.9(13) . . ?
N294 C295 C296 130.2(12) . . ?
N294 C295 C300 109.8(12) . . ?
C300 C295 C296 120.0 . . ?
C295 C300 C299 120.0 . . ?
C295 C300 C301 104.6(13) . . ?
C299 C300 C301 135.4(13) . . ?
C300 C299 H299 120.0 . . ?
C298 C299 C300 120.0 . . ?
C298 C299 H299 120.0 . . ?
C299 C298 C297 120.0 . . ?
C299 C298 C369 116.8(12) . . ?
C297 C298 C369 123.2(12) . . ?
C296 C297 H297 120.0 . . ?
C298 C297 C296 120.0 . . ?
C298 C297 H297 120.0 . . ?
C314 N309 C315 119.6(12) . . ?
C314 N309 C310 120.0 . . ?
C310 N309 C315 119.7(12) . . ?
N309 C314 H314 120.0 . . ?
C313 C314 N309 120.0 . . ?
C313 C314 H314 120.0 . . ?
C314 C313 H313 120.0 . . ?
C312 C313 C314 120.0 . . ?
C312 C313 H313 120.0 . . ?
C313 C312 H312 120.0 . . ?
C313 C312 C311 120.0 . . ?
C311 C312 H312 120.0 . . ?
C312 C311 C337 122.0(12) . . ?
C312 C311 C310 120.0 . . ?
C310 C311 C337 117.9(12) . . ?
N309 C310 H310 120.0 . . ?
C311 C310 N309 120.0 . . ?
C311 C310 H310 120.0 . . ?
C401 C402 C485 114.0(19) . . ?
C403 C402 C485 125(2) . . ?
C403 C402 C401 121(2) . . ?
N254 C255 C260 106.7(12) . . ?
N254 C255 C256 132.8(18) . . ?
C260 C255 C256 120.0(16) . . ?
N447 C452 H452 116.7 . . ?
N447 C452 C451 126.7(16) . . ?
C451 C452 H452 116.7 . . ?
N23 C22 C21 130.3(12) . . ?
N23 C22 C37 108.8(12) . . ?
C21 C22 C37 120.0 . . ?
C22 C21 C94 118.7(12) . . ?
C22 C21 C40 120.0 . . ?
C40 C21 C94 121.1(12) . . ?
C21 C40 H40 120.0 . . ?
C21 C40 C39 120.0 . . ?
C39 C40 H40 120.0 . . ?
C40 C39 C109 120.7(13) . . ?
C38 C39 C40 120.0 . . ?
C38 C39 C109 118.9(13) . . ?
C39 C38 H38 120.0 . . ?
C39 C38 C37 120.0 . . ?
C37 C38 H38 120.0 . . ?
C22 C37 C36 106.5(12) . . ?
C38 C37 C22 120.0 . . ?
C38 C37 C36 133.2(12) . . ?
C485 C486 H48A 109.5 . . ?
C485 C486 H48B 109.5 . . ?
C485 C486 H48C 109.5 . . ?
H48A C486 H48B 109.5 . . ?
H48A C486 H48C 109.5 . . ?
H48B C486 H48C 109.5 . . ?
C154 C237 C238 111.7(13) . . ?
C154 C237 C239 112.9(14) . . ?
C154 C237 C240 108.9(14) . . ?
C239 C237 C238 107.5(15) . . ?
C240 C237 C238 109.9(15) . . ?
C240 C237 C239 105.7(14) . . ?
C290 N291 H291 126.3 . . ?
C290 N291 C292 107.4(10) . . ?
C292 N291 H291 126.3 . . ?
C384 C379 N378 107.5(12) . . ?
C384 C379 C380 120.0 . . ?
C380 C379 N378 132.3(12) . . ?
C379 C384 C385 107.3(12) . . ?
C379 C384 C383 120.0 . . ?
C383 C384 C385 132.7(12) . . ?
C384 C383 H383 120.0 . . ?
C382 C383 C384 120.0 . . ?
C382 C383 H383 120.0 . . ?
C383 C382 C381 120.0 . . ?
C383 C382 C477 121.0(12) . . ?
C381 C382 C477 118.9(12) . . ?
C382 C381 H381 120.0 . . ?
C382 C381 C380 120.0 . . ?
C380 C381 H381 120.0 . . ?
C379 C380 C463 119.1(13) . . ?
C381 C380 C379 120.0 . . ?
C381 C380 C463 120.8(13) . . ?
C464 C463 C380 174.5(19) . . ?
C48 C49 H49 120.0 . . ?
C48 C49 C50 120.0 . . ?
C50 C49 H49 120.0 . . ?
C49 C48 C47 120.0 . . ?
C49 C48 C99 116.1(12) . . ?
C47 C48 C99 123.5(12) . . ?
C48 C47 N46 130.7(11) . . ?
C52 C47 N46 109.3(11) . . ?
C52 C47 C48 120.0 . . ?
C47 C52 C53 107.0(11) . . ?
C47 C52 C51 120.0 . . ?
C51 C52 C53 132.9(11) . . ?
C52 C51 H51 120.0 . . ?
C52 C51 C50 120.0 . . ?
C50 C51 H51 120.0 . . ?
C49 C50 C121 121.5(12) . . ?
C51 C50 C49 120.0 . . ?
C51 C50 C121 118.5(12) . . ?
C337 C338 C249 177(2) . . ?
C471 C472 C458 173(2) . . ?
C435 C436 H436 118.6 . . ?
C435 C436 C437 123(2) . . ?
C437 C436 H436 118.6 . . ?
C331 C332 H332 120.0 . . ?
C331 C332 C333 120.0 . . ?
C333 C332 H332 120.0 . . ?
C332 C331 H331 120.0 . . ?
N330 C331 C332 120.0 . . ?
N330 C331 H331 120.0 . . ?
C331 N330 C335 120.0 . . ?
C331 N330 C336 120.4(12) . . ?
C335 N330 C336 119.4(12) . . ?
N330 C335 H335 120.0 . . ?
C334 C335 N330 120.0 . . ?
C334 C335 H335 120.0 . . ?
C335 C334 C333 120.0 . . ?
C335 C334 C348 115.5(13) . . ?
C333 C334 C348 124.4(13) . . ?
C332 C333 H333 120.0 . . ?
C334 C333 C332 120.0 . . ?
C334 C333 H333 120.0 . . ?
C24 C25 C33 120.0 . . ?
N26 C25 C24 130.4(12) . . ?
N26 C25 C33 109.4(12) . . ?
C25 C24 N23 132.7(12) . . ?
C36 C24 N23 107.2(12) . . ?
C36 C24 C25 120.0 . . ?
C24 C36 C37 107.4(12) . . ?
C24 C36 C35 120.0 . . ?
C35 C36 C37 132.5(12) . . ?
C36 C35 H35 120.0 . . ?
C36 C35 C34 120.0 . . ?
C34 C35 H35 120.0 . . ?
C35 C34 H34 120.0 . . ?
C35 C34 C33 120.0 . . ?
C33 C34 H34 120.0 . . ?
C25 C33 C32 104.4(12) . . ?
C34 C33 C25 120.0 . . ?
C34 C33 C32 135.0(12) . . ?
C95 C96 C77 171(2) . . ?
H67A C67 H67B 109.5 . . ?
H67A C67 H67C 109.5 . . ?
H67B C67 H67C 109.5 . . ?
N61 C67 H67A 109.5 . . ?
N61 C67 H67B 109.5 . . ?
N61 C67 H67C 109.5 . . ?
C469 C451 C452 120.9(18) . . ?
C469 C451 C450 127.3(19) . . ?
C450 C451 C452 111.8(13) . . ?
C293 C292 C304 121.9(16) . . ?
C293 C292 N291 128.0(19) . . ?
N291 C292 C304 109.8(13) . . ?
C342 C341 C320 171(2) . . ?
C100 C99 C48 173(2) . . ?
C426 C427 H427 117.5 . . ?
C426 C427 C428 125(2) . . ?
C428 C427 H427 117.5 . . ?
C220 C219 C152 170(2) . . ?
C219 C220 C201 176(2) . . ?
C104 C101 C19 108.4(12) . . ?
C103 C101 C19 112.4(13) . . ?
C103 C101 C104 106.4(14) . . ?
C102 C101 C19 111.2(12) . . ?
C102 C101 C104 110.7(14) . . ?
C102 C101 C103 107.6(14) . . ?
C304 C303 H303 118.6 . . ?
C302 C303 C304 123(2) . . ?
C302 C303 H303 118.6 . . ?
C99 C100 C86 174.6(19) . . ?
C404 C403 H403 117.6 . . ?
C402 C403 C404 125(2) . . ?
C402 C403 H403 117.6 . . ?
C470 C469 C451 173(2) . . ?
H12D C124 H12E 109.5 . . ?
H12D C124 H12F 109.5 . . ?
H12E C124 H12F 109.5 . . ?
C121 C124 H12D 109.5 . . ?
C121 C124 H12E 109.5 . . ?
C121 C124 H12F 109.5 . . ?
H11A C111 H11B 109.5 . . ?
H11A C111 H11C 109.5 . . ?
H11B C111 H11C 109.5 . . ?
C109 C111 H11A 109.5 . . ?
C109 C111 H11B 109.5 . . ?
C109 C111 H11C 109.5 . . ?
C303 C302 H302 121.2 . . ?
C303 C302 C301 118(2) . . ?
C301 C302 H302 121.2 . . ?
N447 C453 H45A 109.5 . . ?
N447 C453 H45B 109.5 . . ?
N447 C453 H45C 109.5 . . ?
H45A C453 H45B 109.5 . . ?
H45A C453 H45C 109.5 . . ?
H45B C453 H45C 109.5 . . ?
C363 C361 C278 115.8(16) . . ?
C364 C361 C363 109.3(15) . . ?
C364 C361 C278 108.9(14) . . ?
C362 C361 C363 107.9(16) . . ?
C362 C361 C278 110.0(15) . . ?
C362 C361 C364 104.3(15) . . ?
N454 C455 H455 122.7 . . ?
C456 C455 N454 115(2) . . ?
C456 C455 H455 122.7 . . ?
H10D C106 H10E 109.5 . . ?
H10D C106 H10F 109.5 . . ?
H10E C106 H10F 109.5 . . ?
C105 C106 H10D 109.5 . . ?
C105 C106 H10E 109.5 . . ?
C105 C106 H10F 109.5 . . ?
C436 C437 H437 120.9 . . ?
C438 C437 C436 118(2) . . ?
C438 C437 H437 120.9 . . ?
C293 C301 C300 108.8(16) . . ?
C293 C301 C302 120.5(19) . . ?
C300 C301 C302 130.4(18) . . ?
C25 N26 H26 124.5 . . ?
C25 N26 C27 111.0(14) . . ?
C27 N26 H26 124.5 . . ?
N454 C460 H46A 109.5 . . ?
N454 C460 H46B 109.5 . . ?
N454 C460 H46C 109.5 . . ?
H46A C460 H46B 109.5 . . ?
H46A C460 H46C 109.5 . . ?
H46B C460 H46C 109.5 . . ?
N68 C74 H74A 109.5 . . ?
N68 C74 H74B 109.5 . . ?
N68 C74 H74C 109.5 . . ?
H74A C74 H74B 109.5 . . ?
H74A C74 H74C 109.5 . . ?
H74B C74 H74C 109.5 . . ?
N454 C459 H459 117.9 . . ?
C458 C459 N454 124(2) . . ?
C458 C459 H459 117.9 . . ?
N447 C448 C449 116.9(19) . . ?
N447 C448 H448 121.6 . . ?
C449 C448 H448 121.6 . . ?
C269 C288 H288 118.9 . . ?
C269 C288 C287 122.3(18) . . ?
C287 C288 H288 118.9 . . ?
C215 C216 C194 176(2) . . ?
C12 C7 N6 110.7(12) . . ?
C12 C7 C8 120.0 . . ?
C8 C7 N6 129.3(12) . . ?
C7 C12 C13 105.8(12) . . ?
C11 C12 C13 134.2(12) . . ?
C11 C12 C7 120.0 . . ?
C12 C11 H11 120.0 . . ?
C12 C11 C10 120.0 . . ?
C10 C11 H11 120.0 . . ?
C11 C10 C105 118.1(11) . . ?
C9 C10 C11 120.0 . . ?
C9 C10 C105 121.7(11) . . ?
C10 C9 H9 120.0 . . ?
C8 C9 C10 120.0 . . ?
C8 C9 H9 120.0 . . ?
C7 C8 C91 122.7(12) . . ?
C9 C8 C91 117.3(12) . . ?
C9 C8 C7 120.0 . . ?
C107 C105 C106 107.8(13) . . ?
C107 C105 C10 108.2(12) . . ?
C107 C105 C108 109.3(12) . . ?
C106 C105 C10 110.0(12) . . ?
C108 C105 C106 113.4(14) . . ?
C108 C105 C10 108.1(12) . . ?
C231 C229 C134 107.1(11) . . ?
C230 C229 C231 102.1(13) . . ?
C230 C229 C232 115.6(14) . . ?
C230 C229 C134 114.3(12) . . ?
C232 C229 C231 103.8(13) . . ?
C232 C229 C134 112.2(12) . . ?
C65 C66 H66 120.0 . . ?
C65 C66 N61 120.0 . . ?
N61 C66 H66 120.0 . . ?
C66 C65 H65 120.0 . . ?
C66 C65 C64 120.0 . . ?
C64 C65 H65 120.0 . . ?
C65 C64 H64 120.0 . . ?
C65 C64 C63 120.0 . . ?
C63 C64 H64 120.0 . . ?
C64 C63 C89 120.1(12) . . ?
C62 C63 C64 120.0 . . ?
C62 C63 C89 119.4(12) . . ?
C63 C62 H62 120.0 . . ?
N61 C62 C63 120.0 . . ?
N61 C62 H62 120.0 . . ?
C66 N61 C67 120.8(12) . . ?
C62 N61 C67 119.2(12) . . ?
C62 N61 C66 120.0 . . ?
C449 C450 C451 125.2(19) . . ?
C449 C450 H450 117.4 . . ?
C451 C450 H450 117.4 . . ?
C105 C108 H10G 109.5 . . ?
C105 C108 H10H 109.5 . . ?
C105 C108 H10I 109.5 . . ?
H10G C108 H10H 109.5 . . ?
H10G C108 H10I 109.5 . . ?
H10H C108 H10I 109.5 . . ?
C459 C458 C472 121(2) . . ?
C459 C458 C457 114(2) . . ?
C457 C458 C472 124.1(19) . . ?
C427 C428 C416 118(2) . . ?
C429 C428 C416 102.0(19) . . ?
C429 C428 C427 140(2) . . ?
N433 C434 C435 117(2) . . ?
N433 C434 H434 121.7 . . ?
C435 C434 H434 121.7 . . ?
H35A C350 H35B 109.5 . . ?
H35A C350 H35C 109.5 . . ?
H35B C350 H35C 109.5 . . ?
C349 C350 H35A 109.5 . . ?
C349 C350 H35B 109.5 . . ?
C349 C350 H35C 109.5 . . ?
C285 C286 H286 117.9 . . ?
C285 C286 C287 124.2(17) . . ?
C287 C286 H286 117.9 . . ?
C365 C366 H36D 109.5 . . ?
C365 C366 H36E 109.5 . . ?
C365 C366 H36F 109.5 . . ?
H36D C366 H36E 109.5 . . ?
H36D C366 H36F 109.5 . . ?
H36E C366 H36F 109.5 . . ?
C346 C345 C327 172(2) . . ?
C137 C138 H138 120.0 . . ?
C137 C138 C139 120.0 . . ?
C139 C138 H138 120.0 . . ?
C138 C137 C129 120.0 . . ?
C138 C137 C136 134.3(14) . . ?
C129 C137 C136 105.7(14) . . ?
C137 C129 N130 110.3(14) . . ?
C128 C129 N130 129.7(14) . . ?
C128 C129 C137 120.0 . . ?
N127 C128 C129 130.5(14) . . ?
N127 C128 C140 109.5(14) . . ?
C129 C128 C140 120.0 . . ?
C128 C140 C141 104.9(14) . . ?
C139 C140 C128 120.0 . . ?
C139 C140 C141 135.1(14) . . ?
C138 C139 H139 120.0 . . ?
C140 C139 C138 120.0 . . ?
C140 C139 H139 120.0 . . ?
C247 C245 C174 108.1(15) . . ?
C248 C245 C174 109.0(14) . . ?
C248 C245 C247 109.7(16) . . ?
C248 C245 C246 112.6(17) . . ?
C246 C245 C174 109.7(15) . . ?
C246 C245 C247 107.7(15) . . ?
C151 C152 C219 119.0(13) . . ?
C151 C152 C153 120.0 . . ?
C153 C152 C219 120.7(13) . . ?
N150 C151 C152 129.7(11) . . ?
N150 C151 C156 110.3(11) . . ?
C156 C151 C152 120.0 . . ?
C151 C156 C157 107.2(11) . . ?
C151 C156 C155 120.0 . . ?
C155 C156 C157 132.8(11) . . ?
C156 C155 H155 120.0 . . ?
C156 C155 C154 120.0 . . ?
C154 C155 H155 120.0 . . ?
C155 C154 C237 117.7(12) . . ?
C153 C154 C237 122.1(12) . . ?
C153 C154 C155 120.0 . . ?
C152 C153 H153 120.0 . . ?
C154 C153 C152 120.0 . . ?
C154 C153 H153 120.0 . . ?
C214 C213 C187 171(2) . . ?
C485 C487 H48D 109.5 . . ?
C485 C487 H48E 109.5 . . ?
C485 C487 H48F 109.5 . . ?
H48D C487 H48E 109.5 . . ?
H48D C487 H48F 109.5 . . ?
H48E C487 H48F 109.5 . . ?
C101 C104 H10J 109.5 . . ?
C101 C104 H10K 109.5 . . ?
C101 C104 H10L 109.5 . . ?
H10J C104 H10K 109.5 . . ?
H10J C104 H10L 109.5 . . ?
H10K C104 H10L 109.5 . . ?
N433 C438 H438 120.9 . . ?
C437 C438 N433 118(2) . . ?
C437 C438 H438 120.9 . . ?
C257 C258 C353 116.4(17) . . ?
C259 C258 C257 119.9(15) . . ?
C259 C258 C353 123.7(18) . . ?
C123 C121 C50 113.0(13) . . ?
C123 C121 C124 107.0(13) . . ?
C123 C121 C122 104.8(13) . . ?
C50 C121 C122 110.9(13) . . ?
C124 C121 C50 108.6(12) . . ?
C124 C121 C122 112.4(14) . . ?
N167 C166 C165 129.3(13) . . ?
N167 C166 C181 110.7(13) . . ?
C165 C166 C181 120.0 . . ?
C166 C165 C222 123.1(12) . . ?
C184 C165 C222 116.8(12) . . ?
C184 C165 C166 120.0 . . ?
C165 C184 H184 120.0 . . ?
C183 C184 C165 120.0 . . ?
C183 C184 H184 120.0 . . ?
C184 C183 C182 120.0 . . ?
C184 C183 C241 117.7(11) . . ?
C182 C183 C241 122.3(11) . . ?
C183 C182 H182 120.0 . . ?
C181 C182 C183 120.0 . . ?
C181 C182 H182 120.0 . . ?
C166 C181 C180 109.0(12) . . ?
C182 C181 C180 131.0(12) . . ?
C182 C181 C166 120.0 . . ?
C465 C466 C393 173(2) . . ?
C245 C247 H24A 109.5 . . ?
C245 C247 H24B 109.5 . . ?
C245 C247 H24C 109.5 . . ?
H24A C247 H24B 109.5 . . ?
H24A C247 H24C 109.5 . . ?
H24B C247 H24C 109.5 . . ?
N185 C191 H19A 109.5 . . ?
N185 C191 H19B 109.5 . . ?
N185 C191 H19C 109.5 . . ?
H19A C191 H19B 109.5 . . ?
H19A C191 H19C 109.5 . . ?
H19B C191 H19C 109.5 . . ?
C347 C348 C334 176(2) . . ?
C90 C89 C63 169.6(18) . . ?
C39 C109 C111 116.6(18) . . ?
C39 C109 C112 113.9(19) . . ?
C110 C109 C39 108.4(18) . . ?
C110 C109 C111 106.5(19) . . ?
C110 C109 C112 104.8(19) . . ?
C112 C109 C111 106(2) . . ?
C345 C346 C289 177(2) . . ?
N199 C205 H20A 109.5 . . ?
N199 C205 H20B 109.5 . . ?
N199 C205 H20C 109.5 . . ?
H20A C205 H20B 109.5 . . ?
H20A C205 H20C 109.5 . . ?
H20B C205 H20C 109.5 . . ?
N206 C212 H21A 109.5 . . ?
N206 C212 H21B 109.5 . . ?
N206 C212 H21C 109.5 . . ?
H21A C212 H21B 109.5 . . ?
H21A C212 H21C 109.5 . . ?
H21B C212 H21C 109.5 . . ?
C258 C353 C354 107.9(13) . . ?
C355 C353 C258 114.9(14) . . ?
C355 C353 C356 107.7(14) . . ?
C355 C353 C354 104.8(13) . . ?
C356 C353 C258 113.7(14) . . ?
C356 C353 C354 107.3(13) . . ?
C456 C457 C458 121(2) . . ?
C456 C457 H457 119.7 . . ?
C458 C457 H457 119.7 . . ?
C245 C248 H24D 109.5 . . ?
C245 C248 H24E 109.5 . . ?
C245 C248 H24F 109.5 . . ?
H24D C248 H24E 109.5 . . ?
H24D C248 H24F 109.5 . . ?
H24E C248 H24F 109.5 . . ?
N330 C336 H33A 109.5 . . ?
N330 C336 H33B 109.5 . . ?
N330 C336 H33C 109.5 . . ?
H33A C336 H33B 109.5 . . ?
H33A C336 H33C 109.5 . . ?
H33B C336 H33C 109.5 . . ?
C245 C246 H24G 109.5 . . ?
C245 C246 H24H 109.5 . . ?
C245 C246 H24I 109.5 . . ?
H24G C246 H24H 109.5 . . ?
H24G C246 H24I 109.5 . . ?
H24H C246 H24I 109.5 . . ?
C361 C363 H36G 109.5 . . ?
C361 C363 H36H 109.5 . . ?
C361 C363 H36I 109.5 . . ?
H36G C363 H36H 109.5 . . ?
H36G C363 H36I 109.5 . . ?
H36H C363 H36I 109.5 . . ?
C288 C287 C357 121.6(17) . . ?
C286 C287 C288 116.6(14) . . ?
C286 C287 C357 120.7(17) . . ?
C101 C103 H10M 109.5 . . ?
C101 C103 H10N 109.5 . . ?
C101 C103 H10O 109.5 . . ?
H10M C103 H10N 109.5 . . ?
H10M C103 H10O 109.5 . . ?
H10N C103 H10O 109.5 . . ?
C372 C369 C298 109.2(14) . . ?
C372 C369 C371 106.2(14) . . ?
C371 C369 C298 112.3(15) . . ?
C370 C369 C298 115.1(14) . . ?
C370 C369 C372 106.2(15) . . ?
C370 C369 C371 107.4(15) . . ?
N323 C329 H32A 109.5 . . ?
N323 C329 H32B 109.5 . . ?
N323 C329 H32C 109.5 . . ?
H32A C329 H32B 109.5 . . ?
H32A C329 H32C 109.5 . . ?
H32B C329 H32C 109.5 . . ?
C279 C278 C361 118.2(19) . . ?
C279 C278 C277 123.3(19) . . ?
C277 C278 C361 118.4(19) . . ?
N316 C322 H32D 109.5 . . ?
N316 C322 H32E 109.5 . . ?
N316 C322 H32F 109.5 . . ?
H32D C322 H32E 109.5 . . ?
H32D C322 H32F 109.5 . . ?
H32E C322 H32F 109.5 . . ?
C109 C110 H11D 109.5 . . ?
C109 C110 H11E 109.5 . . ?
C109 C110 H11F 109.5 . . ?
H11D C110 H11E 109.5 . . ?
H11D C110 H11F 109.5 . . ?
H11E C110 H11F 109.5 . . ?
C101 C102 H10P 109.5 . . ?
C101 C102 H10Q 109.5 . . ?
C101 C102 H10R 109.5 . . ?
H10P C102 H10Q 109.5 . . ?
H10P C102 H10R 109.5 . . ?
H10Q C102 H10R 109.5 . . ?
H35D C352 H35E 109.5 . . ?
H35D C352 H35F 109.5 . . ?
H35E C352 H35F 109.5 . . ?
C349 C352 H35D 109.5 . . ?
C349 C352 H35E 109.5 . . ?
C349 C352 H35F 109.5 . . ?
H35G C351 H35H 109.5 . . ?
H35G C351 H35I 109.5 . . ?
H35H C351 H35I 109.5 . . ?
C349 C351 H35G 109.5 . . ?
C349 C351 H35H 109.5 . . ?
C349 C351 H35I 109.5 . . ?
N433 C439 H43A 109.5 . . ?
N433 C439 H43B 109.5 . . ?
N433 C439 H43C 109.5 . . ?
H43A C439 H43B 109.5 . . ?
H43A C439 H43C 109.5 . . ?
H43B C439 H43C 109.5 . . ?
N192 C198 H19D 109.5 . . ?
N192 C198 H19E 109.5 . . ?
N192 C198 H19F 109.5 . . ?
H19D C198 H19E 109.5 . . ?
H19D C198 H19F 109.5 . . ?
H19E C198 H19F 109.5 . . ?
C422 C493 C496 113.2(12) . . ?
C495 C493 C422 108.7(11) . . ?
C495 C493 C494 107.02(19) . . ?
C495 C493 C496 106.98(19) . . ?
C494 C493 C422 113.7(11) . . ?
C494 C493 C496 106.96(17) . . ?
H35J C359 H35K 109.5 . . ?
H35J C359 H35L 109.5 . . ?
H35K C359 H35L 109.5 . . ?
C357 C359 H35J 109.5 . . ?
C357 C359 H35K 109.5 . . ?
C357 C359 H35L 109.5 . . ?
C361 C364 H36J 109.5 . . ?
C361 C364 H36K 109.5 . . ?
C361 C364 H36L 109.5 . . ?
H36J C364 H36K 109.5 . . ?
H36J C364 H36L 109.5 . . ?
H36K C364 H36L 109.5 . . ?
H23A C234 H23B 109.5 . . ?
H23A C234 H23C 109.5 . . ?
H23B C234 H23C 109.5 . . ?
C233 C234 H23A 109.5 . . ?
C233 C234 H23B 109.5 . . ?
C233 C234 H23C 109.5 . . ?
C142 C143 C144 120.0 . . ?
C142 C143 C225 121.0(13) . . ?
C144 C143 C225 119.0(13) . . ?
C143 C142 H142 120.0 . . ?
C141 C142 C143 120.0 . . ?
C141 C142 H142 120.0 . . ?
C142 C141 C140 131.0(14) . . ?
C142 C141 C126 120.0 . . ?
C126 C141 C140 109.0(14) . . ?
N127 C126 C141 108.0(15) . . ?
N127 C126 C125 132.0(15) . . ?
C141 C126 C125 120.0 . . ?
C126 C125 C214 122.2(15) . . ?
C144 C125 C126 120.0 . . ?
C144 C125 C214 117.7(15) . . ?
C143 C144 H144 120.0 . . ?
C125 C144 C143 120.0 . . ?
C125 C144 H144 120.0 . . ?
C353 C355 H35M 109.5 . . ?
C353 C355 H35N 109.5 . . ?
C353 C355 H35O 109.5 . . ?
H35M C355 H35N 109.5 . . ?
H35M C355 H35O 109.5 . . ?
H35N C355 H35O 109.5 . . ?
C365 C367 H36M 109.5 . . ?
C365 C367 H36N 109.5 . . ?
C365 C367 H36O 109.5 . . ?
H36M C367 H36N 109.5 . . ?
H36M C367 H36O 109.5 . . ?
H36N C367 H36O 109.5 . . ?
C353 C356 H35P 109.5 . . ?
C353 C356 H35Q 109.5 . . ?
C353 C356 H35R 109.5 . . ?
H35P C356 H35Q 109.5 . . ?
H35P C356 H35R 109.5 . . ?
H35Q C356 H35R 109.5 . . ?
C121 C122 H12G 109.5 . . ?
C121 C122 H12H 109.5 . . ?
C121 C122 H12I 109.5 . . ?
H12G C122 H12H 109.5 . . ?
H12G C122 H12I 109.5 . . ?
H12H C122 H12I 109.5 . . ?
C229 C231 H23D 109.5 . . ?
C229 C231 H23E 109.5 . . ?
C229 C231 H23F 109.5 . . ?
H23D C231 H23E 109.5 . . ?
H23D C231 H23F 109.5 . . ?
H23E C231 H23F 109.5 . . ?
C493 C495 H49A 109.5 . . ?
C493 C495 H49B 109.5 . . ?
C493 C495 H49C 109.5 . . ?
H49A C495 H49B 109.5 . . ?
H49A C495 H49C 109.5 . . ?
H49B C495 H49C 109.5 . . ?
C237 C238 H23G 109.5 . . ?
C237 C238 H23H 109.5 . . ?
C237 C238 H23I 109.5 . . ?
H23G C238 H23H 109.5 . . ?
H23G C238 H23I 109.5 . . ?
H23H C238 H23I 109.5 . . ?
C350 C349 C267 105.1(12) . . ?
C350 C349 C352 112.6(14) . . ?
C350 C349 C351 109.9(14) . . ?
C352 C349 C267 107.2(13) . . ?
C352 C349 C351 110.8(15) . . ?
C351 C349 C267 111.0(13) . . ?
C260 C259 H259 120.5 . . ?
C258 C259 C260 119.0(18) . . ?
C258 C259 H259 120.5 . . ?
C163 C233 C234 111.2(13) . . ?
C163 C233 C236 110.9(14) . . ?
C236 C233 C234 108.4(14) . . ?
C235 C233 C163 108.0(12) . . ?
C235 C233 C234 113.5(15) . . ?
C235 C233 C236 104.7(14) . . ?
C276 C277 C278 119(2) . . ?
C276 C277 H277 120.4 . . ?
C278 C277 H277 120.4 . . ?
C485 C488 H48G 109.5 . . ?
C485 C488 H48H 109.5 . . ?
C485 C488 H48I 109.5 . . ?
H48G C488 H48H 109.5 . . ?
H48G C488 H48I 109.5 . . ?
H48H C488 H48I 109.5 . . ?
H11G C119 H11H 109.5 . . ?
H11G C119 H11I 109.5 . . ?
H11H C119 H11I 109.5 . . ?
C117 C119 H11G 109.5 . . ?
C117 C119 H11H 109.5 . . ?
C117 C119 H11I 109.5 . . ?
C229 C230 H23J 109.5 . . ?
C229 C230 H23K 109.5 . . ?
C229 C230 H23L 109.5 . . ?
H23J C230 H23K 109.5 . . ?
H23J C230 H23L 109.5 . . ?
H23K C230 H23L 109.5 . . ?
N440 C446 H44A 109.5 . . ?
N440 C446 H44B 109.5 . . ?
N440 C446 H44C 109.5 . . ?
H44A C446 H44B 109.5 . . ?
H44A C446 H44C 109.5 . . ?
H44B C446 H44C 109.5 . . ?
C501 C502 C497 120.0 . . ?
C500 C501 C502 120.0 . . ?
C501 C500 C499 120.0 . . ?
C500 C499 C498 120.0 . . ?
C497 C498 C499 120.0 . . ?
C498 C497 C502 120.0 . . ?
C237 C239 H23M 109.5 . . ?
C237 C239 H23N 109.5 . . ?
C237 C239 H23O 109.5 . . ?
H23M C239 H23N 109.5 . . ?
H23M C239 H23O 109.5 . . ?
H23N C239 H23O 109.5 . . ?
C229 C232 H23P 109.5 . . ?
C229 C232 H23Q 109.5 . . ?
C229 C232 H23R 109.5 . . ?
H23P C232 H23Q 109.5 . . ?
H23P C232 H23R 109.5 . . ?
H23Q C232 H23R 109.5 . . ?
C493 C494 H49D 109.5 . . ?
C493 C494 H49E 109.5 . . ?
C493 C494 H49F 109.5 . . ?
H49D C494 H49E 109.5 . . ?
H49D C494 H49F 109.5 . . ?
H49E C494 H49F 109.5 . . ?
C237 C240 H24J 109.5 . . ?
C237 C240 H24K 109.5 . . ?
C237 C240 H24L 109.5 . . ?
H24J C240 H24K 109.5 . . ?
H24J C240 H24L 109.5 . . ?
H24K C240 H24L 109.5 . . ?
C369 C372 H37A 109.5 . . ?
C369 C372 H37B 109.5 . . ?
C369 C372 H37C 109.5 . . ?
H37A C372 H37B 109.5 . . ?
H37A C372 H37C 109.5 . . ?
H37B C372 H37C 109.5 . . ?
C109 C112 H11J 109.5 . . ?
C109 C112 H11K 109.5 . . ?
C109 C112 H11L 109.5 . . ?
H11J C112 H11K 109.5 . . ?
H11J C112 H11L 109.5 . . ?
H11K C112 H11L 109.5 . . ?
C233 C236 H23S 109.5 . . ?
C233 C236 H23T 109.5 . . ?
C233 C236 H23U 109.5 . . ?
H23S C236 H23T 109.5 . . ?
H23S C236 H23U 109.5 . . ?
H23T C236 H23U 109.5 . . ?
C233 C235 H23V 109.5 . . ?
C233 C235 H23W 109.5 . . ?
C233 C235 H23X 109.5 . . ?
H23V C235 H23W 109.5 . . ?
H23V C235 H23X 109.5 . . ?
H23W C235 H23X 109.5 . . ?
H47D C478 H47E 109.5 . . ?
H47D C478 H47F 109.5 . . ?
H47E C478 H47F 109.5 . . ?
C477 C478 H47D 109.5 . . ?
C477 C478 H47E 109.5 . . ?
C477 C478 H47F 109.5 . . ?
H12J C120 H12K 109.5 . . ?
H12J C120 H12L 109.5 . . ?
H12K C120 H12L 109.5 . . ?
C117 C120 H12J 109.5 . . ?
C117 C120 H12K 109.5 . . ?
C117 C120 H12L 109.5 . . ?
N82 C88 H88A 109.5 . . ?
N82 C88 H88B 109.5 . . ?
N82 C88 H88C 109.5 . . ?
H88A C88 H88B 109.5 . . ?
H88A C88 H88C 109.5 . . ?
H88B C88 H88C 109.5 . . ?
C369 C371 H37D 109.5 . . ?
C369 C371 H37E 109.5 . . ?
C369 C371 H37F 109.5 . . ?
H37D C371 H37E 109.5 . . ?
H37D C371 H37F 109.5 . . ?
H37E C371 H37F 109.5 . . ?
H36P C360 H36Q 109.5 . . ?
H36P C360 H36R 109.5 . . ?
H36Q C360 H36R 109.5 . . ?
C357 C360 H36P 109.5 . . ?
C357 C360 H36Q 109.5 . . ?
C357 C360 H36R 109.5 . . ?
H35S C358 H35T 109.5 . . ?
H35S C358 H35U 109.5 . . ?
H35T C358 H35U 109.5 . . ?
C357 C358 H35S 109.5 . . ?
C357 C358 H35T 109.5 . . ?
C357 C358 H35U 109.5 . . ?
C369 C370 H37G 109.5 . . ?
C369 C370 H37H 109.5 . . ?
C369 C370 H37I 109.5 . . ?
H37G C370 H37H 109.5 . . ?
H37G C370 H37I 109.5 . . ?
H37H C370 H37I 109.5 . . ?
C479 C477 C382 114.2(12) . . ?
C479 C477 C478 106.0(14) . . ?
C479 C477 C480 111.2(15) . . ?
C382 C477 C478 112.0(13) . . ?
C480 C477 C382 107.3(12) . . ?
C480 C477 C478 106.0(15) . . ?
C359 C357 C287 112.9(13) . . ?
C359 C357 C360 106.89(19) . . ?
C360 C357 C287 111.0(15) . . ?
C358 C357 C287 112.0(13) . . ?
C358 C357 C359 106.88(19) . . ?
C358 C357 C360 106.86(19) . . ?
C213 C214 C125 173(2) . . ?
C59 C117 C119 113.7(11) . . ?
C59 C117 C118 115.7(11) . . ?
C120 C117 C59 106.0(10) . . ?
C120 C117 C119 106.98(19) . . ?
C120 C117 C118 107.01(19) . . ?
C118 C117 C119 106.94(19) . . ?
N75 C81 H81A 109.5 . . ?
N75 C81 H81B 109.5 . . ?
N75 C81 H81C 109.5 . . ?
H81A C81 H81B 109.5 . . ?
H81A C81 H81C 109.5 . . ?
H81B C81 H81C 109.5 . . ?
C353 C354 H35V 109.5 . . ?
C353 C354 H35W 109.5 . . ?
C353 C354 H35X 109.5 . . ?
H35V C354 H35W 109.5 . . ?
H35V C354 H35X 109.5 . . ?
H35W C354 H35X 109.5 . . ?
H24M C243 H24N 109.5 . . ?
H24M C243 H24O 109.5 . . ?
H24N C243 H24O 109.5 . . ?
C241 C243 H24M 109.5 . . ?
C241 C243 H24N 109.5 . . ?
C241 C243 H24O 109.5 . . ?
H49G C490 H49H 109.5 . . ?
H49G C490 H49I 109.5 . . ?
H49H C490 H49I 109.5 . . ?
C489 C490 H49G 109.5 . . ?
C489 C490 H49H 109.5 . . ?
C489 C490 H49I 109.5 . . ?
H49J C491 H49K 109.5 . . ?
H49J C491 H49L 109.5 . . ?
H49K C491 H49L 109.5 . . ?
C489 C491 H49J 109.5 . . ?
C489 C491 H49K 109.5 . . ?
C489 C491 H49L 109.5 . . ?
H24P C244 H24Q 109.5 . . ?
H24P C244 H24R 109.5 . . ?
H24Q C244 H24R 109.5 . . ?
C241 C244 H24P 109.5 . . ?
C241 C244 H24Q 109.5 . . ?
C241 C244 H24R 109.5 . . ?
N26 C27 C32 105.9(14) . . ?
N26 C27 C28 134.1(14) . . ?
C32 C27 C28 120.0 . . ?
C27 C32 C33 109.0(13) . . ?
C31 C32 C33 130.8(13) . . ?
C31 C32 C27 120.0 . . ?
C32 C31 H31 120.0 . . ?
C32 C31 C30 120.0 . . ?
C30 C31 H31 120.0 . . ?
C31 C30 C113 123.1(13) . . ?
C29 C30 C31 120.0 . . ?
C29 C30 C113 114.2(13) . . ?
C30 C29 H29 120.0 . . ?
C30 C29 C28 120.0 . . ?
C28 C29 H29 120.0 . . ?
C27 C28 C95 115.0(14) . . ?
C29 C28 C95 125.0(14) . . ?
C29 C28 C27 120.0 . . ?
C226 C225 C143 110.9(14) . . ?
C226 C225 C227 107.00(19) . . ?
C226 C225 C228 106.95(19) . . ?
C227 C225 C143 113.3(13) . . ?
C227 C225 C228 106.90(19) . . ?
C228 C225 C143 111.5(15) . . ?
H49M C492 H49N 109.5 . . ?
H49M C492 H49O 109.5 . . ?
H49N C492 H49O 109.5 . . ?
C489 C492 H49M 109.5 . . ?
C489 C492 H49N 109.5 . . ?
C489 C492 H49O 109.5 . . ?
H24S C242 H24T 109.5 . . ?
H24S C242 H24U 109.5 . . ?
H24T C242 H24U 109.5 . . ?
C241 C242 H24S 109.5 . . ?
C241 C242 H24T 109.5 . . ?
C241 C242 H24U 109.5 . . ?
C131 C132 C215 121.5(14) . . ?
C131 C132 C133 120.0 . . ?
C133 C132 C215 118.3(14) . . ?
C132 C131 N130 131.1(13) . . ?
C132 C131 C136 120.0 . . ?
C136 C131 N130 108.8(13) . . ?
C131 C136 C137 107.2(13) . . ?
C131 C136 C135 120.0 . . ?
C135 C136 C137 132.7(13) . . ?
C136 C135 H135 120.0 . . ?
C134 C135 C136 120.0 . . ?
C134 C135 H135 120.0 . . ?
C135 C134 C229 120.4(12) . . ?
C133 C134 C229 119.4(12) . . ?
C133 C134 C135 120.0 . . ?
C132 C133 H133 120.0 . . ?
C134 C133 C132 120.0 . . ?
C134 C133 H133 120.0 . . ?
C477 C480 H48J 109.5 . . ?
C477 C480 H48K 109.5 . . ?
C477 C480 H48L 109.5 . . ?
H48J C480 H48K 109.5 . . ?
H48J C480 H48L 109.5 . . ?
H48K C480 H48L 109.5 . . ?
C430 C431 C432 120.0 . . ?
C430 C431 C489 124.4(13) . . ?
C432 C431 C489 115.5(13) . . ?
C431 C430 H430 120.0 . . ?
C431 C430 C429 120.0 . . ?
C429 C430 H430 120.0 . . ?
C428 C429 C430 127.2(16) . . ?
C428 C429 C414 112.8(16) . . ?
C430 C429 C414 120.0 . . ?
N415 C414 C429 105.8(14) . . ?
N415 C414 C413 134.1(15) . . ?
C413 C414 C429 120.0 . . ?
C414 C413 C470 117.3(15) . . ?
C414 C413 C432 120.0 . . ?
C432 C413 C470 122.7(15) . . ?
C431 C432 H432 120.0 . . ?
C413 C432 C431 120.0 . . ?
C413 C432 H432 120.0 . . ?
C183 C241 C243 113.2(10) . . ?
C183 C241 C244 112.2(10) . . ?
C183 C241 C242 110.3(10) . . ?
C243 C241 C244 106.91(18) . . ?
C243 C241 C242 106.95(18) . . ?
C244 C241 C242 106.96(16) . . ?
C490 C489 C491 106.91(19) . . ?
C490 C489 C431 112.5(13) . . ?
C491 C489 C431 111.6(14) . . ?
C492 C489 C490 106.95(19) . . ?
C492 C489 C491 106.95(19) . . ?
C492 C489 C431 111.7(12) . . ?
C493 C496 H49P 109.5 . . ?
C493 C496 H49Q 109.5 . . ?
C493 C496 H49R 109.5 . . ?
H49P C496 H49Q 109.5 . . ?
H49P C496 H49R 109.5 . . ?
H49Q C496 H49R 109.5 . . ?
C482 C481 C411 114.8(15) . . ?
C484 C481 C411 113.0(14) . . ?
C484 C481 C482 106.9(2) . . ?
C484 C481 C483 106.90(19) . . ?
C483 C481 C411 108.0(13) . . ?
C483 C481 C482 106.86(19) . . ?
C361 C362 H36S 109.5 . . ?
C361 C362 H36T 109.5 . . ?
C361 C362 H36U 109.5 . . ?
H36S C362 H36T 109.5 . . ?
H36S C362 H36U 109.5 . . ?
H36T C362 H36U 109.5 . . ?
C117 C118 H11M 109.5 . . ?
C117 C118 H11N 109.5 . . ?
C117 C118 H11O 109.5 . . ?
H11M C118 H11N 109.5 . . ?
H11M C118 H11O 109.5 . . ?
H11N C118 H11O 109.5 . . ?
C30 C113 C116 115.0(15) . . ?
C114 C113 C30 102.8(13) . . ?
C114 C113 C115 106.96(19) . . ?
C114 C113 C116 106.9(2) . . ?
C115 C113 C30 117.5(14) . . ?
C115 C113 C116 106.84(19) . . ?
C481 C482 H48M 109.5 . . ?
C481 C482 H48N 109.5 . . ?
C481 C482 H48O 109.5 . . ?
H48M C482 H48N 109.5 . . ?
H48M C482 H48O 109.5 . . ?
H48N C482 H48O 109.5 . . ?
C475 C473 C391 109.7(11) . . ?
C475 C473 C476 106.94(19) . . ?
C475 C473 C474 106.91(19) . . ?
C476 C473 C391 115.7(11) . . ?
C476 C473 C474 106.87(19) . . ?
C474 C473 C391 110.2(11) . . ?
C481 C484 H48P 109.5 . . ?
C481 C484 H48Q 109.5 . . ?
C481 C484 H48R 109.5 . . ?
H48P C484 H48Q 109.5 . . ?
H48P C484 H48R 109.5 . . ?
H48Q C484 H48R 109.5 . . ?
C481 C483 H48S 109.5 . . ?
C481 C483 H48T 109.5 . . ?
C481 C483 H48U 109.5 . . ?
H48S C483 H48T 109.5 . . ?
H48S C483 H48U 109.5 . . ?
H48T C483 H48U 109.5 . . ?
C473 C475 H47G 109.5 . . ?
C473 C475 H47H 109.5 . . ?
C473 C475 H47I 109.5 . . ?
H47G C475 H47H 109.5 . . ?
H47G C475 H47I 109.5 . . ?
H47H C475 H47I 109.5 . . ?
C473 C476 H47J 109.5 . . ?
C473 C476 H47K 109.5 . . ?
C473 C476 H47L 109.5 . . ?
H47J C476 H47K 109.5 . . ?
H47J C476 H47L 109.5 . . ?
H47K C476 H47L 109.5 . . ?
C473 C474 H47M 109.5 . . ?
C473 C474 H47N 109.5 . . ?
C473 C474 H47O 109.5 . . ?
H47M C474 H47N 109.5 . . ?
H47M C474 H47O 109.5 . . ?
H47N C474 H47O 109.5 . . ?

loop_
_geom_bond_atom_site_label_1
_geom_bond_atom_site_label_2
_geom_bond_distance
_geom_bond_site_symmetry_2
_geom_bond_publ_flag
N395 H395 0.8800 . ?
N395 C396 1.362(14) . ?
N395 C394 1.375(14) . ?
N418 H418 0.8800 . ?
N418 C417 1.415(19) . ?
N418 C419 1.311(15) . ?
C325 C344 1.45(2) . ?
C325 C324 1.34(2) . ?
C325 C326 1.394(19) . ?
N254 H254 0.8800 . ?
N254 C253 1.396(13) . ?
N254 C255 1.333(15) . ?
N294 H294 0.8800 . ?
N294 C293 1.388(18) . ?
N294 C295 1.377(16) . ?
N6 H6 0.8800 . ?
N6 C5 1.407(14) . ?
N6 C7 1.411(14) . ?
N398 H398 0.8800 . ?
N398 C399 1.387(19) . ?
N398 C397 1.370(14) . ?
N323 C328 1.419(19) . ?
N323 C324 1.391(19) . ?
N323 C329 1.40(2) . ?
N447 C452 1.309(19) . ?
N447 C453 1.481(18) . ?
N447 C448 1.402(17) . ?
N251 H251 0.8800 . ?
N251 C252 1.436(15) . ?
N251 C250 1.379(14) . ?
N127 H127 0.8800 . ?
N127 C128 1.389(14) . ?
N127 C126 1.353(15) . ?
N170 H170 0.8800 . ?
N170 C171 1.382(14) . ?
N170 C169 1.409(13) . ?
N274 H274 0.8800 . ?
N274 C273 1.372(14) . ?
N274 C275 1.406(18) . ?
N167 H167 0.8800 . ?
N167 C168 1.416(16) . ?
N167 C166 1.364(13) . ?
N271 H271 0.8800 . ?
N271 C272 1.407(14) . ?
N271 C270 1.397(19) . ?
C399 C404 1.429(19) . ?
C399 C400 1.38(2) . ?
N415 H415 0.8800 . ?
N415 C416 1.35(2) . ?
N415 C414 1.381(14) . ?
C417 C416 1.39(2) . ?
C417 C425 1.39(2) . ?
N3 H3 0.8800 . ?
N3 C4 1.392(14) . ?
N3 C2 1.408(12) . ?
N378 H378 0.8800 . ?
N378 C377 1.364(14) . ?
N378 C379 1.403(13) . ?
C13 C5 1.3900 . ?
C13 C14 1.3900 . ?
C13 C12 1.435(11) . ?
C5 C4 1.3900 . ?
C4 C16 1.3900 . ?
C16 C15 1.3900 . ?
C16 C17 1.417(12) . ?
C15 H15 0.9500 . ?
C15 C14 1.3900 . ?
C14 H14 0.9500 . ?
N454 C455 1.361(19) . ?
N454 C460 1.46(2) . ?
N454 C459 1.35(2) . ?
C273 C272 1.3900 . ?
C273 C281 1.3900 . ?
C272 C284 1.3900 . ?
C284 C283 1.3900 . ?
C284 C285 1.393(17) . ?
C283 H283 0.9500 . ?
C283 C282 1.3900 . ?
C282 H282 0.9500 . ?
C282 C281 1.3900 . ?
C281 C280 1.40(2) . ?
N147 H147 0.8800 . ?
N147 C146 1.380(2) . ?
N147 C148 1.380(2) . ?
N43 H43 0.8800 . ?
N43 C42 1.383(16) . ?
N43 C44 1.368(15) . ?
N23 H23 0.8800 . ?
N23 C22 1.356(15) . ?
N23 C24 1.394(14) . ?
C171 C176 1.3900 . ?
C171 C172 1.3900 . ?
C176 C175 1.3900 . ?
C176 C177 1.460(12) . ?
C175 H175 0.9500 . ?
C175 C174 1.3900 . ?
C174 C173 1.3900 . ?
C174 C245 1.57(2) . ?
C173 H173 0.9500 . ?
C173 C172 1.3900 . ?
C172 C223 1.430(2) . ?
C146 C145 1.3900 . ?
C146 C161 1.3900 . ?
C145 C164 1.3900 . ?
C145 C218 1.430(2) . ?
C164 H164 0.9500 . ?
C164 C163 1.3900 . ?
C163 C162 1.3900 . ?
C163 C233 1.550(2) . ?
C162 H162 0.9500 . ?
C162 C161 1.3900 . ?
C161 C160 1.452(11) . ?
C416 C428 1.48(2) . ?
N375 H375 0.8800 . ?
N375 C374 1.369(14) . ?
N375 C376 1.432(13) . ?
C339 C340 1.11(2) . ?
C339 C256 1.41(2) . ?
C276 C343 1.40(2) . ?
C276 C275 1.39(2) . ?
C276 C277 1.38(2) . ?
C328 H328 0.9500 . ?
C328 C327 1.33(2) . ?
C347 C296 1.432(2) . ?
C347 C348 1.200(2) . ?
C218 C217 1.214(11) . ?
C92 C70 1.430(2) . ?
C92 C91 1.173(11) . ?
C468 C449 1.45(2) . ?
C468 C467 1.154(19) . ?
N150 H150 0.8800 . ?
N150 C149 1.380(2) . ?
N150 C151 1.380(2) . ?
C93 C72 1.430(2) . ?
C93 C94 1.192(11) . ?
C72 C71 1.3900 . ?
C72 C73 1.3900 . ?
C71 H71 0.9500 . ?
C71 C70 1.3900 . ?
C70 C69 1.3900 . ?
C69 H69 0.9500 . ?
C69 N68 1.3900 . ?
N68 C73 1.3900 . ?
N68 C74 1.501(14) . ?
C73 H73 0.9500 . ?
N130 H130 0.8800 . ?
N130 C129 1.387(17) . ?
N130 C131 1.402(15) . ?
C90 C1 1.430(2) . ?
C90 C89 1.226(12) . ?
C107 H10A 0.9800 . ?
C107 H10B 0.9800 . ?
C107 H10C 0.9800 . ?
C107 C105 1.550(2) . ?
N82 C87 1.3900 . ?
N82 C83 1.3900 . ?
N82 C88 1.452(18) . ?
C87 H87 0.9500 . ?
C87 C86 1.3900 . ?
C86 C85 1.3900 . ?
C86 C100 1.431(2) . ?
C85 H85 0.9500 . ?
C85 C84 1.3900 . ?
C84 H84 0.9500 . ?
C84 C83 1.3900 . ?
C83 H83 0.9500 . ?
C2 C1 1.3900 . ?
C2 C17 1.3901 . ?
C1 C20 1.3900 . ?
C20 H20 0.9500 . ?
C20 C19 1.3900 . ?
C19 C18 1.3900 . ?
C19 C101 1.566(17) . ?
C18 H18 0.9500 . ?
C18 C17 1.3900 . ?
C260 C261 1.444(17) . ?
C260 C255 1.34(2) . ?
C260 C259 1.43(2) . ?
C289 C308 1.3900 . ?
C289 C290 1.3900 . ?
C289 C346 1.431(2) . ?
C308 H308 0.9500 . ?
C308 C307 1.3900 . ?
C307 C306 1.3900 . ?
C307 C365 1.571(17) . ?
C306 H306 0.9500 . ?
C306 C305 1.3900 . ?
C305 C290 1.3900 . ?
C305 C304 1.44(2) . ?
C290 N291 1.372(15) . ?
C252 C264 1.3900 . ?
C252 C253 1.3900 . ?
C264 C263 1.3900 . ?
C264 C265 1.453(11) . ?
C263 H263 0.9500 . ?
C263 C262 1.3900 . ?
C262 H262 0.9500 . ?
C262 C261 1.3900 . ?
C261 C253 1.3900 . ?
C327 C326 1.43(2) . ?
C327 C345 1.430(2) . ?
C315 H31A 0.9800 . ?
C315 H31B 0.9800 . ?
C315 H31C 0.9800 . ?
C315 N309 1.458(16) . ?
C344 C343 1.22(2) . ?
C324 H324 0.9500 . ?
C404 C405 1.425(19) . ?
C404 C403 1.36(2) . ?
C425 C426 1.44(2) . ?
C425 C424 1.399(19) . ?
C223 C224 1.195(10) . ?
C461 C462 1.272(17) . ?
C461 C435 1.400(2) . ?
C426 H426 0.9500 . ?
C426 C427 1.35(2) . ?
N46 H46 0.8800 . ?
N46 C45 1.409(14) . ?
N46 C47 1.409(15) . ?
C304 C292 1.41(2) . ?
C304 C303 1.35(2) . ?
C340 C318 1.48(2) . ?
C337 C311 1.431(2) . ?
C337 C338 1.200(2) . ?
C168 C180 1.3900 . ?
C168 C169 1.3900 . ?
C180 C179 1.3900 . ?
C180 C181 1.435(12) . ?
C179 H179 0.9500 . ?
C179 C178 1.3900 . ?
C178 H178 0.9500 . ?
C178 C177 1.3900 . ?
C177 C169 1.3900 . ?
C326 H326 0.9500 . ?
C462 C373 1.401(2) . ?
C285 C270 1.37(2) . ?
C285 C286 1.40(2) . ?
C270 C269 1.44(2) . ?
C95 C96 1.214(12) . ?
C95 C28 1.430(2) . ?
C449 C448 1.45(2) . ?
C449 C450 1.37(2) . ?
C217 C196 1.430(2) . ?
C342 C269 1.42(2) . ?
C342 C341 1.16(2) . ?
C91 C8 1.430(2) . ?
C42 C41 1.3900 . ?
C42 C57 1.3900 . ?
C41 C60 1.3900 . ?
C41 C98 1.430(2) . ?
C60 H60 0.9500 . ?
C60 C59 1.3900 . ?
C59 C58 1.3900 . ?
C59 C117 1.549(2) . ?
C58 H58 0.9500 . ?
C58 C57 1.3900 . ?
C57 C56 1.433(12) . ?
C467 C400 1.49(2) . ?
C53 C45 1.3900 . ?
C53 C54 1.3900 . ?
C53 C52 1.414(11) . ?
C45 C44 1.3900 . ?
C44 C56 1.3900 . ?
C56 C55 1.3900 . ?
C55 H55 0.9500 . ?
C55 C54 1.3900 . ?
C54 H54 0.9500 . ?
C224 C210 1.430(2) . ?
C389 C374 1.3900 . ?
C389 C390 1.3900 . ?
C389 C388 1.415(11) . ?
C374 C373 1.3900 . ?
C373 C392 1.3900 . ?
C392 H392 0.9500 . ?
C392 C391 1.3900 . ?
C391 C390 1.3900 . ?
C391 C473 1.550(2) . ?
C390 H390 0.9500 . ?
C280 C279 1.44(2) . ?
C280 C275 1.41(2) . ?
C471 C420 1.49(2) . ?
C471 C472 1.13(2) . ?
C148 C160 1.3900 . ?
C148 C149 1.3900 . ?
C160 C159 1.3900 . ?
C159 H159 0.9500 . ?
C159 C158 1.3900 . ?
C158 H158 0.9500 . ?
C158 C157 1.3900 . ?
C157 C149 1.3900 . ?
C157 C156 1.445(11) . ?
N433 C434 1.33(2) . ?
N433 C438 1.410(19) . ?
N433 C439 1.463(19) . ?
C377 C376 1.3900 . ?
C377 C385 1.3900 . ?
C376 C388 1.3900 . ?
C388 C387 1.3900 . ?
C387 H387 0.9500 . ?
C387 C386 1.3900 . ?
C386 H386 0.9500 . ?
C386 C385 1.3900 . ?
C385 C384 1.425(11) . ?
C279 H279 0.9500 . ?
C279 C278 1.35(2) . ?
C269 C288 1.36(2) . ?
C203 C202 1.3900 . ?
C203 C204 1.3900 . ?
C203 C221 1.430(2) . ?
C202 H202 0.9500 . ?
C202 C201 1.3900 . ?
C201 C200 1.3900 . ?
C201 C220 1.430(2) . ?
C200 H200 0.9500 . ?
C200 N199 1.3900 . ?
N199 C204 1.3900 . ?
N199 C205 1.449(17) . ?
C204 H204 0.9500 . ?
C368 H36A 0.9800 . ?
C368 H36B 0.9800 . ?
C368 H36C 0.9800 . ?
C368 C365 1.546(10) . ?
C221 C222 1.204(10) . ?
C319 H319 0.9500 . ?
C319 C318 1.3900 . ?
C319 C320 1.3900 . ?
C318 C317 1.3900 . ?
C317 H317 0.9500 . ?
C317 N316 1.3900 . ?
N316 C321 1.3900 . ?
N316 C322 1.479(14) . ?
C321 H321 0.9500 . ?
C321 C320 1.3900 . ?
C320 C341 1.43(2) . ?
C397 C396 1.3900 . ?
C397 C405 1.3900 . ?
C396 C408 1.3900 . ?
C408 C407 1.3900 . ?
C408 C409 1.426(12) . ?
C407 H407 0.9500 . ?
C407 C406 1.3900 . ?
C406 H406 0.9500 . ?
C406 C405 1.3900 . ?
C485 C402 1.54(2) . ?
C485 C486 1.550(2) . ?
C485 C487 1.550(2) . ?
C485 C488 1.549(2) . ?
C365 C366 1.546(10) . ?
C365 C367 1.546(10) . ?
C123 H12A 0.9800 . ?
C123 H12B 0.9800 . ?
C123 H12C 0.9800 . ?
C123 C121 1.531(19) . ?
C78 H78 0.9500 . ?
C78 C77 1.3900 . ?
C78 C79 1.3900 . ?
C77 C76 1.3900 . ?
C77 C96 1.430(2) . ?
C76 H76 0.9500 . ?
C76 N75 1.3900 . ?
N75 C80 1.3900 . ?
N75 C81 1.463(18) . ?
C80 H80 0.9500 . ?
C80 C79 1.3900 . ?
C79 C97 1.431(2) . ?
C470 C469 1.200(2) . ?
C470 C413 1.400(2) . ?
C211 H211 0.9500 . ?
C211 C210 1.3900 . ?
C211 N206 1.3900 . ?
C210 C209 1.3900 . ?
C209 H209 0.9500 . ?
C209 C208 1.3900 . ?
C208 H208 0.9500 . ?
C208 C207 1.3900 . ?
C207 H207 0.9500 . ?
C207 N206 1.3900 . ?
N206 C212 1.438(18) . ?
C222 C165 1.430(2) . ?
C186 H186 0.9500 . ?
C186 N185 1.3900 . ?
C186 C187 1.3900 . ?
N185 C190 1.3900 . ?
N185 C191 1.446(19) . ?
C190 H190 0.9500 . ?
C190 C189 1.3900 . ?
C189 H189 0.9500 . ?
C189 C188 1.3900 . ?
C188 H188 0.9500 . ?
C188 C187 1.3900 . ?
C187 C213 1.430(2) . ?
C293 C292 1.36(2) . ?
C293 C301 1.36(2) . ?
C97 C98 1.193(11) . ?
C456 H456 0.9500 . ?
C456 C455 1.35(2) . ?
C456 C457 1.36(2) . ?
C94 C21 1.430(2) . ?
C412 H412 0.9500 . ?
C412 C411 1.3900 . ?
C412 C393 1.3900 . ?
C411 C410 1.3900 . ?
C411 C481 1.550(2) . ?
C410 H410 0.9500 . ?
C410 C409 1.3900 . ?
C409 C394 1.3900 . ?
C394 C393 1.3900 . ?
C393 C466 1.35(2) . ?
C465 C444 1.45(2) . ?
C465 C466 1.24(2) . ?
C400 C401 1.37(2) . ?
C256 C257 1.373(19) . ?
C256 C255 1.441(17) . ?
C445 H445 0.9500 . ?
C445 C444 1.3900 . ?
C445 N440 1.3900 . ?
C444 C443 1.3900 . ?
C443 H443 0.9500 . ?
C443 C442 1.3900 . ?
C442 C441 1.3900 . ?
C442 C464 1.47(2) . ?
C441 H441 0.9500 . ?
C441 N440 1.3900 . ?
N440 C446 1.510(17) . ?
C249 C268 1.3900 . ?
C249 C250 1.3900 . ?
C249 C338 1.431(2) . ?
C268 H268 0.9500 . ?
C268 C267 1.3900 . ?
C267 C266 1.3900 . ?
C267 C349 1.559(18) . ?
C266 H266 0.9500 . ?
C266 C265 1.3900 . ?
C265 C250 1.3900 . ?
C401 H401 0.9500 . ?
C401 C402 1.48(2) . ?
C215 C216 1.220(11) . ?
C215 C132 1.430(2) . ?
C421 H421 0.9500 . ?
C421 C420 1.3900 . ?
C421 C422 1.3900 . ?
C420 C419 1.3900 . ?
C419 C424 1.3900 . ?
C424 C423 1.3900 . ?
C423 H423 0.9500 . ?
C423 C422 1.3900 . ?
C422 C493 1.549(2) . ?
C435 C436 1.36(2) . ?
C435 C434 1.36(2) . ?
C257 H257 0.9500 . ?
C257 C258 1.43(2) . ?
C464 C463 1.18(2) . ?
C479 H47A 0.9800 . ?
C479 H47B 0.9800 . ?
C479 H47C 0.9800 . ?
C479 C477 1.549(2) . ?
C196 C195 1.3900 . ?
C196 C197 1.3900 . ?
C195 H195 0.9500 . ?
C195 C194 1.3900 . ?
C194 C193 1.3900 . ?
C194 C216 1.430(2) . ?
C193 H193 0.9500 . ?
C193 N192 1.3900 . ?
N192 C197 1.3900 . ?
N192 C198 1.476(18) . ?
C197 H197 0.9500 . ?
C296 C295 1.3900 . ?
C296 C297 1.3900 . ?
C295 C300 1.3900 . ?
C300 C299 1.3900 . ?
C300 C301 1.457(19) . ?
C299 H299 0.9500 . ?
C299 C298 1.3900 . ?
C298 C297 1.3900 . ?
C298 C369 1.556(19) . ?
C297 H297 0.9500 . ?
N309 C314 1.3900 . ?
N309 C310 1.3900 . ?
C314 H314 0.9500 . ?
C314 C313 1.3900 . ?
C313 H313 0.9500 . ?
C313 C312 1.3900 . ?
C312 H312 0.9500 . ?
C312 C311 1.3900 . ?
C311 C310 1.3900 . ?
C310 H310 0.9500 . ?
C402 C403 1.32(2) . ?
C452 H452 0.9500 . ?
C452 C451 1.42(2) . ?
C22 C21 1.3900 . ?
C22 C37 1.3900 . ?
C21 C40 1.3900 . ?
C40 H40 0.9500 . ?
C40 C39 1.3900 . ?
C39 C38 1.3900 . ?
C39 C109 1.49(2) . ?
C38 H38 0.9500 . ?
C38 C37 1.3900 . ?
C37 C36 1.438(11) . ?
C486 H48A 0.9800 . ?
C486 H48B 0.9800 . ?
C486 H48C 0.9800 . ?
C237 C154 1.534(18) . ?
C237 C238 1.550(2) . ?
C237 C239 1.550(2) . ?
C237 C240 1.549(2) . ?
N291 H291 0.8800 . ?
N291 C292 1.407(16) . ?
C379 C384 1.3900 . ?
C379 C380 1.3900 . ?
C384 C383 1.3900 . ?
C383 H383 0.9500 . ?
C383 C382 1.3900 . ?
C382 C381 1.3900 . ?
C382 C477 1.550(2) . ?
C381 H381 0.9500 . ?
C381 C380 1.3900 . ?
C380 C463 1.42(2) . ?
C49 H49 0.9500 . ?
C49 C48 1.3900 . ?
C49 C50 1.3900 . ?
C48 C47 1.3900 . ?
C48 C99 1.430(2) . ?
C47 C52 1.3900 . ?
C52 C51 1.3900 . ?
C51 H51 0.9500 . ?
C51 C50 1.3900 . ?
C50 C121 1.550(2) . ?
C472 C458 1.46(2) . ?
C436 H436 0.9500 . ?
C436 C437 1.37(2) . ?
C332 H332 0.9500 . ?
C332 C331 1.3900 . ?
C332 C333 1.3900 . ?
C331 H331 0.9500 . ?
C331 N330 1.3900 . ?
N330 C335 1.3900 . ?
N330 C336 1.444(17) . ?
C335 H335 0.9500 . ?
C335 C334 1.3900 . ?
C334 C333 1.3900 . ?
C334 C348 1.432(2) . ?
C333 H333 0.9500 . ?
C25 C24 1.3900 . ?
C25 C33 1.3900 . ?
C25 N26 1.345(16) . ?
C24 C36 1.3900 . ?
C36 C35 1.3900 . ?
C35 H35 0.9500 . ?
C35 C34 1.3900 . ?
C34 H34 0.9500 . ?
C34 C33 1.3900 . ?
C33 C32 1.430(12) . ?
C67 H67A 0.9800 . ?
C67 H67B 0.9800 . ?
C67 H67C 0.9800 . ?
C67 N61 1.484(15) . ?
C451 C469 1.401(2) . ?
C451 C450 1.409(19) . ?
C99 C100 1.206(11) . ?
C427 H427 0.9500 . ?
C427 C428 1.41(2) . ?
C219 C220 1.203(10) . ?
C219 C152 1.430(2) . ?
C101 C104 1.550(2) . ?
C101 C103 1.550(2) . ?
C101 C102 1.549(2) . ?
C303 H303 0.9500 . ?
C303 C302 1.32(2) . ?
C403 H403 0.9500 . ?
C124 H12D 0.9800 . ?
C124 H12E 0.9800 . ?
C124 H12F 0.9800 . ?
C124 C121 1.546(18) . ?
C111 H11A 0.9800 . ?
C111 H11B 0.9800 . ?
C111 H11C 0.9800 . ?
C111 C109 1.51(2) . ?
C302 H302 0.9500 . ?
C302 C301 1.47(2) . ?
C453 H45A 0.9800 . ?
C453 H45B 0.9800 . ?
C453 H45C 0.9800 . ?
C361 C363 1.550(2) . ?
C361 C278 1.56(2) . ?
C361 C364 1.550(2) . ?
C361 C362 1.549(2) . ?
C455 H455 0.9500 . ?
C106 H10D 0.9800 . ?
C106 H10E 0.9800 . ?
C106 H10F 0.9800 . ?
C106 C105 1.550(2) . ?
C437 H437 0.9500 . ?
C437 C438 1.31(2) . ?
N26 H26 0.8800 . ?
N26 C27 1.363(14) . ?
C460 H46A 0.9800 . ?
C460 H46B 0.9800 . ?
C460 H46C 0.9800 . ?
C74 H74A 0.9800 . ?
C74 H74B 0.9800 . ?
C74 H74C 0.9800 . ?
C459 H459 0.9500 . ?
C459 C458 1.29(2) . ?
C448 H448 0.9500 . ?
C288 H288 0.9500 . ?
C288 C287 1.44(2) . ?
C7 C12 1.3900 . ?
C7 C8 1.3900 . ?
C12 C11 1.3900 . ?
C11 H11 0.9500 . ?
C11 C10 1.3900 . ?
C10 C9 1.3900 . ?
C10 C105 1.595(18) . ?
C9 H9 0.9500 . ?
C9 C8 1.3900 . ?
C105 C108 1.550(2) . ?
C229 C231 1.549(2) . ?
C229 C230 1.549(2) . ?
C229 C232 1.549(2) . ?
C229 C134 1.550(2) . ?
C66 H66 0.9500 . ?
C66 C65 1.3900 . ?
C66 N61 1.3900 . ?
C65 H65 0.9500 . ?
C65 C64 1.3900 . ?
C64 H64 0.9500 . ?
C64 C63 1.3900 . ?
C63 C62 1.3900 . ?
C63 C89 1.430(2) . ?
C62 H62 0.9500 . ?
C62 N61 1.3900 . ?
C450 H450 0.9500 . ?
C108 H10G 0.9800 . ?
C108 H10H 0.9800 . ?
C108 H10I 0.9800 . ?
C458 C457 1.44(2) . ?
C428 C429 1.39(2) . ?
C434 H434 0.9500 . ?
C350 H35A 0.9800 . ?
C350 H35B 0.9800 . ?
C350 H35C 0.9800 . ?
C350 C349 1.549(2) . ?
C286 H286 0.9500 . ?
C286 C287 1.41(2) . ?
C366 H36D 0.9800 . ?
C366 H36E 0.9800 . ?
C366 H36F 0.9800 . ?
C345 C346 1.171(16) . ?
C138 H138 0.9500 . ?
C138 C137 1.3900 . ?
C138 C139 1.3900 . ?
C137 C129 1.3900 . ?
C137 C136 1.467(13) . ?
C129 C128 1.3900 . ?
C128 C140 1.3900 . ?
C140 C139 1.3900 . ?
C140 C141 1.418(12) . ?
C139 H139 0.9500 . ?
C245 C247 1.55(2) . ?
C245 C248 1.52(2) . ?
C245 C246 1.53(2) . ?
C152 C151 1.3900 . ?
C152 C153 1.3900 . ?
C151 C156 1.3900 . ?
C156 C155 1.3900 . ?
C155 H155 0.9500 . ?
C155 C154 1.3900 . ?
C154 C153 1.3900 . ?
C153 H153 0.9500 . ?
C213 C214 1.223(11) . ?
C487 H48D 0.9800 . ?
C487 H48E 0.9800 . ?
C487 H48F 0.9800 . ?
C104 H10J 0.9800 . ?
C104 H10K 0.9800 . ?
C104 H10L 0.9800 . ?
C438 H438 0.9500 . ?
C258 C353 1.550(2) . ?
C258 C259 1.40(2) . ?
C121 C122 1.568(19) . ?
C166 C165 1.3900 . ?
C166 C181 1.3900 . ?
C165 C184 1.3900 . ?
C184 H184 0.9500 . ?
C184 C183 1.3900 . ?
C183 C182 1.3900 . ?
C183 C241 1.549(2) . ?
C182 H182 0.9500 . ?
C182 C181 1.3900 . ?
C247 H24A 0.9800 . ?
C247 H24B 0.9800 . ?
C247 H24C 0.9800 . ?
C191 H19A 0.9800 . ?
C191 H19B 0.9800 . ?
C191 H19C 0.9800 . ?
C109 C110 1.47(2) . ?
C109 C112 1.50(2) . ?
C205 H20A 0.9800 . ?
C205 H20B 0.9800 . ?
C205 H20C 0.9800 . ?
C212 H21A 0.9800 . ?
C212 H21B 0.9800 . ?
C212 H21C 0.9800 . ?
C353 C355 1.550(2) . ?
C353 C356 1.550(2) . ?
C353 C354 1.550(2) . ?
C457 H457 0.9500 . ?
C248 H24D 0.9800 . ?
C248 H24E 0.9800 . ?
C248 H24F 0.9800 . ?
C336 H33A 0.9800 . ?
C336 H33B 0.9800 . ?
C336 H33C 0.9800 . ?
C246 H24G 0.9800 . ?
C246 H24H 0.9800 . ?
C246 H24I 0.9800 . ?
C363 H36G 0.9800 . ?
C363 H36H 0.9800 . ?
C363 H36I 0.9800 . ?
C287 C357 1.550(2) . ?
C103 H10M 0.9800 . ?
C103 H10N 0.9800 . ?
C103 H10O 0.9800 . ?
C369 C372 1.550(2) . ?
C369 C371 1.550(2) . ?
C369 C370 1.550(2) . ?
C329 H32A 0.9800 . ?
C329 H32B 0.9800 . ?
C329 H32C 0.9800 . ?
C278 C277 1.41(2) . ?
C322 H32D 0.9800 . ?
C322 H32E 0.9800 . ?
C322 H32F 0.9800 . ?
C110 H11D 0.9800 . ?
C110 H11E 0.9800 . ?
C110 H11F 0.9800 . ?
C102 H10P 0.9800 . ?
C102 H10Q 0.9800 . ?
C102 H10R 0.9800 . ?
C352 H35D 0.9800 . ?
C352 H35E 0.9800 . ?
C352 H35F 0.9800 . ?
C352 C349 1.550(2) . ?
C351 H35G 0.9800 . ?
C351 H35H 0.9800 . ?
C351 H35I 0.9800 . ?
C351 C349 1.550(2) . ?
C439 H43A 0.9800 . ?
C439 H43B 0.9800 . ?
C439 H43C 0.9800 . ?
C198 H19D 0.9800 . ?
C198 H19E 0.9800 . ?
C198 H19F 0.9800 . ?
C493 C495 1.549(2) . ?
C493 C494 1.549(2) . ?
C493 C496 1.550(2) . ?
C359 H35J 0.9800 . ?
C359 H35K 0.9800 . ?
C359 H35L 0.9800 . ?
C359 C357 1.550(2) . ?
C364 H36J 0.9800 . ?
C364 H36K 0.9800 . ?
C364 H36L 0.9800 . ?
C234 H23A 0.9800 . ?
C234 H23B 0.9800 . ?
C234 H23C 0.9800 . ?
C234 C233 1.550(2) . ?
C143 C142 1.3900 . ?
C143 C144 1.3900 . ?
C143 C225 1.5499(15) . ?
C142 H142 0.9500 . ?
C142 C141 1.3900 . ?
C141 C126 1.3900 . ?
C126 C125 1.3900 . ?
C125 C144 1.3900 . ?
C125 C214 1.430(2) . ?
C144 H144 0.9500 . ?
C355 H35M 0.9800 . ?
C355 H35N 0.9800 . ?
C355 H35O 0.9800 . ?
C367 H36M 0.9800 . ?
C367 H36N 0.9800 . ?
C367 H36O 0.9800 . ?
C356 H35P 0.9800 . ?
C356 H35Q 0.9800 . ?
C356 H35R 0.9800 . ?
C122 H12G 0.9800 . ?
C122 H12H 0.9800 . ?
C122 H12I 0.9800 . ?
C231 H23D 0.9800 . ?
C231 H23E 0.9800 . ?
C231 H23F 0.9800 . ?
C495 H49A 0.9800 . ?
C495 H49B 0.9800 . ?
C495 H49C 0.9800 . ?
C238 H23G 0.9800 . ?
C238 H23H 0.9800 . ?
C238 H23I 0.9800 . ?
C259 H259 0.9500 . ?
C233 C236 1.550(2) . ?
C233 C235 1.549(2) . ?
C277 H277 0.9500 . ?
C488 H48G 0.9800 . ?
C488 H48H 0.9800 . ?
C488 H48I 0.9800 . ?
C119 H11G 0.9800 . ?
C119 H11H 0.9800 . ?
C119 H11I 0.9800 . ?
C119 C117 1.550(2) . ?
C230 H23J 0.9800 . ?
C230 H23K 0.9800 . ?
C230 H23L 0.9800 . ?
C446 H44A 0.9800 . ?
C446 H44B 0.9800 . ?
C446 H44C 0.9800 . ?
C502 C501 1.3900 . ?
C502 C497 1.3900 . ?
C501 C500 1.3900 . ?
C500 C499 1.3900 . ?
C499 C498 1.3900 . ?
C498 C497 1.3900 . ?
C239 H23M 0.9800 . ?
C239 H23N 0.9800 . ?
C239 H23O 0.9800 . ?
C232 H23P 0.9800 . ?
C232 H23Q 0.9800 . ?
C232 H23R 0.9800 . ?
C494 H49D 0.9800 . ?
C494 H49E 0.9800 . ?
C494 H49F 0.9800 . ?
C240 H24J 0.9800 . ?
C240 H24K 0.9800 . ?
C240 H24L 0.9800 . ?
C372 H37A 0.9800 . ?
C372 H37B 0.9800 . ?
C372 H37C 0.9800 . ?
C112 H11J 0.9800 . ?
C112 H11K 0.9800 . ?
C112 H11L 0.9800 . ?
C236 H23S 0.9800 . ?
C236 H23T 0.9800 . ?
C236 H23U 0.9800 . ?
C235 H23V 0.9800 . ?
C235 H23W 0.9800 . ?
C235 H23X 0.9800 . ?
C478 H47D 0.9800 . ?
C478 H47E 0.9800 . ?
C478 H47F 0.9800 . ?
C478 C477 1.550(2) . ?
C120 H12J 0.9800 . ?
C120 H12K 0.9800 . ?
C120 H12L 0.9800 . ?
C120 C117 1.549(2) . ?
C88 H88A 0.9800 . ?
C88 H88B 0.9800 . ?
C88 H88C 0.9800 . ?
C371 H37D 0.9800 . ?
C371 H37E 0.9800 . ?
C371 H37F 0.9800 . ?
C360 H36P 0.9800 . ?
C360 H36Q 0.9800 . ?
C360 H36R 0.9800 . ?
C360 C357 1.550(2) . ?
C358 H35S 0.9800 . ?
C358 H35T 0.9800 . ?
C358 H35U 0.9800 . ?
C358 C357 1.550(2) . ?
C370 H37G 0.9800 . ?
C370 H37H 0.9800 . ?
C370 H37I 0.9800 . ?
C477 C480 1.549(2) . ?
C117 C118 1.549(2) . ?
C81 H81A 0.9800 . ?
C81 H81B 0.9800 . ?
C81 H81C 0.9800 . ?
C354 H35V 0.9800 . ?
C354 H35W 0.9800 . ?
C354 H35X 0.9800 . ?
C243 H24M 0.9800 . ?
C243 H24N 0.9800 . ?
C243 H24O 0.9800 . ?
C243 C241 1.549(2) . ?
C490 H49G 0.9800 . ?
C490 H49H 0.9800 . ?
C490 H49I 0.9800 . ?
C490 C489 1.550(2) . ?
C491 H49J 0.9800 . ?
C491 H49K 0.9800 . ?
C491 H49L 0.9800 . ?
C491 C489 1.550(2) . ?
C244 H24P 0.9800 . ?
C244 H24Q 0.9800 . ?
C244 H24R 0.9800 . ?
C244 C241 1.5498(16) . ?
C27 C32 1.3900 . ?
C27 C28 1.3900 . ?
C32 C31 1.3900 . ?
C31 H31 0.9500 . ?
C31 C30 1.3900 . ?
C30 C29 1.3900 . ?
C30 C113 1.551(2) . ?
C29 H29 0.9500 . ?
C29 C28 1.3900 . ?
C225 C226 1.549(2) . ?
C225 C227 1.549(2) . ?
C225 C228 1.550(2) . ?
C492 H49M 0.9800 . ?
C492 H49N 0.9800 . ?
C492 H49O 0.9800 . ?
C492 C489 1.549(2) . ?
C242 H24S 0.9800 . ?
C242 H24T 0.9800 . ?
C242 H24U 0.9800 . ?
C242 C241 1.5498(15) . ?
C132 C131 1.3900 . ?
C132 C133 1.3900 . ?
C131 C136 1.3900 . ?
C136 C135 1.3900 . ?
C135 H135 0.9500 . ?
C135 C134 1.3900 . ?
C134 C133 1.3900 . ?
C133 H133 0.9500 . ?
C480 H48J 0.9800 . ?
C480 H48K 0.9800 . ?
C480 H48L 0.9800 . ?
C431 C430 1.3900 . ?
C431 C432 1.3900 . ?
C431 C489 1.550(2) . ?
C430 H430 0.9500 . ?
C430 C429 1.3900 . ?
C429 C414 1.3900 . ?
C414 C413 1.3900 . ?
C413 C432 1.3900 . ?
C432 H432 0.9500 . ?
C496 H49P 0.9800 . ?
C496 H49Q 0.9800 . ?
C496 H49R 0.9800 . ?
C481 C482 1.550(2) . ?
C481 C484 1.549(2) . ?
C481 C483 1.550(2) . ?
C362 H36S 0.9800 . ?
C362 H36T 0.9800 . ?
C362 H36U 0.9800 . ?
C118 H11M 0.9800 . ?
C118 H11N 0.9800 . ?
C118 H11O 0.9800 . ?
C113 C114 1.549(2) . ?
C113 C115 1.550(2) . ?
C113 C116 1.551(2) . ?
C482 H48M 0.9800 . ?
C482 H48N 0.9800 . ?
C482 H48O 0.9800 . ?
C473 C475 1.549(2) . ?
C473 C476 1.550(2) . ?
C473 C474 1.550(2) . ?
C484 H48P 0.9800 . ?
C484 H48Q 0.9800 . ?
C484 H48R 0.9800 . ?
C483 H48S 0.9800 . ?
C483 H48T 0.9800 . ?
C483 H48U 0.9800 . ?
C475 H47G 0.9800 . ?
C475 H47H 0.9800 . ?
C475 H47I 0.9800 . ?
C476 H47J 0.9800 . ?
C476 H47K 0.9800 . ?
C476 H47L 0.9800 . ?
C474 H47M 0.9800 . ?
C474 H47N 0.9800 . ?
C474 H47O 0.9800 . ?

loop_
_geom_torsion_atom_site_label_1
_geom_torsion_atom_site_label_2
_geom_torsion_atom_site_label_3
_geom_torsion_atom_site_label_4
_geom_torsion
_geom_torsion_site_symmetry_1
_geom_torsion_site_symmetry_2
_geom_torsion_site_symmetry_3
_geom_torsion_site_symmetry_4
_geom_torsion_publ_flag
N395 C396 C408 C407 -177.2(10) . . . . ?
N395 C396 C408 C409 6.7(9) . . . . ?
N395 C394 C393 C412 175.3(12) . . . . ?
N395 C394 C393 C466 -7.5(15) . . . . ?
N418 C417 C416 N415 -8(4) . . . . ?
N418 C417 C416 C428 176.6(17) . . . . ?
N418 C417 C425 C426 -175.0(14) . . . . ?
N418 C417 C425 C424 4(2) . . . . ?
N418 C419 C424 C425 4.6(11) . . . . ?
N418 C419 C424 C423 -175.2(11) . . . . ?
N294 C293 C292 C304 -177.7(17) . . . . ?
N294 C293 C292 N291 -5(4) . . . . ?
N294 C293 C301 C300 3.0(19) . . . . ?
N294 C293 C301 C302 177.8(14) . . . . ?
N294 C295 C300 C299 178.7(10) . . . . ?
N294 C295 C300 C301 -0.2(10) . . . . ?
N6 C5 C4 N3 2.2(14) . . . . ?
N6 C5 C4 C16 -176.8(12) . . . . ?
N6 C7 C12 C13 0.5(9) . . . . ?
N6 C7 C12 C11 -177.6(10) . . . . ?
N6 C7 C8 C91 -5.1(14) . . . . ?
N6 C7 C8 C9 177.1(13) . . . . ?
N398 C399 C404 C405 -1.0(18) . . . . ?
N398 C399 C404 C403 178.2(15) . . . . ?
N398 C399 C400 C467 -1(3) . . . . ?
N398 C399 C400 C401 -176.1(16) . . . . ?
N398 C397 C396 N395 -6.3(14) . . . . ?
N398 C397 C396 C408 177.1(12) . . . . ?
N398 C397 C405 C404 0.3(10) . . . . ?
N398 C397 C405 C406 -177.7(9) . . . . ?
N323 C328 C327 C326 4(3) . . . . ?
N323 C328 C327 C345 -177.0(15) . . . . ?
N447 C452 C451 C469 -179.0(16) . . . . ?
N447 C452 C451 C450 -1(3) . . . . ?
N251 C252 C264 C263 -178.4(10) . . . . ?
N251 C252 C264 C265 2.5(9) . . . . ?
N251 C252 C253 N254 0.9(14) . . . . ?
N251 C252 C253 C261 178.0(12) . . . . ?
N127 C128 C140 C139 -177.6(10) . . . . ?
N127 C128 C140 C141 1.3(10) . . . . ?
N127 C126 C125 C144 -178.0(14) . . . . ?
N127 C126 C125 C214 -1.4(15) . . . . ?
N170 C171 C176 C175 -176.3(10) . . . . ?
N170 C171 C176 C177 2.2(9) . . . . ?
N170 C171 C172 C173 175.8(11) . . . . ?
N170 C171 C172 C223 -5.5(13) . . . . ?
N274 C273 C272 N271 2.2(13) . . . . ?
N274 C273 C272 C284 -176.9(11) . . . . ?
N274 C273 C281 C282 177.4(10) . . . . ?
N274 C273 C281 C280 -1.9(10) . . . . ?
N167 C168 C180 C179 -175.1(10) . . . . ?
N167 C168 C180 C181 -4.0(10) . . . . ?
N167 C168 C169 N170 -7.6(14) . . . . ?
N167 C168 C169 C177 174.3(12) . . . . ?
N167 C166 C165 C222 -1.9(15) . . . . ?
N167 C166 C165 C184 -179.2(13) . . . . ?
N167 C166 C181 C180 -1.3(10) . . . . ?
N167 C166 C181 C182 179.3(10) . . . . ?
N271 C272 C284 C283 -179.3(9) . . . . ?
N271 C272 C284 C285 -4.4(10) . . . . ?
N271 C270 C269 C342 -1(3) . . . . ?
N271 C270 C269 C288 -171.0(16) . . . . ?
C399 N398 C397 C396 -178.3(9) . . . . ?
C399 N398 C397 C405 -1.0(13) . . . . ?
C399 C404 C405 C397 0.4(14) . . . . ?
C399 C404 C405 C406 178.0(9) . . . . ?
C399 C404 C403 C402 0(3) . . . . ?
C399 C400 C401 C402 -1(3) . . . . ?
N415 C416 C428 C427 -176.2(16) . . . . ?
N415 C416 C428 C429 1(2) . . . . ?
N415 C414 C413 C470 -6.3(15) . . . . ?
N415 C414 C413 C432 174.9(14) . . . . ?
C417 N418 C419 C420 -176.4(10) . . . . ?
C417 N418 C419 C424 -1.9(14) . . . . ?
C417 C416 C428 C427 0(3) . . . . ?
C417 C416 C428 C429 177.8(16) . . . . ?
C417 C425 C426 C427 -5(3) . . . . ?
C417 C425 C424 C419 -5.6(17) . . . . ?
C417 C425 C424 C423 174.3(11) . . . . ?
N3 C4 C16 C15 -179.1(11) . . . . ?
N3 C4 C16 C17 3.2(9) . . . . ?
N3 C2 C1 C90 -1.1(13) . . . . ?
N3 C2 C1 C20 176.0(10) . . . . ?
N3 C2 C17 C16 1.4(9) . . . . ?
N3 C2 C17 C18 -176.5(9) . . . . ?
N378 C377 C376 N375 -9.6(14) . . . . ?
N378 C377 C376 C388 176.6(12) . . . . ?
N378 C377 C385 C386 -177.3(10) . . . . ?
N378 C377 C385 C384 4.5(9) . . . . ?
N378 C379 C384 C385 4.2(9) . . . . ?
N378 C379 C384 C383 -176.0(9) . . . . ?
N378 C379 C380 C381 174.8(12) . . . . ?
N378 C379 C380 C463 -8.7(13) . . . . ?
C13 C5 C4 N3 179.0(12) . . . . ?
C13 C5 C4 C16 0.0 . . . . ?
C13 C12 C11 C10 -177.4(11) . . . . ?
C5 N6 C7 C12 -1.7(12) . . . . ?
C5 N6 C7 C8 -179.0(8) . . . . ?
C5 C13 C14 C15 0.0 . . . . ?
C5 C13 C12 C7 0.9(7) . . . . ?
C5 C13 C12 C11 178.6(8) . . . . ?
C5 C4 C16 C15 0.0 . . . . ?
C5 C4 C16 C17 -177.7(9) . . . . ?
C4 N3 C2 C1 -175.8(8) . . . . ?
C4 N3 C2 C17 0.4(11) . . . . ?
C4 C16 C15 C14 0.0 . . . . ?
C4 C16 C17 C2 -2.7(7) . . . . ?
C4 C16 C17 C18 174.6(8) . . . . ?
C16 C15 C14 C13 0.0 . . . . ?
C15 C16 C17 C2 -180.0(8) . . . . ?
C15 C16 C17 C18 -2.7(16) . . . . ?
C14 C13 C5 N6 177.4(10) . . . . ?
C14 C13 C5 C4 0.0 . . . . ?
C14 C13 C12 C7 -178.4(7) . . . . ?
C14 C13 C12 C11 -0.7(15) . . . . ?
N454 C459 C458 C472 -178.8(15) . . . . ?
N454 C459 C458 C457 6(3) . . . . ?
C273 N274 C275 C276 176.7(16) . . . . ?
C273 N274 C275 C280 -3.1(17) . . . . ?
C273 C272 C284 C283 0.0 . . . . ?
C273 C272 C284 C285 174.9(10) . . . . ?
C273 C281 C280 C279 -172.8(18) . . . . ?
C273 C281 C280 C275 -0.2(15) . . . . ?
C272 N271 C270 C285 1.6(18) . . . . ?
C272 N271 C270 C269 175.6(14) . . . . ?
C272 C273 C281 C282 0.0 . . . . ?
C272 C273 C281 C280 -179.2(11) . . . . ?
C272 C284 C283 C282 0.0 . . . . ?
C272 C284 C285 C270 5.4(15) . . . . ?
C272 C284 C285 C286 -171.4(19) . . . . ?
C284 C283 C282 C281 0.0 . . . . ?
C284 C285 C270 N271 -4.4(19) . . . . ?
C284 C285 C270 C269 -178.3(15) . . . . ?
C284 C285 C286 C287 177.1(16) . . . . ?
C283 C284 C285 C270 179.4(10) . . . . ?
C283 C284 C285 C286 3(3) . . . . ?
C283 C282 C281 C273 0.0 . . . . ?
C283 C282 C281 C280 179.0(15) . . . . ?
C282 C281 C280 C279 8(3) . . . . ?
C282 C281 C280 C275 -179.2(10) . . . . ?
C281 C273 C272 N271 179.1(11) . . . . ?
C281 C273 C272 C284 0.0 . . . . ?
C281 C280 C279 C278 173.0(17) . . . . ?
C281 C280 C275 N274 2.0(19) . . . . ?
C281 C280 C275 C276 -177.7(15) . . . . ?
N147 C146 C145 C164 179.2(12) . . . . ?
N147 C146 C145 C218 -6.4(13) . . . . ?
N147 C146 C161 C162 -179.4(10) . . . . ?
N147 C146 C161 C160 1.2(9) . . . . ?
N147 C148 C160 C161 -0.3(9) . . . . ?
N147 C148 C160 C159 -179.0(9) . . . . ?
N147 C148 C149 N150 -1.3(13) . . . . ?
N147 C148 C149 C157 178.8(11) . . . . ?
N43 C42 C41 C60 -178.6(13) . . . . ?
N43 C42 C41 C98 -2.3(14) . . . . ?
N43 C42 C57 C58 178.9(10) . . . . ?
N43 C42 C57 C56 0.5(9) . . . . ?
N43 C44 C56 C57 0.7(9) . . . . ?
N43 C44 C56 C55 -179.9(10) . . . . ?
N23 C22 C21 C94 7.1(14) . . . . ?
N23 C22 C21 C40 -167.6(13) . . . . ?
N23 C22 C37 C38 170.1(10) . . . . ?
N23 C22 C37 C36 -4.8(9) . . . . ?
N23 C24 C36 C37 0.3(9) . . . . ?
N23 C24 C36 C35 -176.5(10) . . . . ?
C171 N170 C169 C168 179.0(8) . . . . ?
C171 N170 C169 C177 -2.7(11) . . . . ?
C171 C176 C175 C174 0.0 . . . . ?
C171 C176 C177 C178 179.1(7) . . . . ?
C171 C176 C177 C169 -4.0(7) . . . . ?
C176 C171 C172 C173 0.0 . . . . ?
C176 C171 C172 C223 178.7(12) . . . . ?
C176 C175 C174 C173 0.0 . . . . ?
C176 C175 C174 C245 173.7(11) . . . . ?
C176 C177 C169 N170 4.3(9) . . . . ?
C176 C177 C169 C168 -177.2(9) . . . . ?
C175 C176 C177 C178 -2.8(16) . . . . ?
C175 C176 C177 C169 174.1(8) . . . . ?
C175 C174 C173 C172 0.0 . . . . ?
C175 C174 C245 C247 172.1(11) . . . . ?
C175 C174 C245 C248 52.9(16) . . . . ?
C175 C174 C245 C246 -70.8(16) . . . . ?
C174 C173 C172 C171 0.0 . . . . ?
C174 C173 C172 C223 -178.8(11) . . . . ?
C173 C174 C245 C247 -14.6(19) . . . . ?
C173 C174 C245 C248 -133.7(12) . . . . ?
C173 C174 C245 C246 102.6(15) . . . . ?
C172 C171 C176 C175 0.0 . . . . ?
C172 C171 C176 C177 178.5(9) . . . . ?
C146 N147 C148 C160 1.1(11) . . . . ?
C146 N147 C148 C149 -177.8(8) . . . . ?
C146 C145 C164 C163 0.0 . . . . ?
C146 C161 C160 C148 -0.6(7) . . . . ?
C146 C161 C160 C159 177.9(7) . . . . ?
C145 C146 C161 C162 0.0 . . . . ?
C145 C146 C161 C160 -179.4(8) . . . . ?
C145 C164 C163 C162 0.0 . . . . ?
C145 C164 C163 C233 175.7(11) . . . . ?
C164 C163 C162 C161 0.0 . . . . ?
C164 C163 C233 C234 -106.3(14) . . . . ?
C164 C163 C233 C236 14.4(17) . . . . ?
C164 C163 C233 C235 128.6(13) . . . . ?
C163 C162 C161 C146 0.0 . . . . ?
C163 C162 C161 C160 179.2(11) . . . . ?
C162 C163 C233 C234 69.4(15) . . . . ?
C162 C163 C233 C236 -169.8(11) . . . . ?
C162 C163 C233 C235 -55.6(16) . . . . ?
C162 C161 C160 C148 -179.8(7) . . . . ?
C162 C161 C160 C159 -1.4(14) . . . . ?
C161 C146 C145 C164 0.0 . . . . ?
C161 C146 C145 C218 174.4(10) . . . . ?
C161 C160 C159 C158 -178.3(11) . . . . ?
C416 N415 C414 C429 -1.4(15) . . . . ?
C416 N415 C414 C413 -176.8(11) . . . . ?
C416 C417 C425 C426 2(3) . . . . ?
C416 C417 C425 C424 -178.9(16) . . . . ?
C416 C428 C429 C430 176.1(10) . . . . ?
C416 C428 C429 C414 -2.4(16) . . . . ?
N375 C374 C373 C462 -4.8(13) . . . . ?
N375 C374 C373 C392 176.8(12) . . . . ?
N375 C376 C388 C389 8.1(9) . . . . ?
N375 C376 C388 C387 -175.0(9) . . . . ?
C339 C256 C257 C258 -173.5(15) . . . . ?
C339 C256 C255 N254 -12(3) . . . . ?
C339 C256 C255 C260 177.5(16) . . . . ?
C328 N323 C324 C325 -4(3) . . . . ?
C328 C327 C326 C325 -8(3) . . . . ?
C347 C296 C295 N294 -1.7(14) . . . . ?
C347 C296 C295 C300 176.8(11) . . . . ?
C347 C296 C297 C298 -176.9(11) . . . . ?
C218 C145 C164 C163 -174.4(10) . . . . ?
C218 C217 C196 C195 34(10) . . . . ?
C218 C217 C196 C197 -146(9) . . . . ?
C92 C70 C69 N68 178.5(11) . . . . ?
C468 C449 C448 N447 178.8(13) . . . . ?
C468 C449 C450 C451 -178.6(15) . . . . ?
N150 C151 C156 C157 -2.8(9) . . . . ?
N150 C151 C156 C155 177.7(10) . . . . ?
C93 C72 C71 C70 -175.4(11) . . . . ?
C93 C72 C73 N68 175.6(10) . . . . ?
C72 C71 C70 C92 -178.5(11) . . . . ?
C72 C71 C70 C69 0.0 . . . . ?
C71 C72 C73 N68 0.0 . . . . ?
C71 C70 C69 N68 0.0 . . . . ?
C70 C69 N68 C73 0.0 . . . . ?
C70 C69 N68 C74 179.8(10) . . . . ?
C69 N68 C73 C72 0.0 . . . . ?
C73 C72 C71 C70 0.0 . . . . ?
N130 C129 C128 N127 -2.1(15) . . . . ?
N130 C129 C128 C140 -179.1(13) . . . . ?
N130 C131 C136 C137 -0.2(10) . . . . ?
N130 C131 C136 C135 -178.7(10) . . . . ?
C90 C1 C20 C19 177.3(11) . . . . ?
N82 C87 C86 C85 0.0 . . . . ?
N82 C87 C86 C100 -178.4(10) . . . . ?
C87 N82 C83 C84 0.0 . . . . ?
C87 C86 C85 C84 0.0 . . . . ?
C86 C85 C84 C83 0.0 . . . . ?
C85 C84 C83 N82 0.0 . . . . ?
C83 N82 C87 C86 0.0 . . . . ?
C2 N3 C4 C5 178.8(8) . . . . ?
C2 N3 C4 C16 -2.2(11) . . . . ?
C2 C1 C20 C19 0.0 . . . . ?
C1 C2 C17 C16 177.8(9) . . . . ?
C1 C2 C17 C18 0.0 . . . . ?
C1 C20 C19 C18 0.0 . . . . ?
C1 C20 C19 C101 178.5(10) . . . . ?
C20 C19 C18 C17 0.0 . . . . ?
C20 C19 C101 C104 60.1(14) . . . . ?
C20 C19 C101 C103 177.5(9) . . . . ?
C20 C19 C101 C102 -61.8(14) . . . . ?
C19 C18 C17 C16 -176.9(12) . . . . ?
C19 C18 C17 C2 0.0 . . . . ?
C18 C19 C101 C104 -121.3(12) . . . . ?
C18 C19 C101 C103 -4.0(14) . . . . ?
C18 C19 C101 C102 116.8(12) . . . . ?
C17 C16 C15 C14 177.1(12) . . . . ?
C17 C2 C1 C90 -177.1(12) . . . . ?
C17 C2 C1 C20 0.0 . . . . ?
C260 C261 C253 N254 1.4(10) . . . . ?
C260 C261 C253 C252 -176.3(10) . . . . ?
C289 C308 C307 C306 0.0 . . . . ?
C289 C308 C307 C365 174.2(10) . . . . ?
C289 C290 N291 C292 177.3(9) . . . . ?
C308 C289 C290 C305 0.0 . . . . ?
C308 C289 C290 N291 -177.3(12) . . . . ?
C308 C307 C306 C305 0.0 . . . . ?
C308 C307 C365 C368 62.1(12) . . . . ?
C308 C307 C365 C366 -59.1(14) . . . . ?
C308 C307 C365 C367 177.7(10) . . . . ?
C307 C306 C305 C290 0.0 . . . . ?
C307 C306 C305 C304 174.1(13) . . . . ?
C306 C307 C365 C368 -123.8(10) . . . . ?
C306 C307 C365 C366 115.1(11) . . . . ?
C306 C307 C365 C367 -8.2(15) . . . . ?
C306 C305 C290 C289 0.0 . . . . ?
C306 C305 C290 N291 177.8(10) . . . . ?
C306 C305 C304 C292 -178.2(9) . . . . ?
C306 C305 C304 C303 7(3) . . . . ?
C305 C290 N291 C292 -0.3(13) . . . . ?
C305 C304 C292 C293 177.5(15) . . . . ?
C305 C304 C292 N291 3.4(18) . . . . ?
C305 C304 C303 C302 -174.8(17) . . . . ?
C290 C289 C308 C307 0.0 . . . . ?
C290 C305 C304 C292 -3.6(14) . . . . ?
C290 C305 C304 C303 -179(2) . . . . ?
C290 N291 C292 C304 -2.1(18) . . . . ?
C290 N291 C292 C293 -175.7(17) . . . . ?
C252 N251 C250 C249 179.5(7) . . . . ?
C252 N251 C250 C265 2.1(12) . . . . ?
C252 C264 C263 C262 0.0 . . . . ?
C252 C264 C265 C266 -179.1(7) . . . . ?
C252 C264 C265 C250 -1.2(7) . . . . ?
C264 C252 C253 N254 -177.1(11) . . . . ?
C264 C252 C253 C261 0.0 . . . . ?
C264 C263 C262 C261 0.0 . . . . ?
C264 C265 C250 N251 -0.6(9) . . . . ?
C264 C265 C250 C249 -178.3(8) . . . . ?
C263 C264 C265 C266 1.9(15) . . . . ?
C263 C264 C265 C250 179.8(7) . . . . ?
C263 C262 C261 C260 174.6(14) . . . . ?
C263 C262 C261 C253 0.0 . . . . ?
C262 C261 C253 N254 177.7(9) . . . . ?
C262 C261 C253 C252 0.0 . . . . ?
C261 C260 C255 N254 5.0(19) . . . . ?
C261 C260 C255 C256 177.8(12) . . . . ?
C261 C260 C259 C258 -177.1(14) . . . . ?
C253 N254 C255 C260 -4.0(18) . . . . ?
C253 N254 C255 C256 -175.4(15) . . . . ?
C253 C252 C264 C263 0.0 . . . . ?
C253 C252 C264 C265 -179.2(9) . . . . ?
C315 N309 C314 C313 -170.1(11) . . . . ?
C315 N309 C310 C311 170.1(11) . . . . ?
C344 C325 C324 N323 177.3(14) . . . . ?
C344 C325 C326 C327 -171.4(15) . . . . ?
C324 C325 C326 C327 6(2) . . . . ?
C324 N323 C328 C327 2(3) . . . . ?
C404 C399 C400 C467 173.7(14) . . . . ?
C404 C399 C400 C401 -2(3) . . . . ?
C425 C417 C416 N415 176.1(19) . . . . ?
C425 C417 C416 C428 1(3) . . . . ?
C425 C426 C427 C428 7(3) . . . . ?
C425 C424 C423 C422 -179.9(15) . . . . ?
C461 C435 C436 C437 178.9(17) . . . . ?
C461 C435 C434 N433 176.6(15) . . . . ?
C426 C425 C424 C419 173.7(17) . . . . ?
C426 C425 C424 C423 -6(3) . . . . ?
C426 C427 C428 C416 -4(3) . . . . ?
C426 C427 C428 C429 180(2) . . . . ?
N46 C45 C44 N43 -3.1(14) . . . . ?
N46 C45 C44 C56 176.9(11) . . . . ?
N46 C47 C52 C53 2.6(9) . . . . ?
N46 C47 C52 C51 179.8(10) . . . . ?
C304 C305 C290 C289 -175.4(10) . . . . ?
C304 C305 C290 N291 2.4(10) . . . . ?
C304 C303 C302 C301 -10(3) . . . . ?
C340 C318 C317 N316 177.6(12) . . . . ?
C337 C311 C310 N309 176.7(11) . . . . ?
C168 N167 C166 C165 178.2(8) . . . . ?
C168 N167 C166 C181 -1.1(12) . . . . ?
C168 C180 C179 C178 0.0 . . . . ?
C168 C180 C181 C166 3.2(7) . . . . ?
C168 C180 C181 C182 -177.6(8) . . . . ?
C180 C168 C169 N170 178.1(12) . . . . ?
C180 C168 C169 C177 0.0 . . . . ?
C180 C179 C178 C177 0.0 . . . . ?
C179 C180 C181 C166 172.0(8) . . . . ?
C179 C180 C181 C182 -8.8(17) . . . . ?
C179 C178 C177 C176 176.7(11) . . . . ?
C179 C178 C177 C169 0.0 . . . . ?
C178 C177 C169 N170 -178.6(9) . . . . ?
C178 C177 C169 C168 0.0 . . . . ?
C177 C176 C175 C174 -177.8(13) . . . . ?
C169 N170 C171 C176 0.2(12) . . . . ?
C169 N170 C171 C172 -175.8(8) . . . . ?
C169 C168 C180 C179 0.0 . . . . ?
C169 C168 C180 C181 171.1(9) . . . . ?
C326 C325 C324 N323 0(3) . . . . ?
C462 C373 C392 C391 -178.5(11) . . . . ?
C285 C284 C283 C282 -173.4(13) . . . . ?
C285 C270 C269 C342 172.1(17) . . . . ?
C285 C270 C269 C288 2(3) . . . . ?
C285 C286 C287 C288 -1(3) . . . . ?
C285 C286 C287 C357 -169.8(15) . . . . ?
C270 N271 C272 C273 -177.4(9) . . . . ?
C270 N271 C272 C284 1.8(12) . . . . ?
C270 C285 C286 C287 0(3) . . . . ?
C270 C269 C288 C287 -3(3) . . . . ?
C217 C196 C195 C194 -179.6(12) . . . . ?
C217 C196 C197 N192 179.6(11) . . . . ?
C342 C269 C288 C287 -173.4(16) . . . . ?
C42 N43 C44 C45 179.6(8) . . . . ?
C42 N43 C44 C56 -0.4(13) . . . . ?
C42 C41 C60 C59 0.0 . . . . ?
C42 C57 C56 C44 -0.7(7) . . . . ?
C42 C57 C56 C55 -179.9(7) . . . . ?
C41 C42 C57 C58 0.0 . . . . ?
C41 C42 C57 C56 -178.4(9) . . . . ?
C41 C60 C59 C58 0.0 . . . . ?
C41 C60 C59 C117 -179.8(9) . . . . ?
C60 C59 C58 C57 0.0 . . . . ?
C60 C59 C117 C119 -130.4(8) . . . . ?
C60 C59 C117 C120 112.3(8) . . . . ?
C60 C59 C117 C118 -6.1(11) . . . . ?
C59 C58 C57 C42 0.0 . . . . ?
C59 C58 C57 C56 178.1(11) . . . . ?
C58 C59 C117 C119 49.8(10) . . . . ?
C58 C59 C117 C120 -67.4(9) . . . . ?
C58 C59 C117 C118 174.2(7) . . . . ?
C58 C57 C56 C44 -179.0(7) . . . . ?
C58 C57 C56 C55 1.8(15) . . . . ?
C57 C42 C41 C60 0.0 . . . . ?
C57 C42 C41 C98 176.3(11) . . . . ?
C57 C56 C55 C54 179.1(12) . . . . ?
C467 C400 C401 C402 -176.4(15) . . . . ?
C53 C45 C44 N43 179.9(12) . . . . ?
C53 C45 C44 C56 0.0 . . . . ?
C53 C52 C51 C50 176.4(11) . . . . ?
C45 N46 C47 C48 179.5(7) . . . . ?
C45 N46 C47 C52 -0.3(11) . . . . ?
C45 C53 C54 C55 0.0 . . . . ?
C45 C53 C52 C47 -4.0(7) . . . . ?
C45 C53 C52 C51 179.3(7) . . . . ?
C45 C44 C56 C57 -179.4(8) . . . . ?
C45 C44 C56 C55 0.0 . . . . ?
C44 N43 C42 C41 178.7(8) . . . . ?
C44 N43 C42 C57 0.0(12) . . . . ?
C44 C56 C55 C54 0.0 . . . . ?
C56 C55 C54 C53 0.0 . . . . ?
C54 C53 C45 N46 -177.6(9) . . . . ?
C54 C53 C45 C44 0.0 . . . . ?
C54 C53 C52 C47 177.7(6) . . . . ?
C54 C53 C52 C51 1.0(14) . . . . ?
C224 C210 C209 C208 -178.3(12) . . . . ?
C389 C374 C373 C462 178.4(11) . . . . ?
C389 C374 C373 C392 0.0 . . . . ?
C389 C388 C387 C386 176.0(12) . . . . ?
C374 N375 C376 C377 -179.0(8) . . . . ?
C374 N375 C376 C388 -4.6(11) . . . . ?
C374 C389 C390 C391 0.0 . . . . ?
C374 C389 C388 C376 -8.3(7) . . . . ?
C374 C389 C388 C387 175.4(7) . . . . ?
C374 C373 C392 C391 0.0 . . . . ?
C373 C392 C391 C390 0.0 . . . . ?
C373 C392 C391 C473 -178.3(10) . . . . ?
C392 C391 C390 C389 0.0 . . . . ?
C392 C391 C473 C475 114.3(8) . . . . ?
C392 C391 C473 C476 -6.8(11) . . . . ?
C392 C391 C473 C474 -128.2(8) . . . . ?
C390 C389 C374 N375 -177.3(10) . . . . ?
C390 C389 C374 C373 0.0 . . . . ?
C390 C389 C388 C376 175.3(7) . . . . ?
C390 C389 C388 C387 -1.1(16) . . . . ?
C390 C391 C473 C475 -64.1(9) . . . . ?
C390 C391 C473 C476 174.8(7) . . . . ?
C390 C391 C473 C474 53.4(9) . . . . ?
C280 C279 C278 C361 -176.3(14) . . . . ?
C280 C279 C278 C277 5(3) . . . . ?
C471 C420 C419 N418 -6.7(15) . . . . ?
C471 C420 C419 C424 179.3(12) . . . . ?
C148 N147 C146 C145 179.3(7) . . . . ?
C148 N147 C146 C161 -1.4(11) . . . . ?
C148 C160 C159 C158 0.0 . . . . ?
C160 C148 C149 N150 179.9(11) . . . . ?
C160 C148 C149 C157 0.0 . . . . ?
C160 C159 C158 C157 0.0 . . . . ?
C159 C158 C157 C149 0.0 . . . . ?
C159 C158 C157 C156 -179.2(12) . . . . ?
C158 C157 C149 N150 -179.9(10) . . . . ?
C158 C157 C149 C148 0.0 . . . . ?
C158 C157 C156 C151 -178.8(7) . . . . ?
C158 C157 C156 C155 0.6(15) . . . . ?
C157 C156 C155 C154 -179.3(11) . . . . ?
C149 N150 C151 C152 179.8(8) . . . . ?
C149 N150 C151 C156 2.4(11) . . . . ?
C149 C148 C160 C161 178.7(8) . . . . ?
C149 C148 C160 C159 0.0 . . . . ?
C149 C157 C156 C151 2.0(7) . . . . ?
C149 C157 C156 C155 -178.6(7) . . . . ?
C377 N378 C379 C384 -1.5(11) . . . . ?
C377 N378 C379 C380 -176.7(8) . . . . ?
C377 C376 C388 C389 -177.0(9) . . . . ?
C377 C376 C388 C387 0.0 . . . . ?
C377 C385 C384 C379 -5.4(7) . . . . ?
C377 C385 C384 C383 174.8(7) . . . . ?
C376 N375 C374 C389 -0.7(11) . . . . ?
C376 N375 C374 C373 -177.8(8) . . . . ?
C376 C377 C385 C386 0.0 . . . . ?
C376 C377 C385 C384 -178.2(9) . . . . ?
C376 C388 C387 C386 0.0 . . . . ?
C388 C389 C374 N375 5.7(9) . . . . ?
C388 C389 C374 C373 -177.0(9) . . . . ?
C388 C389 C390 C391 176.1(12) . . . . ?
C388 C387 C386 C385 0.0 . . . . ?
C387 C386 C385 C377 0.0 . . . . ?
C387 C386 C385 C384 177.6(11) . . . . ?
C386 C385 C384 C379 176.8(7) . . . . ?
C386 C385 C384 C383 -3.0(15) . . . . ?
C385 C377 C376 N375 173.8(11) . . . . ?
C385 C377 C376 C388 0.0 . . . . ?
C385 C384 C383 C382 179.8(11) . . . . ?
C279 C280 C275 N274 176.2(13) . . . . ?
C279 C280 C275 C276 -4(3) . . . . ?
C279 C278 C277 C276 -9(3) . . . . ?
C343 C276 C275 N274 4(3) . . . . ?
C343 C276 C275 C280 -176.3(17) . . . . ?
C343 C276 C277 C278 -177.5(16) . . . . ?
C269 C288 C287 C286 3(3) . . . . ?
C269 C288 C287 C357 171.1(16) . . . . ?
C203 C202 C201 C200 0.0 . . . . ?
C203 C202 C201 C220 -178.9(10) . . . . ?
C202 C203 C204 N199 0.0 . . . . ?
C202 C201 C200 N199 0.0 . . . . ?
C201 C200 N199 C204 0.0 . . . . ?
C201 C200 N199 C205 179.3(11) . . . . ?
C200 N199 C204 C203 0.0 . . . . ?
C204 C203 C202 C201 0.0 . . . . ?
C221 C203 C202 C201 177.9(11) . . . . ?
C221 C203 C204 N199 -178.1(10) . . . . ?
C319 C318 C317 N316 0.0 . . . . ?
C318 C319 C320 C321 0.0 . . . . ?
C318 C319 C320 C341 -175.2(13) . . . . ?
C318 C317 N316 C321 0.0 . . . . ?
C318 C317 N316 C322 -175.8(10) . . . . ?
C317 N316 C321 C320 0.0 . . . . ?
N316 C321 C320 C319 0.0 . . . . ?
N316 C321 C320 C341 175.8(11) . . . . ?
C320 C319 C318 C340 -177.6(12) . . . . ?
C320 C319 C318 C317 0.0 . . . . ?
C397 N398 C399 C404 1.2(17) . . . . ?
C397 N398 C399 C400 176.2(18) . . . . ?
C397 C396 C408 C407 0.0 . . . . ?
C397 C396 C408 C409 -176.1(9) . . . . ?
C396 N395 C394 C409 1.9(12) . . . . ?
C396 N395 C394 C393 -173.7(8) . . . . ?
C396 C397 C405 C404 178.0(10) . . . . ?
C396 C397 C405 C406 0.0 . . . . ?
C396 C408 C407 C406 0.0 . . . . ?
C396 C408 C409 C410 172.4(8) . . . . ?
C396 C408 C409 C394 -5.2(7) . . . . ?
C408 C407 C406 C405 0.0 . . . . ?
C408 C409 C394 N395 2.0(9) . . . . ?
C408 C409 C394 C393 178.1(9) . . . . ?
C407 C408 C409 C410 -3.0(16) . . . . ?
C407 C408 C409 C394 179.5(7) . . . . ?
C407 C406 C405 C404 -177.4(14) . . . . ?
C407 C406 C405 C397 0.0 . . . . ?
C405 C404 C403 C402 179.3(17) . . . . ?
C405 C397 C396 N395 176.6(12) . . . . ?
C405 C397 C396 C408 0.0 . . . . ?
C485 C402 C403 C404 172.4(16) . . . . ?
C365 C307 C306 C305 -174.1(10) . . . . ?
C78 C77 C76 N75 0.0 . . . . ?
C77 C78 C79 C80 0.0 . . . . ?
C77 C78 C79 C97 174.1(11) . . . . ?
C77 C76 N75 C80 0.0 . . . . ?
C77 C76 N75 C81 -179.7(11) . . . . ?
C76 N75 C80 C79 0.0 . . . . ?
N75 C80 C79 C78 0.0 . . . . ?
N75 C80 C79 C97 -174.4(11) . . . . ?
C79 C78 C77 C76 0.0 . . . . ?
C79 C78 C77 C96 179.4(12) . . . . ?
C470 C413 C432 C431 -178.8(13) . . . . ?
C211 C210 C209 C208 0.0 . . . . ?
C210 C211 N206 C207 0.0 . . . . ?
C210 C211 N206 C212 -177.4(11) . . . . ?
C210 C209 C208 C207 0.0 . . . . ?
C209 C208 C207 N206 0.0 . . . . ?
C208 C207 N206 C211 0.0 . . . . ?
C208 C207 N206 C212 177.4(11) . . . . ?
N206 C211 C210 C224 178.5(11) . . . . ?
N206 C211 C210 C209 0.0 . . . . ?
C222 C165 C184 C183 -177.4(11) . . . . ?
C186 N185 C190 C189 0.0 . . . . ?
N185 C186 C187 C188 0.0 . . . . ?
N185 C186 C187 C213 -178.8(12) . . . . ?
N185 C190 C189 C188 0.0 . . . . ?
C190 C189 C188 C187 0.0 . . . . ?
C189 C188 C187 C186 0.0 . . . . ?
C189 C188 C187 C213 178.7(13) . . . . ?
C187 C186 N185 C190 0.0 . . . . ?
C187 C186 N185 C191 -179.6(12) . . . . ?
C293 N294 C295 C296 -179.4(10) . . . . ?
C293 N294 C295 C300 2.1(14) . . . . ?
C275 N274 C273 C272 -179.8(9) . . . . ?
C275 N274 C273 C281 3.1(12) . . . . ?
C275 C276 C343 C344 -43(8) . . . . ?
C275 C276 C277 C278 6(2) . . . . ?
C275 C280 C279 C278 1(3) . . . . ?
C94 C21 C40 C39 -174.6(12) . . . . ?
C412 C411 C410 C409 0.0 . . . . ?
C412 C411 C481 C482 -155.4(9) . . . . ?
C412 C411 C481 C484 -32.5(14) . . . . ?
C412 C411 C481 C483 85.5(12) . . . . ?
C411 C412 C393 C394 0.0 . . . . ?
C411 C412 C393 C466 -177.3(12) . . . . ?
C411 C410 C409 C408 -177.3(12) . . . . ?
C411 C410 C409 C394 0.0 . . . . ?
C410 C411 C481 C482 27.9(12) . . . . ?
C410 C411 C481 C484 150.8(9) . . . . ?
C410 C411 C481 C483 -91.2(11) . . . . ?
C410 C409 C394 N395 -176.0(10) . . . . ?
C410 C409 C394 C393 0.0 . . . . ?
C409 C408 C407 C406 174.9(12) . . . . ?
C409 C394 C393 C412 0.0 . . . . ?
C409 C394 C393 C466 177.1(13) . . . . ?
C394 N395 C396 C397 177.8(8) . . . . ?
C394 N395 C396 C408 -5.3(11) . . . . ?
C393 C412 C411 C410 0.0 . . . . ?
C393 C412 C411 C481 -176.6(11) . . . . ?
C465 C444 C443 C442 178.7(12) . . . . ?
C400 C399 C404 C405 -176.9(14) . . . . ?
C400 C399 C404 C403 2(3) . . . . ?
C400 C401 C402 C485 -172.4(14) . . . . ?
C400 C401 C402 C403 4(3) . . . . ?
C256 C257 C258 C353 -179.8(14) . . . . ?
C256 C257 C258 C259 0(3) . . . . ?
C445 C444 C443 C442 0.0 . . . . ?
C444 C445 N440 C441 0.0 . . . . ?
C444 C445 N440 C446 -176.8(12) . . . . ?
C444 C443 C442 C441 0.0 . . . . ?
C444 C443 C442 C464 -178.9(12) . . . . ?
C443 C442 C441 N440 0.0 . . . . ?
C442 C441 N440 C445 0.0 . . . . ?
C442 C441 N440 C446 176.9(11) . . . . ?
N440 C445 C444 C465 -178.8(12) . . . . ?
N440 C445 C444 C443 0.0 . . . . ?
C249 C268 C267 C266 0.0 . . . . ?
C249 C268 C267 C349 -178.5(10) . . . . ?
C268 C249 C250 N251 -177.3(11) . . . . ?
C268 C249 C250 C265 0.0 . . . . ?
C268 C267 C266 C265 0.0 . . . . ?
C268 C267 C349 C350 -61.0(14) . . . . ?
C268 C267 C349 C352 59.1(14) . . . . ?
C268 C267 C349 C351 -179.8(10) . . . . ?
C267 C266 C265 C264 177.7(11) . . . . ?
C267 C266 C265 C250 0.0 . . . . ?
C266 C267 C349 C350 120.5(11) . . . . ?
C266 C267 C349 C352 -119.4(12) . . . . ?
C266 C267 C349 C351 1.7(15) . . . . ?
C266 C265 C250 N251 177.7(10) . . . . ?
C266 C265 C250 C249 0.0 . . . . ?
C265 C264 C263 C262 178.9(11) . . . . ?
C250 N251 C252 C264 -2.8(11) . . . . ?
C250 N251 C252 C253 179.1(8) . . . . ?
C250 C249 C268 C267 0.0 . . . . ?
C401 C402 C403 C404 -4(3) . . . . ?
C215 C132 C131 N130 -6.8(15) . . . . ?
C215 C132 C131 C136 174.9(12) . . . . ?
C215 C132 C133 C134 -175.0(12) . . . . ?
C98 C41 C60 C59 -176.1(12) . . . . ?
C421 C420 C419 N418 174.0(14) . . . . ?
C421 C420 C419 C424 0.0 . . . . ?
C421 C422 C493 C495 -56.5(10) . . . . ?
C421 C422 C493 C494 62.6(11) . . . . ?
C421 C422 C493 C496 -175.2(7) . . . . ?
C420 C421 C422 C423 0.0 . . . . ?
C420 C421 C422 C493 -166.3(10) . . . . ?
C420 C419 C424 C425 179.9(12) . . . . ?
C420 C419 C424 C423 0.0 . . . . ?
C419 N418 C417 C416 -178.0(19) . . . . ?
C419 N418 C417 C425 -2(2) . . . . ?
C419 C424 C423 C422 0.0 . . . . ?
C424 C425 C426 C427 175.5(18) . . . . ?
C424 C423 C422 C421 0.0 . . . . ?
C424 C423 C422 C493 166.4(10) . . . . ?
C423 C422 C493 C495 137.1(7) . . . . ?
C423 C422 C493 C494 -103.9(9) . . . . ?
C423 C422 C493 C496 18.4(10) . . . . ?
C422 C421 C420 C471 -179.3(11) . . . . ?
C422 C421 C420 C419 0.0 . . . . ?
C435 C436 C437 C438 4(3) . . . . ?
C257 C256 C255 N254 172.5(16) . . . . ?
C257 C256 C255 C260 2(2) . . . . ?
C257 C258 C353 C355 -42(2) . . . . ?
C257 C258 C353 C356 -166.9(14) . . . . ?
C257 C258 C353 C354 74.2(18) . . . . ?
C257 C258 C259 C260 -5(3) . . . . ?
C464 C442 C441 N440 179.0(11) . . . . ?
C196 C195 C194 C193 0.0 . . . . ?
C196 C195 C194 C216 -179.4(13) . . . . ?
C195 C196 C197 N192 0.0 . . . . ?
C195 C194 C193 N192 0.0 . . . . ?
C194 C193 N192 C197 0.0 . . . . ?
C194 C193 N192 C198 178.0(11) . . . . ?
C193 N192 C197 C196 0.0 . . . . ?
C197 C196 C195 C194 0.0 . . . . ?
C296 C295 C300 C299 0.0 . . . . ?
C296 C295 C300 C301 -178.9(10) . . . . ?
C295 N294 C293 C292 177.0(19) . . . . ?
C295 N294 C293 C301 -3.2(19) . . . . ?
C295 C296 C297 C298 0.0 . . . . ?
C295 C300 C299 C298 0.0 . . . . ?
C295 C300 C301 C293 -1.8(15) . . . . ?
C295 C300 C301 C302 -175.9(15) . . . . ?
C300 C299 C298 C297 0.0 . . . . ?
C300 C299 C298 C369 179.8(10) . . . . ?
C299 C300 C301 C293 179.5(10) . . . . ?
C299 C300 C301 C302 5(2) . . . . ?
C299 C298 C297 C296 0.0 . . . . ?
C299 C298 C369 C372 65.3(14) . . . . ?
C299 C298 C369 C371 -177.2(10) . . . . ?
C299 C298 C369 C370 -54.0(16) . . . . ?
C297 C296 C295 N294 -178.4(13) . . . . ?
C297 C296 C295 C300 0.0 . . . . ?
C297 C298 C369 C372 -114.9(12) . . . . ?
C297 C298 C369 C371 2.6(16) . . . . ?
C297 C298 C369 C370 125.8(13) . . . . ?
N309 C314 C313 C312 0.0 . . . . ?
C314 N309 C310 C311 0.0 . . . . ?
C314 C313 C312 C311 0.0 . . . . ?
C313 C312 C311 C337 -176.5(12) . . . . ?
C313 C312 C311 C310 0.0 . . . . ?
C312 C311 C310 N309 0.0 . . . . ?
C310 N309 C314 C313 0.0 . . . . ?
C255 N254 C253 C252 178.8(9) . . . . ?
C255 N254 C253 C261 1.5(13) . . . . ?
C255 C260 C261 C262 -179.1(10) . . . . ?
C255 C260 C261 C253 -3.9(15) . . . . ?
C255 C260 C259 C258 9(3) . . . . ?
C255 C256 C257 C258 2(2) . . . . ?
C452 N447 C448 C449 1(2) . . . . ?
C452 C451 C450 C449 -1(3) . . . . ?
C22 N23 C24 C25 -179.2(8) . . . . ?
C22 N23 C24 C36 -3.3(12) . . . . ?
C22 C21 C40 C39 0.0 . . . . ?
C22 C37 C36 C24 2.7(7) . . . . ?
C22 C37 C36 C35 179.0(7) . . . . ?
C21 C22 C37 C38 0.0 . . . . ?
C21 C22 C37 C36 -174.8(8) . . . . ?
C21 C40 C39 C38 0.0 . . . . ?
C21 C40 C39 C109 173.1(14) . . . . ?
C40 C39 C38 C37 0.0 . . . . ?
C40 C39 C109 C111 144.1(14) . . . . ?
C40 C39 C109 C110 -95.7(16) . . . . ?
C40 C39 C109 C112 21(2) . . . . ?
C39 C38 C37 C22 0.0 . . . . ?
C39 C38 C37 C36 173.2(11) . . . . ?
C38 C39 C109 C111 -43(2) . . . . ?
C38 C39 C109 C110 77.4(19) . . . . ?
C38 C39 C109 C112 -166.3(14) . . . . ?
C38 C37 C36 C24 -171.2(8) . . . . ?
C38 C37 C36 C35 5.1(15) . . . . ?
C37 C22 C21 C94 174.8(11) . . . . ?
C37 C22 C21 C40 0.0 . . . . ?
C37 C36 C35 C34 -175.9(11) . . . . ?
C486 C485 C402 C401 120.9(16) . . . . ?
C486 C485 C402 C403 -55(2) . . . . ?
C237 C154 C153 C152 -174.4(11) . . . . ?
C379 N378 C377 C376 -178.8(8) . . . . ?
C379 N378 C377 C385 -2.0(11) . . . . ?
C379 C384 C383 C382 0.0 . . . . ?
C384 C379 C380 C381 0.0 . . . . ?
C384 C379 C380 C463 176.5(12) . . . . ?
C384 C383 C382 C381 0.0 . . . . ?
C384 C383 C382 C477 177.5(11) . . . . ?
C383 C382 C381 C380 0.0 . . . . ?
C383 C382 C477 C479 -129.7(14) . . . . ?
C383 C382 C477 C478 -9.2(17) . . . . ?
C383 C382 C477 C480 106.7(14) . . . . ?
C382 C381 C380 C379 0.0 . . . . ?
C382 C381 C380 C463 -176.4(12) . . . . ?
C381 C382 C477 C479 47.9(17) . . . . ?
C381 C382 C477 C478 168.3(11) . . . . ?
C381 C382 C477 C480 -75.7(15) . . . . ?
C380 C379 C384 C385 -179.8(8) . . . . ?
C380 C379 C384 C383 0.0 . . . . ?
C49 C48 C47 N46 -179.8(12) . . . . ?
C49 C48 C47 C52 0.0 . . . . ?
C49 C50 C121 C123 12.2(17) . . . . ?
C49 C50 C121 C124 -106.4(13) . . . . ?
C49 C50 C121 C122 129.6(12) . . . . ?
C48 C49 C50 C51 0.0 . . . . ?
C48 C49 C50 C121 178.6(11) . . . . ?
C48 C47 C52 C53 -177.2(8) . . . . ?
C48 C47 C52 C51 0.0 . . . . ?
C47 N46 C45 C53 -2.2(11) . . . . ?
C47 N46 C45 C44 -179.4(8) . . . . ?
C47 C52 C51 C50 0.0 . . . . ?
C52 C53 C45 N46 3.8(9) . . . . ?
C52 C53 C45 C44 -178.6(8) . . . . ?
C52 C53 C54 C55 178.2(11) . . . . ?
C52 C51 C50 C49 0.0 . . . . ?
C52 C51 C50 C121 -178.7(11) . . . . ?
C51 C50 C121 C123 -169.1(10) . . . . ?
C51 C50 C121 C124 72.3(14) . . . . ?
C51 C50 C121 C122 -51.8(16) . . . . ?
C50 C49 C48 C47 0.0 . . . . ?
C50 C49 C48 C99 -172.3(10) . . . . ?
C338 C249 C268 C267 -179.7(12) . . . . ?
C338 C249 C250 N251 2.4(14) . . . . ?
C338 C249 C250 C265 179.6(13) . . . . ?
C472 C458 C457 C456 -178.8(16) . . . . ?
C436 C435 C434 N433 -7(3) . . . . ?
C436 C437 C438 N433 -6(3) . . . . ?
C332 C331 N330 C335 0.0 . . . . ?
C332 C331 N330 C336 -174.8(11) . . . . ?
C331 C332 C333 C334 0.0 . . . . ?
C331 N330 C335 C334 0.0 . . . . ?
N330 C335 C334 C333 0.0 . . . . ?
N330 C335 C334 C348 -178.3(11) . . . . ?
C335 C334 C333 C332 0.0 . . . . ?
C333 C332 C331 N330 0.0 . . . . ?
C25 C24 C36 C37 176.8(8) . . . . ?
C25 C24 C36 C35 0.0 . . . . ?
C25 C33 C32 C27 -5.1(7) . . . . ?
C25 C33 C32 C31 -180.0(7) . . . . ?
C25 N26 C27 C32 -4.8(12) . . . . ?
C25 N26 C27 C28 177.1(9) . . . . ?
C24 N23 C22 C21 173.8(8) . . . . ?
C24 N23 C22 C37 5.1(12) . . . . ?
C24 C25 C33 C34 0.0 . . . . ?
C24 C25 C33 C32 -172.8(9) . . . . ?
C24 C25 N26 C27 175.9(8) . . . . ?
C24 C36 C35 C34 0.0 . . . . ?
C36 C35 C34 C33 0.0 . . . . ?
C35 C34 C33 C25 0.0 . . . . ?
C35 C34 C33 C32 170.1(12) . . . . ?
C34 C33 C32 C27 -176.3(8) . . . . ?
C34 C33 C32 C31 8.9(16) . . . . ?
C33 C25 C24 N23 175.5(13) . . . . ?
C33 C25 C24 C36 0.0 . . . . ?
C33 C25 N26 C27 1.7(13) . . . . ?
C33 C32 C31 C30 174.4(12) . . . . ?
C96 C77 C76 N75 -179.4(12) . . . . ?
C292 C304 C303 C302 11(3) . . . . ?
C292 C293 C301 C300 -177.1(14) . . . . ?
C292 C293 C301 C302 -2(3) . . . . ?
C99 C48 C47 N46 -8.1(14) . . . . ?
C99 C48 C47 C52 171.8(11) . . . . ?
C427 C428 C429 C430 -7(3) . . . . ?
C427 C428 C429 C414 174(2) . . . . ?
C219 C152 C151 N150 -3.1(14) . . . . ?
C219 C152 C151 C156 174.2(11) . . . . ?
C219 C152 C153 C154 -174.1(12) . . . . ?
C220 C201 C200 N199 178.9(10) . . . . ?
C101 C19 C18 C17 -178.6(9) . . . . ?
C303 C304 C292 C293 -6(3) . . . . ?
C303 C304 C292 N291 179.6(15) . . . . ?
C303 C302 C301 C293 6(3) . . . . ?
C303 C302 C301 C300 179.6(15) . . . . ?
C100 C86 C85 C84 178.1(12) . . . . ?
C403 C404 C405 C397 -178.6(19) . . . . ?
C403 C404 C405 C406 -1(3) . . . . ?
C469 C451 C450 C449 176.9(17) . . . . ?
C453 N447 C452 C451 174.2(15) . . . . ?
C453 N447 C448 C449 -172.9(13) . . . . ?
C361 C278 C277 C276 172.5(14) . . . . ?
C455 N454 C459 C458 -7(3) . . . . ?
C455 C456 C457 C458 3(3) . . . . ?
C301 C293 C292 C304 2(3) . . . . ?
C301 C293 C292 N291 175.4(15) . . . . ?
C301 C300 C299 C298 178.5(13) . . . . ?
N26 C25 C24 N23 1.8(14) . . . . ?
N26 C25 C24 C36 -173.7(13) . . . . ?
N26 C25 C33 C34 174.9(11) . . . . ?
N26 C25 C33 C32 2.2(9) . . . . ?
N26 C27 C32 C33 6.1(10) . . . . ?
N26 C27 C32 C31 -178.4(10) . . . . ?
N26 C27 C28 C95 -0.7(14) . . . . ?
N26 C27 C28 C29 177.8(13) . . . . ?
C460 N454 C455 C456 178.9(15) . . . . ?
C460 N454 C459 C458 179.9(17) . . . . ?
C74 N68 C73 C72 -179.8(10) . . . . ?
C459 N454 C455 C456 6(3) . . . . ?
C459 C458 C457 C456 -4(3) . . . . ?
C448 N447 C452 C451 1(3) . . . . ?
C448 C449 C450 C451 3(3) . . . . ?
C288 C287 C357 C359 138.0(16) . . . . ?
C288 C287 C357 C360 18(2) . . . . ?
C288 C287 C357 C358 -101.3(18) . . . . ?
C216 C194 C193 N192 179.4(12) . . . . ?
C7 N6 C5 C13 2.2(11) . . . . ?
C7 N6 C5 C4 179.3(8) . . . . ?
C7 C12 C11 C10 0.0 . . . . ?
C12 C13 C5 N6 -1.9(9) . . . . ?
C12 C13 C5 C4 -179.4(9) . . . . ?
C12 C13 C14 C15 179.2(11) . . . . ?
C12 C7 C8 C91 177.8(12) . . . . ?
C12 C7 C8 C9 0.0 . . . . ?
C12 C11 C10 C9 0.0 . . . . ?
C12 C11 C10 C105 -174.8(10) . . . . ?
C11 C10 C9 C8 0.0 . . . . ?
C11 C10 C105 C107 -156.1(9) . . . . ?
C11 C10 C105 C106 -38.6(13) . . . . ?
C11 C10 C105 C108 85.6(12) . . . . ?
C10 C9 C8 C91 -177.9(11) . . . . ?
C10 C9 C8 C7 0.0 . . . . ?
C9 C10 C105 C107 29.3(14) . . . . ?
C9 C10 C105 C106 146.7(10) . . . . ?
C9 C10 C105 C108 -89.0(12) . . . . ?
C8 C7 C12 C13 178.1(9) . . . . ?
C8 C7 C12 C11 0.0 . . . . ?
C105 C10 C9 C8 174.6(10) . . . . ?
C229 C134 C133 C132 -175.3(11) . . . . ?
C66 C65 C64 C63 0.0 . . . . ?
C65 C66 N61 C67 -178.4(10) . . . . ?
C65 C66 N61 C62 0.0 . . . . ?
C65 C64 C63 C62 0.0 . . . . ?
C65 C64 C63 C89 172.0(11) . . . . ?
C64 C63 C62 N61 0.0 . . . . ?
C64 C63 C89 C90 79(10) . . . . ?
C63 C62 N61 C67 178.4(10) . . . . ?
C63 C62 N61 C66 0.0 . . . . ?
C62 C63 C89 C90 -109(10) . . . . ?
N61 C66 C65 C64 0.0 . . . . ?
C450 C449 C448 N447 -3(2) . . . . ?
C428 C429 C414 N415 2.5(12) . . . . ?
C428 C429 C414 C413 178.6(13) . . . . ?
C434 N433 C438 C437 2(3) . . . . ?
C434 C435 C436 C437 3(3) . . . . ?
C286 C285 C270 N271 173.3(14) . . . . ?
C286 C285 C270 C269 -1(3) . . . . ?
C286 C287 C357 C359 -54.3(19) . . . . ?
C286 C287 C357 C360 -174.3(14) . . . . ?
C286 C287 C357 C358 66.4(18) . . . . ?
C345 C327 C326 C325 173.1(16) . . . . ?
C138 C137 C129 N130 179.3(11) . . . . ?
C138 C137 C129 C128 0.0 . . . . ?
C138 C137 C136 C131 -178.8(8) . . . . ?
C138 C137 C136 C135 -0.6(16) . . . . ?
C137 C138 C139 C140 0.0 . . . . ?
C137 C129 C128 N127 177.1(12) . . . . ?
C137 C129 C128 C140 0.0 . . . . ?
C137 C136 C135 C134 -178.0(11) . . . . ?
C129 N130 C131 C132 -178.1(8) . . . . ?
C129 N130 C131 C136 0.4(13) . . . . ?
C129 C137 C136 C131 -0.1(7) . . . . ?
C129 C137 C136 C135 178.1(7) . . . . ?
C129 C128 C140 C139 0.0 . . . . ?
C129 C128 C140 C141 179.0(9) . . . . ?
C128 N127 C126 C141 2.2(12) . . . . ?
C128 N127 C126 C125 -179.6(8) . . . . ?
C128 C140 C139 C138 0.0 . . . . ?
C128 C140 C141 C142 -179.8(7) . . . . ?
C128 C140 C141 C126 0.0(8) . . . . ?
C140 C141 C126 N127 -1.3(10) . . . . ?
C140 C141 C126 C125 -179.8(9) . . . . ?
C139 C138 C137 C129 0.0 . . . . ?
C139 C138 C137 C136 178.6(12) . . . . ?
C139 C140 C141 C142 -1.0(16) . . . . ?
C139 C140 C141 C126 178.7(8) . . . . ?
C245 C174 C173 C172 -173.1(12) . . . . ?
C152 C151 C156 C157 179.5(9) . . . . ?
C152 C151 C156 C155 0.0 . . . . ?
C151 N150 C149 C148 179.0(8) . . . . ?
C151 N150 C149 C157 -1.1(12) . . . . ?
C151 C152 C153 C154 0.0 . . . . ?
C151 C156 C155 C154 0.0 . . . . ?
C156 C157 C149 N150 -0.5(9) . . . . ?
C156 C157 C149 C148 179.4(8) . . . . ?
C156 C155 C154 C237 174.7(10) . . . . ?
C156 C155 C154 C153 0.0 . . . . ?
C155 C154 C153 C152 0.0 . . . . ?
C153 C152 C151 N150 -177.3(12) . . . . ?
C153 C152 C151 C156 0.0 . . . . ?
C487 C485 C402 C401 -5(2) . . . . ?
C487 C485 C402 C403 178.7(18) . . . . ?
C438 N433 C434 C435 5(3) . . . . ?
C166 N167 C168 C180 3.3(12) . . . . ?
C166 N167 C168 C169 -171.4(8) . . . . ?
C166 C165 C184 C183 0.0 . . . . ?
C165 C166 C181 C180 179.3(9) . . . . ?
C165 C166 C181 C182 0.0 . . . . ?
C165 C184 C183 C182 0.0 . . . . ?
C165 C184 C183 C241 177.6(9) . . . . ?
C184 C183 C182 C181 0.0 . . . . ?
C184 C183 C241 C243 172.6(6) . . . . ?
C184 C183 C241 C244 51.6(9) . . . . ?
C184 C183 C241 C242 -67.6(9) . . . . ?
C183 C182 C181 C180 -179.1(12) . . . . ?
C183 C182 C181 C166 0.0 . . . . ?
C182 C183 C241 C243 -9.8(10) . . . . ?
C182 C183 C241 C244 -130.9(8) . . . . ?
C182 C183 C241 C242 110.0(8) . . . . ?
C181 C180 C179 C178 -167.4(13) . . . . ?
C181 C166 C165 C222 177.3(12) . . . . ?
C181 C166 C165 C184 0.0 . . . . ?
C191 N185 C190 C189 179.6(12) . . . . ?
C348 C334 C333 C332 178.1(12) . . . . ?
C89 C63 C62 N61 -172.0(11) . . . . ?
C109 C39 C38 C37 -173.2(14) . . . . ?
C346 C289 C308 C307 -179.2(12) . . . . ?
C346 C289 C290 C305 179.2(12) . . . . ?
C346 C289 C290 N291 1.9(14) . . . . ?
C205 N199 C204 C203 -179.3(11) . . . . ?
C353 C258 C259 C260 174.5(14) . . . . ?
C457 C456 C455 N454 -3(3) . . . . ?
C336 N330 C335 C334 174.8(11) . . . . ?
C363 C361 C278 C279 -169.0(16) . . . . ?
C363 C361 C278 C277 9(2) . . . . ?
C369 C298 C297 C296 -179.8(11) . . . . ?
C329 N323 C328 C327 172.0(18) . . . . ?
C329 N323 C324 C325 -174.5(16) . . . . ?
C322 N316 C321 C320 175.6(11) . . . . ?
C439 N433 C434 C435 179.1(15) . . . . ?
C439 N433 C438 C437 -172.4(16) . . . . ?
C198 N192 C197 C196 -178.0(12) . . . . ?
C364 C361 C278 C279 67(2) . . . . ?
C364 C361 C278 C277 -114.3(17) . . . . ?
C143 C142 C141 C140 179.7(12) . . . . ?
C143 C142 C141 C126 0.0 . . . . ?
C142 C143 C144 C125 0.0 . . . . ?
C142 C143 C225 C226 64.2(11) . . . . ?
C142 C143 C225 C227 -56.1(12) . . . . ?
C142 C143 C225 C228 -176.7(8) . . . . ?
C142 C141 C126 N127 178.4(11) . . . . ?
C142 C141 C126 C125 0.0 . . . . ?
C141 C140 C139 C138 -178.6(12) . . . . ?
C141 C126 C125 C144 0.0 . . . . ?
C141 C126 C125 C214 176.7(13) . . . . ?
C126 N127 C128 C129 -179.5(8) . . . . ?
C126 N127 C128 C140 -2.2(12) . . . . ?
C126 C125 C144 C143 0.0 . . . . ?
C144 C143 C142 C141 0.0 . . . . ?
C144 C143 C225 C226 -113.8(10) . . . . ?
C144 C143 C225 C227 125.8(9) . . . . ?
C144 C143 C225 C228 5.2(11) . . . . ?
C231 C229 C134 C135 120.1(11) . . . . ?
C231 C229 C134 C133 -64.7(14) . . . . ?
C238 C237 C154 C155 -57.6(15) . . . . ?
C238 C237 C154 C153 116.9(13) . . . . ?
C349 C267 C266 C265 178.5(10) . . . . ?
C259 C260 C261 C262 6(2) . . . . ?
C259 C260 C261 C253 -178.4(15) . . . . ?
C259 C260 C255 N254 179.8(14) . . . . ?
C259 C260 C255 C256 -7(3) . . . . ?
C259 C258 C353 C355 138.4(18) . . . . ?
C259 C258 C353 C356 14(2) . . . . ?
C259 C258 C353 C354 -105.2(19) . . . . ?
C233 C163 C162 C161 -175.9(11) . . . . ?
C277 C276 C343 C344 141(7) . . . . ?
C277 C276 C275 N274 -179.8(14) . . . . ?
C277 C276 C275 C280 0(3) . . . . ?
C488 C485 C402 C401 -122.0(16) . . . . ?
C488 C485 C402 C403 62(2) . . . . ?
C230 C229 C134 C135 -127.5(13) . . . . ?
C230 C229 C134 C133 47.7(17) . . . . ?
C502 C501 C500 C499 0.0 . . . . ?
C501 C502 C497 C498 0.0 . . . . ?
C501 C500 C499 C498 0.0 . . . . ?
C500 C499 C498 C497 0.0 . . . . ?
C499 C498 C497 C502 0.0 . . . . ?
C497 C502 C501 C500 0.0 . . . . ?
C239 C237 C154 C155 -178.9(10) . . . . ?
C239 C237 C154 C153 -4.4(16) . . . . ?
C232 C229 C134 C135 6.7(17) . . . . ?
C232 C229 C134 C133 -178.1(11) . . . . ?
C240 C237 C154 C155 64.0(14) . . . . ?
C240 C237 C154 C153 -121.5(11) . . . . ?
C88 N82 C87 C86 175.5(12) . . . . ?
C88 N82 C83 C84 -175.7(12) . . . . ?
C477 C382 C381 C380 -177.6(11) . . . . ?
C214 C125 C144 C143 -176.8(12) . . . . ?
C117 C59 C58 C57 179.7(10) . . . . ?
C81 N75 C80 C79 179.6(13) . . . . ?
C27 C32 C31 C30 0.0 . . . . ?
C32 C27 C28 C95 -178.6(11) . . . . ?
C32 C27 C28 C29 0.0 . . . . ?
C32 C31 C30 C29 0.0 . . . . ?
C32 C31 C30 C113 -160.3(11) . . . . ?
C31 C30 C29 C28 0.0 . . . . ?
C31 C30 C113 C114 -56.4(11) . . . . ?
C31 C30 C113 C115 -173.5(9) . . . . ?
C31 C30 C113 C116 59.4(12) . . . . ?
C30 C29 C28 C95 178.4(13) . . . . ?
C30 C29 C28 C27 0.0 . . . . ?
C29 C30 C113 C114 142.3(9) . . . . ?
C29 C30 C113 C115 25.2(13) . . . . ?
C29 C30 C113 C116 -101.9(10) . . . . ?
C28 C27 C32 C33 -175.5(9) . . . . ?
C28 C27 C32 C31 0.0 . . . . ?
C225 C143 C142 C141 -178.1(11) . . . . ?
C225 C143 C144 C125 178.1(11) . . . . ?
C132 C131 C136 C137 178.5(9) . . . . ?
C132 C131 C136 C135 0.0 . . . . ?
C131 N130 C129 C137 -0.5(13) . . . . ?
C131 N130 C129 C128 178.7(8) . . . . ?
C131 C132 C133 C134 0.0 . . . . ?
C131 C136 C135 C134 0.0 . . . . ?
C136 C137 C129 N130 0.3(10) . . . . ?
C136 C137 C129 C128 -179.0(9) . . . . ?
C136 C135 C134 C229 175.2(11) . . . . ?
C136 C135 C134 C133 0.0 . . . . ?
C135 C134 C133 C132 0.0 . . . . ?
C133 C132 C131 N130 178.4(12) . . . . ?
C133 C132 C131 C136 0.0 . . . . ?
C431 C430 C429 C428 -178.4(15) . . . . ?
C431 C430 C429 C414 0.0 . . . . ?
C430 C431 C432 C413 0.0 . . . . ?
C430 C431 C489 C490 127.6(10) . . . . ?
C430 C431 C489 C491 7.5(12) . . . . ?
C430 C431 C489 C492 -112.1(10) . . . . ?
C430 C429 C414 N415 -176.2(10) . . . . ?
C430 C429 C414 C413 0.0 . . . . ?
C429 C414 C413 C470 178.9(12) . . . . ?
C429 C414 C413 C432 0.0 . . . . ?
C414 N415 C416 C417 -175.5(19) . . . . ?
C414 N415 C416 C428 0(2) . . . . ?
C414 C413 C432 C431 0.0 . . . . ?
C432 C431 C430 C429 0.0 . . . . ?
C432 C431 C489 C490 -55.9(11) . . . . ?
C432 C431 C489 C491 -176.0(8) . . . . ?
C432 C431 C489 C492 64.4(11) . . . . ?
C241 C183 C182 C181 -177.5(10) . . . . ?
C489 C431 C430 C429 176.4(11) . . . . ?
C489 C431 C432 C413 -176.7(10) . . . . ?
C481 C411 C410 C409 176.8(10) . . . . ?
C362 C361 C278 C279 -46(2) . . . . ?
C362 C361 C278 C277 132.0(16) . . . . ?
C113 C30 C29 C28 162.0(10) . . . . ?
C473 C391 C390 C389 178.4(10) . . . . ?

loop_
_smtbx_masks_void_nr
_smtbx_masks_void_average_x
_smtbx_masks_void_average_y
_smtbx_masks_void_average_z
_smtbx_masks_void_volume
_smtbx_masks_void_count_electrons
_smtbx_masks_void_content
1 0.132 0.132 0.000 2521.8 489.2 ?
2 0.000 0.000 0.500 2071.5 554.1 ?
3 0.197 0.411 0.360 12.9 0.0 ?
4 0.224 0.428 0.484 7.1 0.0 ?
5 0.378 0.301 0.802 11.3 0.0 ?
6 0.441 0.381 0.208 16.0 6.3 ?
7 0.451 0.510 0.588 26.5 5.5 ?
8 0.549 0.490 0.412 26.5 5.4 ?
9 0.559 0.619 0.792 16.0 0.0 ?
10 0.622 0.699 0.198 11.3 0.0 ?
11 0.776 0.572 0.516 7.1 0.0 ?
12 0.803 0.589 0.640 12.9 0.0 ?
